data_7039724
loop_
_publ_author_name
'Sroor, Farid M.'
'Hrib, Cristian G.'
'Liebing, Phil'
'Hilfert, Liane'
'Busse, Sabine'
'Edelmann, Frank T.'

_publ_section_title
;
 Five different types of \h(8)-cyclooctatetraenyl-lanthanide half-sandwich
 complexes from one ligand set, including a &quot;giant neodymium
 wheel&quot;.
;
_journal_issue 34
_journal_name_full 'Dalton transactions (Cambridge, England : 2003)'
_journal_page_first 13332
_journal_page_last 13346
_journal_paper_doi 10.1039/c6dt01974a
_journal_volume 45
_journal_year 2016
_chemical_formula_sum 'C80 H116 Ce2 N8'
_chemical_formula_weight 1470.05
_chemical_name_systematic
; 
 ? 
;
_space_group_IT_number 7
_symmetry_cell_setting monoclinic
_symmetry_space_group_name_Hall 'P -2yac'
_symmetry_space_group_name_H-M 'P 1 n 1'
_atom_sites_solution_hydrogens geom
_atom_sites_solution_primary direct
_atom_sites_solution_secondary difmap
_audit_creation_method SHELXL-97
_audit_update_record
;
2015-04-01 deposited with the CCDC.
2016-06-28 downloaded from the CCDC.
;
_cell_angle_alpha 90.00
_cell_angle_beta 102.71(3)
_cell_angle_gamma 90.00
_cell_formula_units_Z 4
_cell_length_a 21.084(4)
_cell_length_b 13.758(3)
_cell_length_c 26.383(5)
_cell_measurement_reflns_used 121417
_cell_measurement_temperature 143(2)
_cell_measurement_theta_max 29.62
_cell_measurement_theta_min 2.03
_cell_volume 7465(3)
_computing_cell_refinement 'STOE X-AREA'
_computing_data_collection 'STOE X-AREA'
_computing_data_reduction 'STOE X-RED'
_computing_molecular_graphics 'Bruker SHELXTL'
_computing_publication_material 'Bruker SHELXTL'
_computing_structure_refinement 'SHELXL-97 (Sheldrick, 1997)'
_computing_structure_solution 'SHELXS-97 (Sheldrick, 1990)'
_diffrn_ambient_temperature 143(2)
_diffrn_detector_area_resol_mean 6.67
_diffrn_measured_fraction_theta_full 0.948
_diffrn_measured_fraction_theta_max 0.948
_diffrn_measurement_device_type 'STOE IPDS 2T'
_diffrn_measurement_method 'rotation method'
_diffrn_radiation_monochromator graphite
_diffrn_radiation_source 'fine-focus sealed tube'
_diffrn_radiation_type MoK\a
_diffrn_radiation_wavelength 0.71073
_diffrn_reflns_av_R_equivalents 0.0356
_diffrn_reflns_av_sigmaI/netI 0.0356
_diffrn_reflns_limit_h_max 25
_diffrn_reflns_limit_h_min -25
_diffrn_reflns_limit_k_max 16
_diffrn_reflns_limit_k_min -14
_diffrn_reflns_limit_l_max 32
_diffrn_reflns_limit_l_min -32
_diffrn_reflns_number 42721
_diffrn_reflns_theta_full 25.68
_diffrn_reflns_theta_max 25.68
_diffrn_reflns_theta_min 2.04
_exptl_absorpt_coefficient_mu 1.251
_exptl_absorpt_correction_T_max 0.4303
_exptl_absorpt_correction_T_min 0.4186
_exptl_absorpt_correction_type sphere
_exptl_absorpt_process_details
;
Interpolation using  Int.Tab. Vol. C (1992) p. 523,Tab. 6.3.3.3
for values of muR in the range 0-2.5, and Int.Tab. Vol.II (1959)
p.302; Table 5.3.6 B for muR in the range 2.6-10.0.
The interpolation procedure of C.W.Dwiggins Jr (Acta Cryst.(1975)
A31,146-148) is used with some modification.
;
_exptl_crystal_colour yellow
_exptl_crystal_density_diffrn 1.308
_exptl_crystal_density_method 'not measured'
_exptl_crystal_description prism
_exptl_crystal_F_000 3072
_exptl_crystal_size_max 0.48
_exptl_crystal_size_mid 0.34
_exptl_crystal_size_min 0.33
_exptl_crystal_size_rad 0.4800
_refine_diff_density_max 0.845
_refine_diff_density_min -0.748
_refine_diff_density_rms 0.064
_refine_ls_abs_structure_details 'Flack H D (1983), Acta Cryst. A39, 876-881'
_refine_ls_abs_structure_Flack 0.530(7)
_refine_ls_extinction_method none
_refine_ls_goodness_of_fit_ref 0.972
_refine_ls_hydrogen_treatment constr
_refine_ls_matrix_type fullcycle
_refine_ls_number_parameters 1622
_refine_ls_number_reflns 23075
_refine_ls_number_restraints 2
_refine_ls_restrained_S_all 0.972
_refine_ls_R_factor_all 0.0324
_refine_ls_R_factor_gt 0.0268
_refine_ls_shift/su_max 0.020
_refine_ls_shift/su_mean 0.001
_refine_ls_structure_factor_coef Fsqd
_refine_ls_weighting_details 'calc w=1/[\s^2^(Fo^2^)+(0.0403P)^2^+0.0000P] where P=(Fo^2^+2Fc^2^)/3'
_refine_ls_weighting_scheme calc
_refine_ls_wR_factor_gt 0.0604
_refine_ls_wR_factor_ref 0.0624
_reflns_number_gt 20494
_reflns_number_total 23075
_reflns_threshold_expression >2sigma(I)
_cod_data_source_file c6dt01974a2.cif
_cod_data_source_block ip448
_cod_depositor_comments 'Adding full bibliography for 7039717--7039725.cif.'
_cod_original_sg_symbol_H-M Pn
_cod_database_code 7039724

loop_
_symmetry_equiv_pos_as_xyz
'x, y, z'
'x+1/2, -y, z+1/2'

loop_
_atom_site_label
_atom_site_type_symbol
_atom_site_fract_x
_atom_site_fract_y
_atom_site_fract_z
_atom_site_U_iso_or_equiv
_atom_site_adp_type
_atom_site_occupancy
_atom_site_symmetry_multiplicity
_atom_site_calc_flag
_atom_site_refinement_flags
Ce1 Ce 0.04404(3) 0.938246(17) 0.13429(2) 0.01747(7) Uani 1 1 d .
Ce2 Ce -0.04266(3) 0.941664(16) -0.03653(2) 0.01609(7) Uani 1 1 d .
Ce3 Ce 0.28822(3) 1.591111(16) -0.11296(2) 0.01465(7) Uani 1 1 d .
Ce4 Ce 0.19968(3) 1.589268(16) -0.28497(2) 0.01513(7) Uani 1 1 d .
N1 N 0.1290(2) 1.0662(3) 0.16223(14) 0.0242(9) Uani 1 1 d .
N2 N 0.15988(19) 0.9095(3) 0.17425(14) 0.0258(8) Uani 1 1 d .
N3 N -0.0019(2) 0.8281(3) 0.19406(14) 0.0266(8) Uani 1 1 d .
N4 N -0.01706(19) 0.9914(3) 0.19772(14) 0.0254(8) Uani 1 1 d .
N5 N -0.06203(19) 0.7883(3) -0.08733(14) 0.0218(8) Uani 1 1 d .
N6 N 0.02434(18) 0.8785(3) -0.09799(13) 0.0186(8) Uani 1 1 d .
N7 N -0.15507(18) 1.0064(3) -0.07010(14) 0.0227(9) Uani 1 1 d .
N8 N -0.0709(2) 1.1035(3) -0.07883(16) 0.0222(9) Uani 1 1 d .
N11 N 0.30968(18) 1.7480(3) -0.06613(13) 0.0196(8) Uani 1 1 d .
N12 N 0.22436(18) 1.6588(3) -0.05182(13) 0.0209(8) Uani 1 1 d .
N13 N 0.40196(17) 1.5290(3) -0.07690(13) 0.0191(8) Uani 1 1 d .
N14 N 0.31707(19) 1.4359(3) -0.06429(15) 0.0184(8) Uani 1 1 d .
N15 N 0.25070(18) 1.7014(3) -0.34046(13) 0.0214(8) Uani 1 1 d .
N16 N 0.26602(19) 1.5379(3) -0.34690(14) 0.0212(8) Uani 1 1 d .
N17 N 0.1096(2) 1.4703(3) -0.31706(14) 0.0254(8) Uani 1 1 d .
N18 N 0.08626(18) 1.6309(3) -0.32917(13) 0.0229(8) Uani 1 1 d .
C1 C 0.1744(2) 1.0040(4) 0.17953(16) 0.0224(10) Uani 1 1 d .
C2 C 0.2414(2) 1.0324(3) 0.20349(16) 0.0251(9) Uani 1 1 d .
C3 C 0.2966(2) 1.0488(3) 0.22339(16) 0.0268(10) Uani 1 1 d .
C4 C 0.3640(2) 1.0606(3) 0.24796(16) 0.0253(9) Uani 1 1 d .
H4 H 0.3856 1.1220 0.2404 0.030 Uiso 1 1 calc R
C5 C 0.3875(2) 1.0169(4) 0.30149(16) 0.0358(11) Uani 1 1 d .
H5A H 0.4220 1.0518 0.3263 0.043 Uiso 1 1 calc R
H5B H 0.3550 0.9837 0.3174 0.043 Uiso 1 1 calc R
C6 C 0.4053(2) 0.9701(4) 0.25604(16) 0.0321(10) Uani 1 1 d .
H6A H 0.3840 0.9077 0.2438 0.039 Uiso 1 1 calc R
H6B H 0.4510 0.9758 0.2526 0.039 Uiso 1 1 calc R
C7 C 0.1395(3) 1.1723(4) 0.16218(17) 0.0395(13) Uani 1 1 d .
H7 H 0.0959 1.1975 0.1441 0.047 Uiso 1 1 calc R
C8 C 0.1821(3) 1.2073(4) 0.1293(2) 0.0468(13) Uani 1 1 d .
H8A H 0.1704 1.1763 0.0946 0.056 Uiso 1 1 calc R
H8B H 0.2279 1.1911 0.1452 0.056 Uiso 1 1 calc R
C9 C 0.1734(4) 1.3204(4) 0.1241(2) 0.0681(19) Uani 1 1 d .
H9A H 0.2017 1.3463 0.1018 0.082 Uiso 1 1 calc R
H9B H 0.1278 1.3358 0.1073 0.082 Uiso 1 1 calc R
C10 C 0.1913(3) 1.3688(5) 0.1779(2) 0.0633(17) Uani 1 1 d .
H10A H 0.2374 1.3556 0.1941 0.076 Uiso 1 1 calc R
H10B H 0.1855 1.4400 0.1742 0.076 Uiso 1 1 calc R
C11 C 0.1489(3) 1.3299(4) 0.2118(2) 0.0509(15) Uani 1 1 d .
H11A H 0.1037 1.3519 0.1979 0.061 Uiso 1 1 calc R
H11B H 0.1634 1.3575 0.2471 0.061 Uiso 1 1 calc R
C12 C 0.1494(2) 1.2185(3) 0.21582(16) 0.0282(10) Uani 1 1 d .
H12A H 0.1914 1.1967 0.2376 0.034 Uiso 1 1 calc R
H12B H 0.1143 1.1971 0.2328 0.034 Uiso 1 1 calc R
C13 C 0.2069(2) 0.8336(3) 0.19393(15) 0.0229(9) Uani 1 1 d .
H13 H 0.2509 0.8578 0.1914 0.028 Uiso 1 1 calc R
C14 C 0.2093(3) 0.8103(4) 0.25090(17) 0.0406(12) Uani 1 1 d .
H14A H 0.2231 0.8689 0.2722 0.049 Uiso 1 1 calc R
H14B H 0.1653 0.7922 0.2550 0.049 Uiso 1 1 calc R
C15 C 0.2559(3) 0.7281(4) 0.27014(18) 0.0536(15) Uani 1 1 d .
H15A H 0.3008 0.7497 0.2705 0.064 Uiso 1 1 calc R
H15B H 0.2537 0.7119 0.3063 0.064 Uiso 1 1 calc R
C16 C 0.2412(3) 0.6383(4) 0.2370(2) 0.0495(14) Uani 1 1 d .
H16A H 0.1982 0.6122 0.2394 0.059 Uiso 1 1 calc R
H16B H 0.2744 0.5878 0.2500 0.059 Uiso 1 1 calc R
C17 C 0.2412(3) 0.6621(4) 0.18072(19) 0.0410(12) Uani 1 1 d .
H17A H 0.2289 0.6037 0.1589 0.049 Uiso 1 1 calc R
H17B H 0.2854 0.6821 0.1779 0.049 Uiso 1 1 calc R
C18 C 0.1929(2) 0.7445(3) 0.16141(17) 0.0340(11) Uani 1 1 d .
H18A H 0.1945 0.7607 0.1251 0.041 Uiso 1 1 calc R
H18B H 0.1484 0.7218 0.1615 0.041 Uiso 1 1 calc R
C19 C -0.0307(2) 0.9030(3) 0.21185(15) 0.0210(10) Uani 1 1 d .
C20 C -0.0778(2) 0.8887(3) 0.24466(15) 0.0242(9) Uani 1 1 d .
C21 C -0.1178(2) 0.8835(3) 0.26944(16) 0.0267(9) Uani 1 1 d .
C22 C -0.1672(2) 0.8769(4) 0.29930(17) 0.0324(10) Uani 1 1 d .
H22 H -0.1803 0.9396 0.3132 0.039 Uiso 1 1 calc R
C23 C -0.2195(2) 0.8032(4) 0.28434(19) 0.0365(11) Uani 1 1 d .
H23A H -0.2638 0.8210 0.2880 0.044 Uiso 1 1 calc R
H23B H -0.2180 0.7604 0.2545 0.044 Uiso 1 1 calc R
C24 C -0.1696(3) 0.7904(5) 0.3316(2) 0.0583(16) Uani 1 1 d .
H24A H -0.1366 0.7392 0.3317 0.070 Uiso 1 1 calc R
H24B H -0.1823 0.7998 0.3652 0.070 Uiso 1 1 calc R
C25 C -0.0135(2) 0.7307(3) 0.21069(16) 0.0246(9) Uani 1 1 d .
H25 H -0.0608 0.7246 0.2105 0.030 Uiso 1 1 calc R
C26 C 0.0029(3) 0.6563(3) 0.17324(19) 0.0386(12) Uani 1 1 d .
H26A H 0.0488 0.6649 0.1708 0.046 Uiso 1 1 calc R
H26B H -0.0248 0.6677 0.1383 0.046 Uiso 1 1 calc R
C27 C -0.0069(3) 0.5523(4) 0.1899(2) 0.0487(14) Uani 1 1 d .
H27A H 0.0071 0.5063 0.1657 0.058 Uiso 1 1 calc R
H27B H -0.0537 0.5410 0.1884 0.058 Uiso 1 1 calc R
C28 C 0.0323(3) 0.5338(4) 0.2455(3) 0.0559(16) Uani 1 1 d .
H28A H 0.0236 0.4671 0.2564 0.067 Uiso 1 1 calc R
H28B H 0.0794 0.5391 0.2463 0.067 Uiso 1 1 calc R
C29 C 0.0141(3) 0.6064(4) 0.2826(2) 0.0472(14) Uani 1 1 d .
H29A H 0.0404 0.5944 0.3180 0.057 Uiso 1 1 calc R
H29B H -0.0323 0.5979 0.2835 0.057 Uiso 1 1 calc R
C30 C 0.0254(3) 0.7107(4) 0.26623(19) 0.0375(12) Uani 1 1 d .
H30A H 0.0723 0.7207 0.2678 0.045 Uiso 1 1 calc R
H30B H 0.0119 0.7570 0.2906 0.045 Uiso 1 1 calc R
C31 C -0.0420(2) 1.0764(3) 0.21932(15) 0.0192(8) Uani 1 1 d .
H31 H -0.0880 1.0635 0.2216 0.023 Uiso 1 1 calc R
C32 C -0.0012(2) 1.0949(3) 0.27425(15) 0.0244(9) Uani 1 1 d .
H32A H -0.0051 1.0386 0.2967 0.029 Uiso 1 1 calc R
H32B H 0.0451 1.1017 0.2728 0.029 Uiso 1 1 calc R
C33 C -0.0235(2) 1.1867(3) 0.29768(15) 0.0255(9) Uani 1 1 d .
H33A H 0.0043 1.1979 0.3327 0.031 Uiso 1 1 calc R
H33B H -0.0688 1.1783 0.3014 0.031 Uiso 1 1 calc R
C34 C -0.0194(2) 1.2749(3) 0.26289(16) 0.0274(10) Uani 1 1 d .
H34A H -0.0351 1.3336 0.2780 0.033 Uiso 1 1 calc R
H34B H 0.0265 1.2861 0.2611 0.033 Uiso 1 1 calc R
C35 C -0.0600(2) 1.2580(3) 0.20878(15) 0.0253(9) Uani 1 1 d .
H35A H -0.0545 1.3136 0.1863 0.030 Uiso 1 1 calc R
H35B H -0.1065 1.2546 0.2103 0.030 Uiso 1 1 calc R
C36 C -0.0410(2) 1.1645(3) 0.18503(15) 0.0225(9) Uani 1 1 d .
H36A H -0.0712 1.1534 0.1511 0.027 Uiso 1 1 calc R
H36B H 0.0033 1.1720 0.1786 0.027 Uiso 1 1 calc R
C37 C -0.0146(2) 0.8033(3) -0.11231(14) 0.0199(9) Uani 1 1 d .
C38 C -0.0091(2) 0.7413(3) -0.15552(15) 0.0217(9) Uani 1 1 d .
C39 C -0.0143(2) 0.6893(3) -0.19273(15) 0.0240(9) Uani 1 1 d .
C40 C -0.0261(2) 0.6281(3) -0.23731(15) 0.0298(10) Uani 1 1 d .
H40 H 0.0094 0.6237 -0.2568 0.036 Uiso 1 1 calc R
C41 C -0.0670(3) 0.5386(4) -0.2371(2) 0.0637(19) Uani 1 1 d .
H41A H -0.0558 0.4803 -0.2553 0.076 Uiso 1 1 calc R
H41B H -0.0834 0.5250 -0.2055 0.076 Uiso 1 1 calc R
C42 C -0.0945(3) 0.6226(4) -0.2691(2) 0.0488(14) Uani 1 1 d .
H42A H -0.1281 0.6615 -0.2574 0.059 Uiso 1 1 calc R
H42B H -0.1005 0.6168 -0.3072 0.059 Uiso 1 1 calc R
C43 C -0.1074(2) 0.7080(3) -0.10323(15) 0.0224(9) Uani 1 1 d .
H43 H -0.0838 0.6556 -0.1179 0.027 Uiso 1 1 calc R
C44 C -0.1651(2) 0.7397(3) -0.14552(16) 0.0297(10) Uani 1 1 d .
H44A H -0.1493 0.7604 -0.1765 0.036 Uiso 1 1 calc R
H44B H -0.1862 0.7964 -0.1330 0.036 Uiso 1 1 calc R
C45 C -0.2153(2) 0.6591(4) -0.16104(18) 0.0397(12) Uani 1 1 d .
H45A H -0.2537 0.6853 -0.1858 0.048 Uiso 1 1 calc R
H45B H -0.1965 0.6066 -0.1788 0.048 Uiso 1 1 calc R
C46 C -0.2363(2) 0.6176(4) -0.11401(19) 0.0382(11) Uani 1 1 d .
H46A H -0.2603 0.6679 -0.0990 0.046 Uiso 1 1 calc R
H46B H -0.2660 0.5621 -0.1250 0.046 Uiso 1 1 calc R
C47 C -0.1783(2) 0.5837(3) -0.07292(18) 0.0331(11) Uani 1 1 d .
H47A H -0.1566 0.5292 -0.0868 0.040 Uiso 1 1 calc R
H47B H -0.1935 0.5597 -0.0422 0.040 Uiso 1 1 calc R
C48 C -0.1299(2) 0.6659(3) -0.05655(15) 0.0263(10) Uani 1 1 d .
H48A H -0.0918 0.6413 -0.0309 0.032 Uiso 1 1 calc R
H48B H -0.1504 0.7179 -0.0397 0.032 Uiso 1 1 calc R
C49 C 0.07958(19) 0.8926(3) -0.12213(14) 0.0189(8) Uani 1 1 d .
H49 H 0.0957 0.8270 -0.1299 0.023 Uiso 1 1 calc R
C50 C 0.06147(19) 0.9488(3) -0.17287(15) 0.0220(9) Uani 1 1 d .
H50A H 0.0436 1.0129 -0.1663 0.026 Uiso 1 1 calc R
H50B H 0.0273 0.9129 -0.1975 0.026 Uiso 1 1 calc R
C51 C 0.1204(2) 0.9635(3) -0.19721(15) 0.0269(10) Uani 1 1 d .
H51A H 0.1351 0.8997 -0.2076 0.032 Uiso 1 1 calc R
H51B H 0.1075 1.0039 -0.2289 0.032 Uiso 1 1 calc R
C52 C 0.1763(2) 1.0128(3) -0.15955(16) 0.0285(10) Uani 1 1 d .
H52A H 0.1637 1.0801 -0.1529 0.034 Uiso 1 1 calc R
H52B H 0.2147 1.0162 -0.1754 0.034 Uiso 1 1 calc R
C53 C 0.1944(2) 0.9575(3) -0.10807(16) 0.0254(9) Uani 1 1 d .
H53A H 0.2283 0.9939 -0.0834 0.031 Uiso 1 1 calc R
H53B H 0.2124 0.8930 -0.1140 0.031 Uiso 1 1 calc R
C54 C 0.13429(19) 0.9441(3) -0.08451(14) 0.0226(9) Uani 1 1 d .
H54A H 0.1465 0.9056 -0.0521 0.027 Uiso 1 1 calc R
H54B H 0.1189 1.0085 -0.0756 0.027 Uiso 1 1 calc R
C55 C -0.1337(2) 1.0950(3) -0.07789(15) 0.0208(9) Uani 1 1 d .
C56 C -0.1752(2) 1.1792(3) -0.08328(16) 0.0223(10) Uani 1 1 d .
C57 C -0.2086(2) 1.2506(3) -0.08582(16) 0.0265(10) Uani 1 1 d .
C58 C -0.2473(2) 1.3360(4) -0.0892(2) 0.0400(12) Uani 1 1 d .
H58 H -0.2271 1.3963 -0.0998 0.048 Uiso 1 1 calc R
C59 C -0.2892(3) 1.3506(6) -0.0514(3) 0.072(2) Uani 1 1 d .
H59A H -0.2902 1.2984 -0.0258 0.087 Uiso 1 1 calc R
H59B H -0.2931 1.4174 -0.0384 0.087 Uiso 1 1 calc R
C60 C -0.3190(2) 1.3306(4) -0.1059(3) 0.0581(16) Uani 1 1 d .
H60A H -0.3416 1.3847 -0.1272 0.070 Uiso 1 1 calc R
H60B H -0.3387 1.2658 -0.1145 0.070 Uiso 1 1 calc R
C61 C -0.0482(2) 1.1996(3) -0.09134(15) 0.0230(9) Uani 1 1 d .
H61 H -0.0753 1.2503 -0.0790 0.028 Uiso 1 1 calc R
C62 C -0.0564(2) 1.2104(3) -0.15004(16) 0.0340(11) Uani 1 1 d .
H62A H -0.1026 1.2006 -0.1673 0.041 Uiso 1 1 calc R
H62B H -0.0305 1.1598 -0.1629 0.041 Uiso 1 1 calc R
C63 C -0.0343(3) 1.3110(4) -0.1641(2) 0.0453(14) Uani 1 1 d .
H63A H -0.0382 1.3149 -0.2021 0.054 Uiso 1 1 calc R
H63B H -0.0630 1.3612 -0.1543 0.054 Uiso 1 1 calc R
C64 C 0.0352(2) 1.3310(4) -0.13661(19) 0.0422(12) Uani 1 1 d .
H64A H 0.0646 1.2863 -0.1498 0.051 Uiso 1 1 calc R
H64B H 0.0469 1.3985 -0.1439 0.051 Uiso 1 1 calc R
C65 C 0.0437(2) 1.3174(3) -0.07890(18) 0.0321(11) Uani 1 1 d .
H65A H 0.0177 1.3669 -0.0654 0.039 Uiso 1 1 calc R
H65B H 0.0899 1.3277 -0.0619 0.039 Uiso 1 1 calc R
C66 C 0.02300(19) 1.2168(3) -0.06484(17) 0.0248(9) Uani 1 1 d .
H66A H 0.0286 1.2115 -0.0267 0.030 Uiso 1 1 calc R
H66B H 0.0506 1.1668 -0.0763 0.030 Uiso 1 1 calc R
C67 C -0.22528(18) 0.9967(3) -0.07186(15) 0.0204(9) Uani 1 1 d .
H67 H -0.2396 1.0547 -0.0544 0.025 Uiso 1 1 calc R
C68 C -0.2390(2) 0.9058(3) -0.04306(17) 0.0274(9) Uani 1 1 d .
H68A H -0.2209 0.8485 -0.0576 0.033 Uiso 1 1 calc R
H68B H -0.2169 0.9114 -0.0060 0.033 Uiso 1 1 calc R
C69 C -0.3115(2) 0.8905(4) -0.04716(19) 0.0366(11) Uani 1 1 d .
H69A H -0.3283 0.9431 -0.0282 0.044 Uiso 1 1 calc R
H69B H -0.3182 0.8280 -0.0305 0.044 Uiso 1 1 calc R
C70 C -0.3495(2) 0.8894(4) -0.1035(2) 0.0436(13) Uani 1 1 d .
H70A H -0.3367 0.8320 -0.1216 0.052 Uiso 1 1 calc R
H70B H -0.3966 0.8844 -0.1045 0.052 Uiso 1 1 calc R
C71 C -0.3363(2) 0.9816(4) -0.13140(19) 0.0401(12) Uani 1 1 d .
H71A H -0.3532 1.0385 -0.1156 0.048 Uiso 1 1 calc R
H71B H -0.3593 0.9782 -0.1684 0.048 Uiso 1 1 calc R
C72 C -0.2636(2) 0.9942(3) -0.12781(17) 0.0298(10) Uani 1 1 d .
H72A H -0.2476 0.9399 -0.1462 0.036 Uiso 1 1 calc R
H72B H -0.2561 1.0554 -0.1453 0.036 Uiso 1 1 calc R
C73 C 0.0513(2) 1.0404(3) 0.04053(16) 0.0266(10) Uani 1 1 d .
H73 H 0.0776 1.0936 0.0347 0.032 Uiso 1 1 calc R
C74 C -0.0077(2) 1.0709(3) 0.05141(18) 0.0294(10) Uani 1 1 d .
H74 H -0.0107 1.1395 0.0541 0.035 Uiso 1 1 calc R
C75 C -0.0634(2) 1.0222(4) 0.05916(14) 0.0253(10) Uani 1 1 d .
H75 H -0.0966 1.0660 0.0636 0.030 Uiso 1 1 calc R
C76 C -0.0819(2) 0.9254(3) 0.06198(15) 0.0234(10) Uani 1 1 d .
H76 H -0.1235 0.9195 0.0700 0.028 Uiso 1 1 calc R
C77 C -0.0544(2) 0.8352(4) 0.05598(14) 0.0282(11) Uani 1 1 d .
H77 H -0.0826 0.7823 0.0584 0.034 Uiso 1 1 calc R
C78 C 0.0065(2) 0.8055(3) 0.04705(16) 0.0278(10) Uani 1 1 d .
H78 H 0.0111 0.7368 0.0473 0.033 Uiso 1 1 calc R
C79 C 0.0616(2) 0.8536(3) 0.03792(15) 0.0278(11) Uani 1 1 d .
H79 H 0.0936 0.8095 0.0314 0.033 Uiso 1 1 calc R
C80 C 0.0812(2) 0.9507(4) 0.03607(16) 0.0288(11) Uani 1 1 d .
H80 H 0.1240 0.9572 0.0306 0.035 Uiso 1 1 calc R
C101 C 0.26322(18) 1.7358(3) -0.03961(13) 0.0189(8) Uani 1 1 d .
C102 C 0.25804(19) 1.8022(3) 0.00231(14) 0.0191(8) Uani 1 1 d .
C103 C 0.2607(2) 1.8538(3) 0.03831(15) 0.0223(9) Uani 1 1 d .
C104 C 0.2708(2) 1.9179(3) 0.08246(14) 0.0246(9) Uani 1 1 d .
H104 H 0.2350 1.9219 0.1017 0.030 Uiso 1 1 calc R
C105 C 0.3105(3) 2.0082(3) 0.08148(19) 0.0439(13) Uani 1 1 d .
H10C H 0.3269 2.0212 0.0497 0.053 Uiso 1 1 calc R
H10D H 0.2984 2.0668 0.0989 0.053 Uiso 1 1 calc R
C106 C 0.3394(2) 1.9265(4) 0.11444(17) 0.0372(11) Uani 1 1 d .
H10E H 0.3453 1.9339 0.1525 0.045 Uiso 1 1 calc R
H10F H 0.3737 1.8883 0.1033 0.045 Uiso 1 1 calc R
C107 C 0.35252(19) 1.8325(3) -0.05508(14) 0.0199(8) Uani 1 1 d .
H107 H 0.3278 1.8871 -0.0435 0.024 Uiso 1 1 calc R
C108 C 0.4124(2) 1.8109(3) -0.01199(15) 0.0259(9) Uani 1 1 d .
H10G H 0.3986 1.7968 0.0208 0.031 Uiso 1 1 calc R
H10H H 0.4348 1.7526 -0.0214 0.031 Uiso 1 1 calc R
C109 C 0.4595(2) 1.8967(3) -0.00364(17) 0.0316(11) Uani 1 1 d .
H10I H 0.4383 1.9535 0.0087 0.038 Uiso 1 1 calc R
H10J H 0.4984 1.8798 0.0235 0.038 Uiso 1 1 calc R
C110 C 0.4801(2) 1.9231(3) -0.05354(19) 0.0332(11) Uani 1 1 d .
H11C H 0.5035 1.8678 -0.0650 0.040 Uiso 1 1 calc R
H11D H 0.5100 1.9795 -0.0473 0.040 Uiso 1 1 calc R
C111 C 0.4201(2) 1.9482(3) -0.09586(17) 0.0285(10) Uani 1 1 d .
H11E H 0.4336 1.9638 -0.1285 0.034 Uiso 1 1 calc R
H11F H 0.3984 2.0062 -0.0853 0.034 Uiso 1 1 calc R
C112 C 0.3721(2) 1.8626(3) -0.10514(15) 0.0230(9) Uani 1 1 d .
H11G H 0.3327 1.8815 -0.1313 0.028 Uiso 1 1 calc R
H11H H 0.3923 1.8066 -0.1191 0.028 Uiso 1 1 calc R
C113 C 0.17011(19) 1.6472(3) -0.02576(14) 0.0188(8) Uani 1 1 d .
H113 H 0.1554 1.7134 -0.0176 0.023 Uiso 1 1 calc R
C114 C 0.1893(2) 1.5902(3) 0.02518(15) 0.0259(9) Uani 1 1 d .
H11I H 0.2059 1.5254 0.0181 0.031 Uiso 1 1 calc R
H11J H 0.2246 1.6250 0.0493 0.031 Uiso 1 1 calc R
C115 C 0.1312(2) 1.5780(3) 0.05060(15) 0.0263(9) Uani 1 1 d .
H11K H 0.1443 1.5380 0.0824 0.032 Uiso 1 1 calc R
H11L H 0.1177 1.6426 0.0610 0.032 Uiso 1 1 calc R
C116 C 0.0744(2) 1.5305(3) 0.01461(16) 0.0308(10) Uani 1 1 d .
H11M H 0.0367 1.5293 0.0313 0.037 Uiso 1 1 calc R
H11N H 0.0857 1.4625 0.0081 0.037 Uiso 1 1 calc R
C117 C 0.0560(2) 1.5845(3) -0.03672(16) 0.0280(10) Uani 1 1 d .
H11O H 0.0386 1.6493 -0.0307 0.034 Uiso 1 1 calc R
H11P H 0.0212 1.5482 -0.0606 0.034 Uiso 1 1 calc R
C118 C 0.11358(19) 1.5971(3) -0.06209(15) 0.0213(8) Uani 1 1 d .
H11Q H 0.1001 1.6361 -0.0942 0.026 Uiso 1 1 calc R
H11R H 0.1278 1.5326 -0.0719 0.026 Uiso 1 1 calc R
C119 C 0.37928(19) 1.4436(3) -0.06549(13) 0.0205(8) Uani 1 1 d .
C120 C 0.4205(2) 1.3574(3) -0.05829(16) 0.0212(9) Uani 1 1 d .
C121 C 0.4535(2) 1.2855(3) -0.05602(16) 0.0256(10) Uani 1 1 d .
C122 C 0.4910(2) 1.1989(3) -0.05503(19) 0.0337(11) Uani 1 1 d .
H122 H 0.4689 1.1372 -0.0487 0.040 Uiso 1 1 calc R
C123 C 0.5377(3) 1.1910(4) -0.0905(2) 0.0521(14) Uani 1 1 d .
H12C H 0.5425 1.1267 -0.1061 0.063 Uiso 1 1 calc R
H12D H 0.5413 1.2473 -0.1130 0.063 Uiso 1 1 calc R
C124 C 0.5632(3) 1.2022(4) -0.0341(2) 0.0503(14) Uani 1 1 d .
H12E H 0.5828 1.2655 -0.0214 0.060 Uiso 1 1 calc R
H12F H 0.5840 1.1450 -0.0145 0.060 Uiso 1 1 calc R
C125 C 0.4725(2) 1.5326(3) -0.07578(16) 0.0259(9) Uani 1 1 d .
H125 H 0.4850 1.4701 -0.0903 0.031 Uiso 1 1 calc R
C126 C 0.5124(2) 1.5434(4) -0.02102(17) 0.0335(11) Uani 1 1 d .
H12G H 0.5033 1.4883 0.0004 0.040 Uiso 1 1 calc R
H12H H 0.5000 1.6042 -0.0056 0.040 Uiso 1 1 calc R
C127 C 0.5852(2) 1.5458(5) -0.0207(2) 0.0535(16) Uani 1 1 d .
H12I H 0.6103 1.5567 0.0152 0.064 Uiso 1 1 calc R
H12J H 0.5985 1.4824 -0.0327 0.064 Uiso 1 1 calc R
C128 C 0.6001(2) 1.6249(4) -0.0553(2) 0.0499(14) Uani 1 1 d .
H12K H 0.5919 1.6888 -0.0407 0.060 Uiso 1 1 calc R
H12L H 0.6466 1.6218 -0.0565 0.060 Uiso 1 1 calc R
C129 C 0.5597(2) 1.6163(4) -0.10903(19) 0.0370(11) Uani 1 1 d .
H12M H 0.5715 1.5559 -0.1251 0.044 Uiso 1 1 calc R
H12N H 0.5691 1.6719 -0.1301 0.044 Uiso 1 1 calc R
C130 C 0.4872(2) 1.6148(4) -0.10938(19) 0.0342(10) Uani 1 1 d .
H13A H 0.4744 1.6774 -0.0961 0.041 Uiso 1 1 calc R
H13B H 0.4618 1.6062 -0.1454 0.041 Uiso 1 1 calc R
C131 C 0.2944(2) 1.3427(3) -0.04831(15) 0.0229(9) Uani 1 1 d .
H131 H 0.3227 1.2906 -0.0578 0.027 Uiso 1 1 calc R
C132 C 0.3011(2) 1.3391(3) 0.01048(15) 0.0282(10) Uani 1 1 d .
H13C H 0.2736 1.3901 0.0211 0.034 Uiso 1 1 calc R
H13D H 0.3468 1.3518 0.0282 0.034 Uiso 1 1 calc R
C133 C 0.2803(2) 1.2393(4) 0.02672(17) 0.0367(11) Uani 1 1 d .
H13E H 0.3108 1.1893 0.0194 0.044 Uiso 1 1 calc R
H13F H 0.2825 1.2393 0.0646 0.044 Uiso 1 1 calc R
C134 C 0.2117(2) 1.2137(3) -0.00195(18) 0.0334(11) Uani 1 1 d .
H13G H 0.1805 1.2582 0.0092 0.040 Uiso 1 1 calc R
H13H H 0.2014 1.1466 0.0071 0.040 Uiso 1 1 calc R
C135 C 0.2042(2) 1.2215(3) -0.06045(18) 0.0299(10) Uani 1 1 d .
H13I H 0.1582 1.2095 -0.0778 0.036 Uiso 1 1 calc R
H13J H 0.2310 1.1708 -0.0722 0.036 Uiso 1 1 calc R
C136 C 0.2247(2) 1.3213(3) -0.07644(15) 0.0252(9) Uani 1 1 d .
H13K H 0.2213 1.3228 -0.1145 0.030 Uiso 1 1 calc R
H13L H 0.1954 1.3718 -0.0677 0.030 Uiso 1 1 calc R
C137 C 0.27750(19) 1.6283(3) -0.36087(14) 0.0211(8) Uani 1 1 d .
C138 C 0.3190(2) 1.6459(3) -0.39723(15) 0.0250(9) Uani 1 1 d .
C139 C 0.3532(2) 1.6601(3) -0.42662(14) 0.0244(9) Uani 1 1 d .
C140 C 0.3948(2) 1.6746(3) -0.46233(16) 0.0297(10) Uani 1 1 d .
H140 H 0.3855 1.7328 -0.4855 0.036 Uiso 1 1 calc R
C141 C 0.4207(3) 1.5855(4) -0.4847(2) 0.0451(13) Uani 1 1 d .
H14C H 0.4074 1.5210 -0.4739 0.054 Uiso 1 1 calc R
H14D H 0.4257 1.5889 -0.5211 0.054 Uiso 1 1 calc R
C142 C 0.4656(2) 1.6440(4) -0.4455(2) 0.0380(12) Uani 1 1 d .
H14E H 0.4985 1.6840 -0.4574 0.046 Uiso 1 1 calc R
H14F H 0.4802 1.6161 -0.4102 0.046 Uiso 1 1 calc R
C143 C 0.2611(2) 1.8004(3) -0.35687(15) 0.0227(9) Uani 1 1 d .
H143 H 0.3061 1.8047 -0.3632 0.027 Uiso 1 1 calc R
C144 C 0.2128(2) 1.8237(3) -0.40777(17) 0.0327(11) Uani 1 1 d .
H14G H 0.2194 1.7777 -0.4350 0.039 Uiso 1 1 calc R
H14H H 0.1679 1.8147 -0.4029 0.039 Uiso 1 1 calc R
C145 C 0.2206(3) 1.9271(4) -0.4257(2) 0.0533(15) Uani 1 1 d .
H14I H 0.2638 1.9345 -0.4342 0.064 Uiso 1 1 calc R
H14J H 0.1870 1.9406 -0.4576 0.064 Uiso 1 1 calc R
C146 C 0.2140(3) 1.9993(4) -0.3837(2) 0.0526(15) Uani 1 1 d .
H14K H 0.2216 2.0658 -0.3954 0.063 Uiso 1 1 calc R
H14L H 0.1692 1.9965 -0.3779 0.063 Uiso 1 1 calc R
C147 C 0.2618(3) 1.9780(4) -0.3333(2) 0.0423(12) Uani 1 1 d .
H14M H 0.2543 2.0236 -0.3062 0.051 Uiso 1 1 calc R
H14N H 0.3066 1.9883 -0.3380 0.051 Uiso 1 1 calc R
C148 C 0.2549(2) 1.8742(3) -0.31553(17) 0.0305(10) Uani 1 1 d .
H14O H 0.2888 1.8613 -0.2838 0.037 Uiso 1 1 calc R
H14P H 0.2120 1.8665 -0.3066 0.037 Uiso 1 1 calc R
C149 C 0.2909(2) 1.4553(3) -0.37158(14) 0.0208(9) Uani 1 1 d .
H149 H 0.3361 1.4703 -0.3753 0.025 Uiso 1 1 calc R
C150 C 0.2927(2) 1.3658(3) -0.33679(15) 0.0238(9) Uani 1 1 d .
H15C H 0.3241 1.3772 -0.3035 0.029 Uiso 1 1 calc R
H15D H 0.2492 1.3563 -0.3290 0.029 Uiso 1 1 calc R
C151 C 0.3119(2) 1.2737(3) -0.36192(16) 0.0313(10) Uani 1 1 d .
H15E H 0.3579 1.2789 -0.3646 0.038 Uiso 1 1 calc R
H15F H 0.3081 1.2172 -0.3396 0.038 Uiso 1 1 calc R
C152 C 0.2693(2) 1.2573(3) -0.41573(16) 0.0292(10) Uani 1 1 d .
H15G H 0.2850 1.1997 -0.4318 0.035 Uiso 1 1 calc R
H15H H 0.2240 1.2444 -0.4128 0.035 Uiso 1 1 calc R
C153 C 0.2706(2) 1.3455(3) -0.44982(15) 0.0293(10) Uani 1 1 d .
H15I H 0.2418 1.3342 -0.4844 0.035 Uiso 1 1 calc R
H15J H 0.3153 1.3557 -0.4547 0.035 Uiso 1 1 calc R
C154 C 0.2481(2) 1.4359(3) -0.42546(15) 0.0267(10) Uani 1 1 d .
H15K H 0.2024 1.4271 -0.4225 0.032 Uiso 1 1 calc R
H15L H 0.2498 1.4927 -0.4482 0.032 Uiso 1 1 calc R
C155 C 0.0660(2) 1.5387(3) -0.33420(14) 0.0214(9) Uani 1 1 d .
C156 C -0.0017(2) 1.5158(3) -0.35705(16) 0.0295(10) Uani 1 1 d .
C157 C -0.0566(2) 1.4930(3) -0.37579(16) 0.0298(10) Uani 1 1 d .
C158 C -0.1203(2) 1.4578(3) -0.39875(17) 0.0322(10) Uani 1 1 d .
H158 H -0.1577 1.4961 -0.3915 0.039 Uiso 1 1 calc R
C159 C -0.1299(2) 1.3504(3) -0.40462(18) 0.0340(11) Uani 1 1 d .
H15M H -0.0918 1.3080 -0.3920 0.041 Uiso 1 1 calc R
H15N H -0.1720 1.3232 -0.4005 0.041 Uiso 1 1 calc R
C160 C -0.1300(2) 1.4120(4) -0.45091(17) 0.0376(11) Uani 1 1 d .
H16C H -0.1721 1.4228 -0.4756 0.045 Uiso 1 1 calc R
H16D H -0.0920 1.4077 -0.4671 0.045 Uiso 1 1 calc R
C161 C 0.0381(2) 1.7080(3) -0.34587(15) 0.0229(9) Uani 1 1 d .
H161 H -0.0042 1.6861 -0.3385 0.027 Uiso 1 1 calc R
C162 C 0.0270(2) 1.7314(3) -0.40330(15) 0.0294(10) Uani 1 1 d .
H16E H 0.0111 1.6727 -0.4239 0.035 Uiso 1 1 calc R
H16F H 0.0685 1.7515 -0.4118 0.035 Uiso 1 1 calc R
C163 C -0.0232(2) 1.8136(4) -0.41728(16) 0.0375(11) Uani 1 1 d .
H16G H -0.0294 1.8293 -0.4547 0.045 Uiso 1 1 calc R
H16H H -0.0655 1.7915 -0.4110 0.045 Uiso 1 1 calc R
C164 C -0.0012(3) 1.9047(3) -0.38504(19) 0.0406(12) Uani 1 1 d .
H16I H 0.0390 1.9304 -0.3937 0.049 Uiso 1 1 calc R
H16J H -0.0352 1.9554 -0.3936 0.049 Uiso 1 1 calc R
C165 C 0.0113(2) 1.8816(4) -0.32785(18) 0.0358(11) Uani 1 1 d .
H16K H -0.0301 1.8630 -0.3187 0.043 Uiso 1 1 calc R
H16L H 0.0280 1.9404 -0.3076 0.043 Uiso 1 1 calc R
C166 C 0.0601(2) 1.7996(3) -0.31324(16) 0.0285(10) Uani 1 1 d .
H16M H 0.0652 1.7840 -0.2759 0.034 Uiso 1 1 calc R
H16N H 0.1030 1.8209 -0.3188 0.034 Uiso 1 1 calc R
C167 C 0.0897(3) 1.3676(3) -0.32020(19) 0.0503(15) Uani 1 1 d .
H167 H 0.0418 1.3718 -0.3224 0.060 Uiso 1 1 calc R
C168 C 0.0930(3) 1.3194(4) -0.37016(19) 0.0409(12) Uani 1 1 d .
H16O H 0.1373 1.3282 -0.3764 0.049 Uiso 1 1 calc R
H16P H 0.0621 1.3520 -0.3988 0.049 Uiso 1 1 calc R
C169 C 0.0776(4) 1.2126(5) -0.3716(3) 0.072(2) Uani 1 1 d .
H16Q H 0.0298 1.2050 -0.3787 0.087 Uiso 1 1 calc R
H16R H 0.0927 1.1833 -0.4012 0.087 Uiso 1 1 calc R
C170 C 0.1046(4) 1.1601(5) -0.3270(3) 0.085(2) Uani 1 1 d .
H17C H 0.1525 1.1582 -0.3223 0.102 Uiso 1 1 calc R
H17D H 0.0882 1.0925 -0.3307 0.102 Uiso 1 1 calc R
C171 C 0.0861(5) 1.2091(5) -0.2775(3) 0.100(3) Uani 1 1 d .
H17E H 0.0383 1.2089 -0.2811 0.120 Uiso 1 1 calc R
H17F H 0.1064 1.1731 -0.2456 0.120 Uiso 1 1 calc R
C172 C 0.1115(5) 1.3124(5) -0.2751(2) 0.085(3) Uani 1 1 d .
H17G H 0.0988 1.3460 -0.2457 0.102 Uiso 1 1 calc R
H17H H 0.1596 1.3101 -0.2676 0.102 Uiso 1 1 calc R
C173 C 0.3245(2) 1.5913(4) -0.21299(16) 0.0303(11) Uani 1 1 d .
H173 H 0.3663 1.5918 -0.2210 0.036 Uiso 1 1 calc R
C174 C 0.2994(2) 1.6853(4) -0.20869(15) 0.0301(11) Uani 1 1 d .
H174 H 0.3294 1.7348 -0.2126 0.036 Uiso 1 1 calc R
C175 C 0.2415(3) 1.7233(3) -0.20008(16) 0.0283(9) Uani 1 1 d .
H175 H 0.2407 1.7923 -0.2009 0.034 Uiso 1 1 calc R
C176 C 0.1831(2) 1.6829(3) -0.19026(13) 0.0241(10) Uani 1 1 d .
H176 H 0.1524 1.7308 -0.1856 0.029 Uiso 1 1 calc R
C177 C 0.1616(2) 1.5893(3) -0.18612(14) 0.0226(10) Uani 1 1 d .
H177 H 0.1186 1.5883 -0.1804 0.027 Uiso 1 1 calc R
C178 C 0.1862(2) 1.4959(4) -0.18809(16) 0.0267(12) Uani 1 1 d .
H178 H 0.1576 1.4471 -0.1809 0.032 Uiso 1 1 calc R
C179 C 0.2443(2) 1.4571(3) -0.19836(15) 0.0252(9) Uani 1 1 d .
H179 H 0.2445 1.3880 -0.1988 0.030 Uiso 1 1 calc R
C180 C 0.3008(2) 1.4969(3) -0.20789(17) 0.0279(12) Uani 1 1 d .
H180 H 0.3313 1.4484 -0.2120 0.033 Uiso 1 1 calc R

loop_
_atom_site_aniso_label
_atom_site_aniso_U_11
_atom_site_aniso_U_22
_atom_site_aniso_U_33
_atom_site_aniso_U_23
_atom_site_aniso_U_13
_atom_site_aniso_U_12
Ce1 0.01582(17) 0.02222(17) 0.01450(14) -0.00200(8) 0.00364(12) 0.00114(9)
Ce2 0.01413(16) 0.01873(16) 0.01556(13) -0.00006(8) 0.00357(12) -0.00078(9)
Ce3 0.01351(16) 0.01665(16) 0.01394(13) -0.00102(8) 0.00332(11) -0.00074(9)
Ce4 0.01604(17) 0.01541(15) 0.01419(14) -0.00078(8) 0.00389(12) 0.00000(9)
N1 0.033(2) 0.014(2) 0.0246(18) -0.0029(14) 0.0049(16) -0.0013(16)
N2 0.018(2) 0.029(2) 0.0296(19) -0.0017(15) 0.0011(16) -0.0005(16)
N3 0.033(2) 0.021(2) 0.0284(19) 0.0042(15) 0.0123(17) -0.0001(17)
N4 0.032(2) 0.021(2) 0.0263(18) -0.0010(15) 0.0124(17) 0.0050(17)
N5 0.022(2) 0.021(2) 0.0233(17) -0.0039(14) 0.0078(16) -0.0051(15)
N6 0.018(2) 0.017(2) 0.0224(17) 0.0003(14) 0.0072(15) -0.0004(15)
N7 0.018(2) 0.023(2) 0.0262(19) 0.0048(14) 0.0035(16) -0.0019(16)
N8 0.016(2) 0.019(2) 0.032(2) 0.0057(15) 0.0043(16) -0.0009(15)
N11 0.020(2) 0.023(2) 0.0180(16) -0.0066(13) 0.0078(15) -0.0071(15)
N12 0.021(2) 0.027(2) 0.0191(17) -0.0034(14) 0.0130(15) -0.0050(15)
N13 0.0102(18) 0.026(2) 0.0191(16) 0.0044(15) -0.0012(14) -0.0022(15)
N14 0.011(2) 0.021(2) 0.0242(18) 0.0034(13) 0.0060(15) 0.0034(14)
N15 0.025(2) 0.017(2) 0.0258(18) 0.0026(14) 0.0133(16) 0.0012(15)
N16 0.025(2) 0.019(2) 0.0219(18) -0.0010(14) 0.0113(16) 0.0032(16)
N17 0.030(2) 0.015(2) 0.0282(19) -0.0062(16) 0.0005(17) -0.0066(17)
N18 0.018(2) 0.025(2) 0.0227(16) 0.0007(15) -0.0017(15) -0.0034(16)
C1 0.017(2) 0.030(3) 0.020(2) -0.0047(17) 0.0042(18) -0.007(2)
C2 0.021(2) 0.028(2) 0.026(2) -0.0030(18) 0.0058(18) -0.0018(19)
C3 0.031(3) 0.024(2) 0.026(2) -0.0025(17) 0.0075(19) 0.001(2)
C4 0.016(2) 0.025(2) 0.035(2) 0.0006(17) 0.0058(18) -0.0066(18)
C5 0.024(3) 0.055(3) 0.025(2) -0.008(2) -0.0037(19) -0.002(2)
C6 0.024(2) 0.042(3) 0.028(2) -0.0021(19) -0.0021(18) 0.004(2)
C7 0.070(4) 0.021(3) 0.028(2) -0.007(2) 0.012(2) 0.001(3)
C8 0.038(3) 0.061(4) 0.041(3) -0.003(2) 0.009(2) -0.010(3)
C9 0.114(6) 0.048(4) 0.041(3) 0.002(3) 0.016(3) -0.025(4)
C10 0.073(5) 0.052(4) 0.066(4) -0.003(3) 0.017(3) -0.018(3)
C11 0.086(4) 0.029(3) 0.043(3) -0.008(2) 0.024(3) 0.004(3)
C12 0.026(2) 0.032(3) 0.026(2) -0.0051(18) 0.0053(18) 0.0013(19)
C13 0.017(2) 0.025(2) 0.028(2) 0.0000(17) 0.0077(17) -0.0014(18)
C14 0.051(3) 0.044(3) 0.029(2) 0.003(2) 0.013(2) 0.004(3)
C15 0.071(4) 0.056(4) 0.029(2) 0.013(2) 0.001(2) 0.014(3)
C16 0.052(3) 0.040(3) 0.050(3) 0.015(2) -0.004(3) 0.007(3)
C17 0.044(3) 0.027(3) 0.047(3) -0.002(2) -0.001(2) 0.004(2)
C18 0.039(3) 0.028(3) 0.031(2) 0.0005(19) 0.000(2) 0.000(2)
C19 0.024(2) 0.021(2) 0.0187(19) -0.0022(16) 0.0074(17) 0.0017(18)
C20 0.029(2) 0.019(2) 0.0266(19) 0.0005(16) 0.0097(19) 0.0018(18)
C21 0.026(2) 0.029(2) 0.027(2) -0.0009(17) 0.0094(19) -0.0022(19)
C22 0.030(3) 0.034(3) 0.038(2) -0.009(2) 0.018(2) -0.012(2)
C23 0.037(3) 0.034(3) 0.045(3) -0.005(2) 0.023(2) -0.006(2)
C24 0.062(4) 0.075(4) 0.042(3) 0.019(3) 0.021(3) -0.014(3)
C25 0.026(2) 0.018(2) 0.031(2) 0.0041(17) 0.0094(18) -0.0027(18)
C26 0.050(3) 0.027(3) 0.043(3) 0.001(2) 0.019(2) 0.006(2)
C27 0.060(4) 0.020(3) 0.067(4) -0.005(2) 0.015(3) 0.000(2)
C28 0.052(4) 0.024(3) 0.088(4) 0.016(3) 0.006(3) 0.000(3)
C29 0.048(3) 0.036(3) 0.052(3) 0.021(2) 0.000(3) 0.002(2)
C30 0.039(3) 0.029(3) 0.041(3) 0.011(2) 0.001(2) 0.001(2)
C31 0.016(2) 0.018(2) 0.0262(19) -0.0044(15) 0.0085(16) 0.0016(16)
C32 0.030(2) 0.021(2) 0.0224(19) 0.0029(16) 0.0064(17) 0.0019(18)
C33 0.028(2) 0.027(2) 0.0249(19) -0.0046(17) 0.0111(17) 0.0029(19)
C34 0.029(3) 0.026(2) 0.029(2) -0.0021(18) 0.0110(19) 0.006(2)
C35 0.027(2) 0.021(2) 0.029(2) 0.0025(17) 0.0084(18) 0.0057(19)
C36 0.024(2) 0.023(2) 0.0208(18) 0.0000(16) 0.0073(17) 0.0081(19)
C37 0.017(2) 0.026(2) 0.0161(17) 0.0028(16) 0.0044(16) -0.0019(18)
C38 0.019(2) 0.026(2) 0.0209(19) 0.0000(17) 0.0060(16) -0.0003(18)
C39 0.023(2) 0.031(2) 0.0197(18) 0.0018(17) 0.0088(17) -0.0004(19)
C40 0.043(3) 0.027(2) 0.0224(19) -0.0029(17) 0.0148(19) -0.003(2)
C41 0.117(6) 0.035(3) 0.050(3) -0.016(3) 0.043(4) -0.029(3)
C42 0.046(3) 0.059(4) 0.042(3) -0.021(3) 0.010(2) -0.014(3)
C43 0.022(2) 0.024(2) 0.0234(18) -0.0031(16) 0.0108(17) -0.0060(18)
C44 0.028(2) 0.033(3) 0.028(2) 0.0000(18) 0.0059(18) -0.009(2)
C45 0.033(3) 0.044(3) 0.037(2) 0.003(2) -0.001(2) -0.011(2)
C46 0.030(3) 0.039(3) 0.044(3) -0.004(2) 0.006(2) -0.011(2)
C47 0.042(3) 0.026(3) 0.035(2) -0.0029(18) 0.017(2) -0.009(2)
C48 0.029(2) 0.027(2) 0.0235(19) 0.0036(17) 0.0068(18) -0.0061(19)
C49 0.018(2) 0.021(2) 0.0213(18) 0.0012(15) 0.0105(16) -0.0001(17)
C50 0.015(2) 0.027(2) 0.0235(19) 0.0015(16) 0.0039(16) -0.0014(17)
C51 0.037(3) 0.025(2) 0.0230(19) 0.0035(17) 0.0151(19) 0.0009(19)
C52 0.032(3) 0.028(2) 0.028(2) 0.0028(17) 0.0112(19) -0.002(2)
C53 0.016(2) 0.031(3) 0.028(2) 0.0008(17) 0.0039(17) 0.0001(18)
C54 0.019(2) 0.028(2) 0.0214(18) 0.0023(16) 0.0050(16) 0.0028(17)
C55 0.017(2) 0.023(2) 0.0217(18) 0.0066(16) 0.0042(16) -0.0020(18)
C56 0.016(2) 0.024(3) 0.026(2) 0.0012(18) 0.0054(17) -0.005(2)
C57 0.017(2) 0.030(3) 0.032(2) -0.0001(18) 0.0048(18) -0.001(2)
C58 0.021(3) 0.031(3) 0.067(3) 0.000(2) 0.008(2) 0.001(2)
C59 0.058(4) 0.096(6) 0.068(4) -0.008(4) 0.025(3) 0.038(4)
C60 0.023(3) 0.046(3) 0.099(5) 0.005(3) -0.001(3) 0.009(2)
C61 0.020(2) 0.020(2) 0.029(2) 0.0049(16) 0.0067(17) -0.0016(18)
C62 0.032(3) 0.036(3) 0.031(2) 0.0099(19) -0.0012(19) -0.012(2)
C63 0.049(3) 0.043(3) 0.041(3) 0.018(2) 0.003(2) -0.009(3)
C64 0.040(3) 0.041(3) 0.048(3) 0.008(2) 0.017(2) -0.011(2)
C65 0.031(3) 0.025(3) 0.045(3) -0.001(2) 0.018(2) -0.005(2)
C66 0.015(2) 0.025(2) 0.036(2) 0.0001(18) 0.0097(18) -0.0051(18)
C67 0.0057(19) 0.030(3) 0.024(2) -0.0014(16) -0.0003(16) -0.0044(16)
C68 0.020(2) 0.027(2) 0.034(2) 0.0043(17) 0.0021(18) -0.0067(18)
C69 0.032(3) 0.035(3) 0.047(3) -0.006(2) 0.017(2) -0.017(2)
C70 0.021(3) 0.051(3) 0.057(3) -0.005(3) 0.003(2) -0.016(2)
C71 0.020(3) 0.050(3) 0.046(3) 0.005(2) -0.002(2) -0.006(2)
C72 0.018(2) 0.036(3) 0.031(2) 0.0060(18) -0.0039(19) -0.0052(19)
C73 0.032(3) 0.015(2) 0.029(2) 0.0064(18) -0.0024(19) -0.012(2)
C74 0.037(3) 0.018(2) 0.0273(19) -0.0012(18) -0.0047(19) -0.001(2)
C75 0.014(2) 0.046(3) 0.0151(18) -0.0047(19) 0.0002(16) 0.013(2)
C76 0.012(2) 0.041(3) 0.0173(18) -0.0003(18) 0.0016(16) -0.008(2)
C77 0.031(3) 0.040(3) 0.0120(17) 0.0000(18) 0.0012(17) -0.012(2)
C78 0.041(3) 0.021(2) 0.0192(17) -0.0007(18) 0.0008(17) 0.008(2)
C79 0.029(3) 0.036(3) 0.0185(18) -0.0019(17) 0.0060(18) 0.010(2)
C80 0.017(2) 0.052(3) 0.0176(19) 0.0050(19) 0.0061(17) -0.005(2)
C101 0.017(2) 0.024(2) 0.0157(16) 0.0009(15) 0.0043(15) 0.0011(17)
C102 0.014(2) 0.025(2) 0.0197(18) 0.0013(16) 0.0051(15) -0.0021(17)
C103 0.022(2) 0.022(2) 0.0235(19) 0.0033(16) 0.0064(17) 0.0024(17)
C104 0.032(3) 0.026(2) 0.0180(17) -0.0056(15) 0.0092(17) 0.0031(18)
C105 0.073(4) 0.023(3) 0.041(3) -0.005(2) 0.022(3) -0.009(2)
C106 0.036(3) 0.043(3) 0.032(2) -0.014(2) 0.008(2) -0.004(2)
C107 0.017(2) 0.022(2) 0.0215(17) -0.0052(15) 0.0046(16) -0.0001(17)
C108 0.024(2) 0.026(2) 0.026(2) 0.0013(17) 0.0023(17) -0.0021(18)
C109 0.022(2) 0.030(3) 0.037(2) -0.0063(19) -0.0056(19) -0.005(2)
C110 0.022(2) 0.025(3) 0.052(3) -0.002(2) 0.006(2) -0.0079(19)
C111 0.028(3) 0.026(2) 0.033(2) 0.0001(18) 0.0091(19) -0.0114(19)
C112 0.020(2) 0.023(2) 0.0264(19) -0.0036(16) 0.0069(17) -0.0072(17)
C113 0.020(2) 0.019(2) 0.0177(17) -0.0034(15) 0.0043(16) -0.0022(16)
C114 0.029(2) 0.028(2) 0.0200(18) 0.0009(16) 0.0046(17) -0.0006(19)
C115 0.031(3) 0.029(2) 0.0206(18) 0.0039(16) 0.0099(18) -0.0044(19)
C116 0.035(3) 0.028(2) 0.033(2) -0.0029(18) 0.016(2) -0.008(2)
C117 0.020(2) 0.036(3) 0.029(2) -0.0043(18) 0.0082(18) -0.0040(19)
C118 0.017(2) 0.024(2) 0.0230(18) -0.0016(15) 0.0066(16) 0.0025(17)
C119 0.021(2) 0.025(2) 0.0137(16) 0.0017(15) 0.0009(15) -0.0012(17)
C120 0.014(2) 0.023(2) 0.027(2) 0.0039(16) 0.0065(17) -0.0026(19)
C121 0.018(2) 0.027(3) 0.031(2) -0.0008(18) 0.0055(18) -0.004(2)
C122 0.035(3) 0.020(2) 0.053(3) 0.0028(19) 0.024(2) 0.007(2)
C123 0.050(4) 0.058(4) 0.054(3) 0.002(3) 0.024(3) 0.022(3)
C124 0.037(3) 0.048(3) 0.064(3) 0.005(3) 0.007(3) 0.018(3)
C125 0.017(2) 0.031(3) 0.030(2) 0.0016(18) 0.0077(18) -0.0037(18)
C126 0.017(2) 0.054(3) 0.028(2) -0.003(2) 0.0022(18) -0.001(2)
C127 0.013(3) 0.096(5) 0.048(3) -0.006(3) -0.002(2) -0.005(3)
C128 0.024(3) 0.061(4) 0.065(3) -0.017(3) 0.010(2) -0.015(3)
C129 0.020(2) 0.046(3) 0.048(3) 0.005(2) 0.013(2) -0.005(2)
C130 0.024(3) 0.034(3) 0.047(3) 0.008(2) 0.012(2) -0.005(2)
C131 0.020(2) 0.018(2) 0.032(2) 0.0019(16) 0.0069(17) 0.0017(17)
C132 0.031(3) 0.026(2) 0.026(2) 0.0060(17) 0.0022(18) 0.0000(19)
C133 0.043(3) 0.032(3) 0.035(2) 0.014(2) 0.009(2) -0.003(2)
C134 0.034(3) 0.023(2) 0.046(3) 0.010(2) 0.016(2) -0.007(2)
C135 0.022(2) 0.026(2) 0.044(2) -0.003(2) 0.013(2) -0.0072(19)
C136 0.024(2) 0.027(2) 0.0242(19) 0.0006(17) 0.0052(17) -0.0044(18)
C137 0.017(2) 0.030(2) 0.0168(16) 0.0036(16) 0.0057(15) 0.0038(18)
C138 0.024(2) 0.028(2) 0.0236(19) 0.0004(16) 0.0064(18) 0.0020(18)
C139 0.027(2) 0.025(2) 0.0211(18) -0.0012(16) 0.0042(18) 0.0048(18)
C140 0.028(3) 0.033(3) 0.032(2) 0.0084(18) 0.0147(19) 0.002(2)
C141 0.047(3) 0.046(3) 0.052(3) -0.015(2) 0.030(3) -0.006(2)
C142 0.029(3) 0.038(3) 0.051(3) 0.002(2) 0.018(2) 0.002(2)
C143 0.023(2) 0.019(2) 0.0275(19) 0.0046(16) 0.0078(17) -0.0046(17)
C144 0.033(3) 0.028(3) 0.035(2) 0.0078(19) 0.000(2) -0.002(2)
C145 0.062(4) 0.039(3) 0.050(3) 0.022(3) -0.006(3) -0.005(3)
C146 0.053(3) 0.020(3) 0.077(4) 0.011(2) -0.002(3) -0.003(2)
C147 0.046(3) 0.024(3) 0.056(3) -0.003(2) 0.010(3) -0.006(2)
C148 0.033(3) 0.021(2) 0.041(2) 0.0009(19) 0.016(2) 0.000(2)
C149 0.022(2) 0.027(2) 0.0164(17) -0.0012(15) 0.0105(16) 0.0013(17)
C150 0.031(2) 0.019(2) 0.0227(18) 0.0022(16) 0.0092(17) 0.0107(18)
C151 0.038(3) 0.027(2) 0.029(2) -0.0027(18) 0.008(2) 0.010(2)
C152 0.031(3) 0.024(2) 0.033(2) -0.0077(18) 0.0069(19) 0.004(2)
C153 0.037(3) 0.030(2) 0.0209(18) -0.0079(16) 0.0055(18) 0.001(2)
C154 0.024(2) 0.032(3) 0.025(2) 0.0026(17) 0.0078(18) 0.0020(19)
C155 0.020(2) 0.030(2) 0.0122(16) -0.0031(15) -0.0017(15) -0.0055(18)
C156 0.036(3) 0.027(2) 0.026(2) -0.0047(18) 0.007(2) -0.009(2)
C157 0.029(3) 0.030(3) 0.030(2) -0.0041(18) 0.004(2) -0.003(2)
C158 0.025(2) 0.031(3) 0.038(2) -0.0121(19) 0.0005(19) -0.006(2)
C159 0.025(2) 0.030(3) 0.044(2) 0.0003(19) 0.000(2) -0.008(2)
C160 0.030(3) 0.052(3) 0.029(2) -0.007(2) 0.001(2) -0.005(2)
C161 0.017(2) 0.028(2) 0.0227(19) -0.0004(17) 0.0019(16) -0.0032(18)
C162 0.024(2) 0.038(3) 0.025(2) 0.0017(18) 0.0016(18) 0.003(2)
C163 0.034(3) 0.049(3) 0.025(2) 0.005(2) -0.0039(19) 0.014(2)
C164 0.042(3) 0.031(3) 0.046(3) 0.011(2) 0.004(2) 0.012(2)
C165 0.037(3) 0.030(3) 0.039(2) 0.000(2) 0.006(2) 0.004(2)
C166 0.031(3) 0.023(2) 0.027(2) -0.0017(17) -0.0039(18) 0.0003(19)
C167 0.098(5) 0.014(2) 0.045(3) -0.009(2) 0.030(3) -0.021(3)
C168 0.047(3) 0.030(3) 0.043(3) -0.014(2) 0.005(2) -0.003(2)
C169 0.090(5) 0.041(4) 0.096(5) -0.035(4) 0.040(4) -0.022(4)
C170 0.104(6) 0.038(4) 0.100(6) -0.016(4) -0.007(5) -0.009(4)
C171 0.199(10) 0.030(4) 0.059(4) 0.008(3) 0.005(5) -0.045(5)
C172 0.158(8) 0.048(4) 0.047(3) -0.007(3) 0.017(4) -0.039(4)
C173 0.021(2) 0.054(3) 0.0181(19) -0.0036(18) 0.0089(18) -0.003(2)
C174 0.033(3) 0.036(3) 0.0204(19) 0.0034(19) 0.0025(19) -0.023(2)
C175 0.046(3) 0.019(2) 0.0175(16) -0.0002(18) 0.0030(17) -0.002(2)
C176 0.023(2) 0.036(3) 0.0102(16) -0.0011(17) -0.0011(16) 0.012(2)
C177 0.012(2) 0.043(3) 0.0122(17) -0.0030(16) 0.0016(15) -0.0011(18)
C178 0.023(2) 0.042(3) 0.0131(19) 0.0008(17) 0.0009(18) -0.015(2)
C179 0.036(3) 0.0200(19) 0.0164(16) -0.0025(18) -0.0002(16) 0.005(2)
C180 0.036(3) 0.026(3) 0.021(2) -0.0034(17) 0.003(2) 0.018(2)

loop_
_atom_type_symbol
_atom_type_description
_atom_type_scat_dispersion_real
_atom_type_scat_dispersion_imag
_atom_type_scat_source
C C 0.0033 0.0016 'International Tables Vol C Tables 4.2.6.8 and 6.1.1.4'
H H 0.0000 0.0000 'International Tables Vol C Tables 4.2.6.8 and 6.1.1.4'
N N 0.0061 0.0033 'International Tables Vol C Tables 4.2.6.8 and 6.1.1.4'
Ce Ce -0.2486 2.6331 'International Tables Vol C Tables 4.2.6.8 and 6.1.1.4'

loop_
_geom_angle_atom_site_label_1
_geom_angle_atom_site_label_2
_geom_angle_atom_site_label_3
_geom_angle
N4 Ce1 N2 112.17(13)
N4 Ce1 N1 92.22(13)
N2 Ce1 N1 53.88(12)
N4 Ce1 N3 54.48(12)
N2 Ce1 N3 96.68(13)
N1 Ce1 N3 125.81(12)
N4 Ce1 C80 153.05(13)
N2 Ce1 C80 87.38(13)
N1 Ce1 C80 84.50(13)
N3 Ce1 C80 144.73(13)
N4 Ce1 C74 99.36(13)
N2 Ce1 C74 126.90(13)
N1 Ce1 C74 84.51(13)
N3 Ce1 C74 136.26(14)
C80 Ce1 C74 53.72(14)
N4 Ce1 C73 125.41(13)
N2 Ce1 C73 102.13(13)
N1 Ce1 C73 74.90(12)
N3 Ce1 C73 158.26(13)
C80 Ce1 C73 28.21(14)
C74 Ce1 C73 28.19(14)
N4 Ce1 C19 27.15(12)
N2 Ce1 C19 108.29(12)
N1 Ce1 C19 112.12(12)
N3 Ce1 C19 27.50(12)
C80 Ce1 C19 161.74(13)
C74 Ce1 C19 118.14(13)
C73 Ce1 C19 146.33(13)
N4 Ce1 C1 102.74(13)
N2 Ce1 C1 27.45(13)
N1 Ce1 C1 26.44(13)
N3 Ce1 C1 112.95(13)
C80 Ce1 C1 86.02(12)
C74 Ce1 C1 106.40(14)
C73 Ce1 C1 88.64(13)
C19 Ce1 C1 112.21(12)
N4 Ce1 C79 155.95(13)
N2 Ce1 C79 90.27(13)
N1 Ce1 C79 108.65(13)
N3 Ce1 C79 116.60(13)
C80 Ce1 C79 28.14(13)
C74 Ce1 C79 71.78(13)
C73 Ce1 C79 53.13(13)
C19 Ce1 C79 138.69(13)
C1 Ce1 C79 101.23(13)
N4 Ce1 C75 84.17(12)
N2 Ce1 C75 154.87(13)
N1 Ce1 C75 108.76(14)
N3 Ce1 C75 108.43(13)
C80 Ce1 C75 71.74(13)
C74 Ce1 C75 28.19(14)
C73 Ce1 C75 53.12(13)
C19 Ce1 C75 94.88(12)
C1 Ce1 C75 133.31(14)
C79 Ce1 C75 77.98(12)
N4 Ce1 C78 129.69(14)
N2 Ce1 C78 108.00(13)
N1 Ce1 C78 136.64(13)
N3 Ce1 C78 92.43(12)
C80 Ce1 C78 53.44(13)
C74 Ce1 C78 78.75(12)
C73 Ce1 C78 71.54(12)
C19 Ce1 C78 111.07(13)
C1 Ce1 C78 126.31(13)
C79 Ce1 C78 28.02(13)
C75 Ce1 C78 70.95(13)
N5 Ce2 N8 121.32(13)
N5 Ce2 N7 94.64(13)
N8 Ce2 N7 53.97(13)
N5 Ce2 N6 53.90(12)
N8 Ce2 N6 97.55(13)
N7 Ce2 N6 120.96(12)
N5 Ce2 C73 142.67(13)
N8 Ce2 C73 87.36(13)
N7 Ce2 C73 122.52(13)
N6 Ce2 C73 102.85(13)
N5 Ce2 C79 91.21(13)
N8 Ce2 C79 138.67(13)
N7 Ce2 C79 156.05(12)
N6 Ce2 C79 80.91(12)
C73 Ce2 C79 53.59(13)
N5 Ce2 C75 139.61(13)
N8 Ce2 C75 88.94(14)
N7 Ce2 C75 81.87(12)
N6 Ce2 C75 155.46(12)
C73 Ce2 C75 53.62(13)
C79 Ce2 C75 78.69(12)
N5 Ce2 C80 114.39(13)
N8 Ce2 C80 110.49(13)
N7 Ce2 C80 150.26(13)
N6 Ce2 C80 83.62(12)
C73 Ce2 C80 28.30(14)
C79 Ce2 C80 28.20(13)
C75 Ce2 C80 71.96(13)
N5 Ce2 C74 159.90(12)
N8 Ce2 C74 78.71(13)
N7 Ce2 C74 96.87(13)
N6 Ce2 C74 130.32(13)
C73 Ce2 C74 28.24(14)
C79 Ce2 C74 71.85(13)
C75 Ce2 C74 28.24(14)
C80 Ce2 C74 53.49(14)
N5 Ce2 C55 113.47(12)
N8 Ce2 C55 27.36(12)
N7 Ce2 C55 27.28(12)
N6 Ce2 C55 115.20(11)
C73 Ce2 C55 102.72(12)
C79 Ce2 C55 155.18(12)
C75 Ce2 C55 80.45(12)
C80 Ce2 C55 130.30(13)
C74 Ce2 C55 83.41(12)
N5 Ce2 C77 89.48(13)
N8 Ce2 C77 140.14(14)
N7 Ce2 C77 103.15(13)
N6 Ce2 C77 121.96(13)
C73 Ce2 C77 79.38(12)
C79 Ce2 C77 53.63(13)
C75 Ce2 C77 53.06(14)
C80 Ce2 C77 72.27(12)
C74 Ce2 C77 71.89(13)
C55 Ce2 C77 120.77(13)
N5 Ce2 C76 111.84(12)
N8 Ce2 C76 112.39(13)
N7 Ce2 C76 84.86(12)
N6 Ce2 C76 149.00(13)
C73 Ce2 C76 71.86(13)
C79 Ce2 C76 71.43(12)
C75 Ce2 C76 27.90(13)
C80 Ce2 C76 78.64(12)
C74 Ce2 C76 53.20(13)
C55 Ce2 C76 95.60(12)
C77 Ce2 C76 27.75(13)
N11 Ce3 N14 119.42(13)
N11 Ce3 N12 54.46(12)
N14 Ce3 N12 95.25(12)
N11 Ce3 N13 93.02(12)
N14 Ce3 N13 54.09(13)
N12 Ce3 N13 119.00(12)
N11 Ce3 C180 141.50(10)
N14 Ce3 C180 90.22(9)
N12 Ce3 C180 153.42(10)
N13 Ce3 C180 85.06(10)
N11 Ce3 C119 111.42(9)
N14 Ce3 C119 27.28(9)
N12 Ce3 C119 112.57(9)
N13 Ce3 C119 27.41(9)
C180 Ce3 C119 83.18(11)
N11 Ce3 C174 90.23(10)
N14 Ce3 C174 140.73(11)
N12 Ce3 C174 123.78(11)
N13 Ce3 C174 103.12(10)
C180 Ce3 C174 53.30(14)
C119 Ce3 C174 121.31(13)
N11 Ce3 C178 139.59(10)
N14 Ce3 C178 91.45(10)
N12 Ce3 C178 100.72(9)
N13 Ce3 C178 127.22(10)
C180 Ce3 C178 53.06(13)
C119 Ce3 C178 107.57(13)
C174 Ce3 C178 78.25(12)
N11 Ce3 C179 158.86(8)
N14 Ce3 C179 81.71(9)
N12 Ce3 C179 127.81(9)
N13 Ce3 C179 101.07(9)
C180 Ce3 C179 27.71(13)
C119 Ce3 C179 87.61(11)
C174 Ce3 C179 71.36(12)
C178 Ce3 C179 28.24(13)
N11 Ce3 C101 27.25(8)
N14 Ce3 C101 107.63(9)
N12 Ce3 C101 27.30(8)
N13 Ce3 C101 106.10(9)
C180 Ce3 C101 162.11(11)
C119 Ce3 C101 113.21(10)
C174 Ce3 C101 109.65(13)
C178 Ce3 C101 123.34(12)
C179 Ce3 C101 151.56(12)
N11 Ce3 C173 113.34(10)
N14 Ce3 C173 112.64(10)
N12 Ce3 C173 150.89(10)
N13 Ce3 C173 85.65(10)
C180 Ce3 C173 28.16(13)
C119 Ce3 C173 96.41(12)
C174 Ce3 C173 28.17(14)
C178 Ce3 C173 71.54(12)
C179 Ce3 C173 53.01(13)
C101 Ce3 C173 136.67(12)
N11 Ce3 C175 80.99(8)
N14 Ce3 C175 159.58(9)
N12 Ce3 C175 98.02(9)
N13 Ce3 C175 129.32(10)
C180 Ce3 C175 71.12(12)
C119 Ce3 C175 148.80(12)
C174 Ce3 C175 27.69(14)
C178 Ce3 C175 70.89(13)
C179 Ce3 C175 77.89(11)
C101 Ce3 C175 91.05(11)
C173 Ce3 C175 52.88(13)
N16 Ce4 N18 112.39(12)
N16 Ce4 N17 94.99(13)
N18 Ce4 N17 54.05(13)
N16 Ce4 N15 54.34(12)
N18 Ce4 N15 94.36(12)
N17 Ce4 N15 126.19(12)
N16 Ce4 C175 125.05(10)
N18 Ce4 C175 108.36(10)
N17 Ce4 C175 139.28(10)
N15 Ce4 C175 87.90(9)
N16 Ce4 C173 82.59(9)
N18 Ce4 C173 161.82(9)
N17 Ce4 C173 137.85(10)
N15 Ce4 C173 86.11(9)
C175 Ce4 C173 53.47(14)
N16 Ce4 C174 99.19(10)
N18 Ce4 C174 134.33(11)
N17 Ce4 C174 156.04(9)
N15 Ce4 C174 77.69(8)
C175 Ce4 C174 27.91(14)
C173 Ce4 C174 28.27(14)
N16 Ce4 C177 154.72(9)
N18 Ce4 C177 89.63(9)
N17 Ce4 C177 87.96(9)
N15 Ce4 C177 139.54(9)
C175 Ce4 C177 52.98(12)
C173 Ce4 C177 78.52(11)
C174 Ce4 C177 71.10(12)
N16 Ce4 C180 84.41(9)
N18 Ce4 C180 156.07(10)
N17 Ce4 C180 109.68(10)
N15 Ce4 C180 109.47(10)
C175 Ce4 C180 71.54(13)
C173 Ce4 C180 28.19(13)
C174 Ce4 C180 53.21(14)
C177 Ce4 C180 71.02(12)
N16 Ce4 C176 152.64(9)
N18 Ce4 C176 90.91(9)
N17 Ce4 C176 110.76(9)
N15 Ce4 C176 112.07(10)
C175 Ce4 C176 28.52(13)
C173 Ce4 C176 72.21(12)
C174 Ce4 C176 53.45(12)
C177 Ce4 C176 27.51(12)
C180 Ce4 C176 78.44(11)
N16 Ce4 C137 27.26(9)
N18 Ce4 C137 105.37(9)
N17 Ce4 C137 112.87(9)
N15 Ce4 C137 27.09(8)
C175 Ce4 C137 107.14(13)
C173 Ce4 C137 83.11(11)
C174 Ce4 C137 87.74(12)
C177 Ce4 C137 158.83(11)
C180 Ce4 C137 97.18(12)
C176 Ce4 C137 134.86(13)
N16 Ce4 C179 102.01(9)
N18 Ce4 C179 128.56(10)
N17 Ce4 C179 86.96(9)
N15 Ce4 C179 137.07(9)
C175 Ce4 C179 78.42(11)
C173 Ce4 C179 53.10(13)
C174 Ce4 C179 71.30(13)
C177 Ce4 C179 52.99(12)
C180 Ce4 C179 27.61(13)
C176 Ce4 C179 71.37(12)
C137 Ce4 C179 121.55(12)
C1 N1 C7 123.8(4)
C1 N1 Ce1 93.7(3)
C7 N1 Ce1 142.4(3)
C1 N2 C13 122.6(4)
C1 N2 Ce1 94.1(3)
C13 N2 Ce1 143.1(3)
C19 N3 C25 119.2(4)
C19 N3 Ce1 91.4(3)
C25 N3 Ce1 149.0(3)
C19 N4 C31 120.7(4)
C19 N4 Ce1 95.6(3)
C31 N4 Ce1 143.6(3)
C37 N5 C43 119.4(3)
C37 N5 Ce2 94.8(2)
C43 N5 Ce2 144.7(3)
C37 N6 C49 118.9(3)
C37 N6 Ce2 93.0(2)
C49 N6 Ce2 148.0(3)
C55 N7 C67 116.7(4)
C55 N7 Ce2 93.1(3)
C67 N7 Ce2 147.5(3)
C55 N8 C61 117.1(4)
C55 N8 Ce2 93.1(3)
C61 N8 Ce2 147.6(3)
C101 N11 C107 119.2(2)
C101 N11 Ce3 94.44(17)
C107 N11 Ce3 146.0(2)
C101 N12 C113 118.2(2)
C101 N12 Ce3 93.57(17)
C113 N12 Ce3 148.1(2)
C119 N13 C125 115.8(3)
C119 N13 Ce3 91.45(17)
C125 N13 Ce3 149.5(2)
C119 N14 C131 117.8(3)
C119 N14 Ce3 92.85(18)
C131 N14 Ce3 147.1(2)
C137 N15 C143 118.8(2)
C137 N15 Ce4 92.66(17)
C143 N15 Ce4 148.5(2)
C137 N16 C149 119.8(3)
C137 N16 Ce4 94.55(18)
C149 N16 Ce4 145.6(2)
C155 N17 C167 119.7(3)
C155 N17 Ce4 93.9(2)
C167 N17 Ce4 146.2(3)
C155 N18 C161 118.2(3)
C155 N18 Ce4 94.68(19)
C161 N18 Ce4 146.9(2)
N1 C1 N2 118.3(4)
N1 C1 C2 123.0(4)
N2 C1 C2 118.7(4)
N1 C1 Ce1 59.9(2)
N2 C1 Ce1 58.5(2)
C2 C1 Ce1 177.1(3)
C3 C2 C1 175.5(5)
C2 C3 C4 175.5(5)
C3 C4 C6 117.0(4)
C3 C4 C5 117.6(4)
C6 C4 C5 58.7(3)
C6 C5 C4 60.4(3)
C5 C6 C4 60.9(3)
C8 C7 N1 116.0(4)
C8 C7 C12 115.9(4)
N1 C7 C12 113.7(4)
C7 C8 C9 107.7(5)
C10 C9 C8 110.3(5)
C11 C10 C9 109.9(5)
C10 C11 C12 113.7(5)
C7 C12 C11 110.8(4)
N2 C13 C18 110.7(3)
N2 C13 C14 112.0(4)
C18 C13 C14 110.7(4)
C15 C14 C13 111.5(4)
C16 C15 C14 112.6(4)
C15 C16 C17 110.2(4)
C16 C17 C18 110.0(4)
C13 C18 C17 112.6(4)
N4 C19 N3 117.8(4)
N4 C19 C20 120.5(4)
N3 C19 C20 121.7(4)
N4 C19 Ce1 57.2(2)
N3 C19 Ce1 61.1(2)
C20 C19 Ce1 170.9(3)
C21 C20 C19 175.0(5)
C20 C21 C22 179.4(5)
C21 C22 C24 119.3(5)
C21 C22 C23 118.8(4)
C24 C22 C23 59.0(3)
C24 C23 C22 60.0(3)
C23 C24 C22 61.0(3)
N3 C25 C26 110.4(4)
N3 C25 C30 111.3(4)
C26 C25 C30 110.5(4)
C25 C26 C27 112.3(4)
C26 C27 C28 110.6(4)
C29 C28 C27 110.4(4)
C28 C29 C30 111.1(5)
C29 C30 C25 110.6(4)
N4 C31 C36 110.8(3)
N4 C31 C32 109.1(3)
C36 C31 C32 110.6(3)
C33 C32 C31 111.2(3)
C32 C33 C34 110.4(3)
C35 C34 C33 110.3(4)
C34 C35 C36 111.8(3)
C31 C36 C35 112.9(3)
N6 C37 N5 117.8(4)
N6 C37 C38 122.2(4)
N5 C37 C38 119.9(4)
N6 C37 Ce2 60.0(2)
N5 C37 Ce2 58.2(2)
C38 C37 Ce2 171.1(3)
C39 C38 C37 170.3(4)
C38 C39 C40 175.3(5)
C39 C40 C42 117.6(4)
C39 C40 C41 118.6(4)
C42 C40 C41 58.7(4)
C42 C41 C40 60.6(3)
C41 C42 C40 60.7(4)
N5 C43 C44 111.2(3)
N5 C43 C48 110.8(3)
C44 C43 C48 111.0(3)
C43 C44 C45 112.6(4)
C46 C45 C44 111.3(4)
C47 C46 C45 111.4(4)
C46 C47 C48 111.0(4)
C47 C48 C43 111.2(3)
N6 C49 C50 112.5(3)
N6 C49 C54 109.9(3)
C50 C49 C54 110.2(3)
C49 C50 C51 111.5(3)
C52 C51 C50 111.6(3)
C51 C52 C53 111.3(3)
C52 C53 C54 110.6(3)
C49 C54 C53 111.5(3)
N7 C55 N8 117.0(4)
N7 C55 C56 122.2(4)
N8 C55 C56 120.8(4)
N7 C55 Ce2 59.6(2)
N8 C55 Ce2 59.6(2)
C56 C55 Ce2 163.8(3)
C57 C56 C55 177.4(5)
C56 C57 C58 179.0(5)
C57 C58 C60 120.8(5)
C57 C58 C59 119.2(5)
C60 C58 C59 59.1(4)
C60 C59 C58 60.2(4)
C59 C60 C58 60.6(4)
N8 C61 C62 110.2(3)
N8 C61 C66 111.8(3)
C62 C61 C66 109.2(3)
C61 C62 C63 111.1(4)
C64 C63 C62 111.3(4)
C65 C64 C63 110.5(4)
C64 C65 C66 112.6(4)
C65 C66 C61 109.5(4)
N7 C67 C72 110.3(3)
N7 C67 C68 111.0(3)
C72 C67 C68 110.3(3)
C69 C68 C67 112.1(4)
C68 C69 C70 112.0(4)
C71 C70 C69 110.5(4)
C70 C71 C72 110.7(4)
C67 C72 C71 112.0(4)
C80 C73 C74 135.7(4)
C80 C73 Ce2 77.0(3)
C74 C73 Ce2 77.3(3)
C80 C73 Ce1 75.6(2)
C74 C73 Ce1 75.7(3)
Ce2 C73 Ce1 102.70(14)
C73 C74 C75 134.0(4)
C73 C74 Ce1 76.1(2)
C75 C74 Ce1 77.0(3)
C73 C74 Ce2 74.5(2)
C75 C74 Ce2 75.5(2)
Ce1 C74 Ce2 101.97(13)
C76 C75 C74 135.6(4)
C76 C75 Ce2 77.1(2)
C74 C75 Ce2 76.3(2)
C76 C75 Ce1 76.6(2)
C74 C75 Ce1 74.8(2)
Ce2 C75 Ce1 101.51(13)
C77 C76 C75 135.8(4)
C77 C76 Ce2 76.1(2)
C75 C76 Ce2 75.0(2)
C77 C76 Ce1 77.7(2)
C75 C76 Ce1 75.7(2)
Ce2 C76 Ce1 100.58(13)
C76 C77 C78 133.7(4)
C76 C77 Ce2 76.1(2)
C78 C77 Ce2 75.9(2)
C76 C77 Ce1 74.8(2)
C78 C77 Ce1 74.4(2)
Ce2 C77 Ce1 99.74(14)
C79 C78 C77 135.1(4)
C79 C78 Ce2 74.7(2)
C77 C78 Ce2 75.8(2)
C79 C78 Ce1 75.4(2)
C77 C78 Ce1 77.7(2)
Ce2 C78 Ce1 100.69(12)
C80 C79 C78 135.7(4)
C80 C79 Ce2 76.2(3)
C78 C79 Ce2 77.2(3)
C80 C79 Ce1 75.1(2)
C78 C79 Ce1 76.6(2)
Ce2 C79 Ce1 101.78(14)
C73 C80 C79 134.0(4)
C73 C80 Ce1 76.1(2)
C79 C80 Ce1 76.8(2)
C73 C80 Ce2 74.7(3)
C79 C80 Ce2 75.6(3)
Ce1 C80 Ce2 102.13(14)
N11 C101 N12 117.1(3)
N11 C101 C102 120.4(3)
N12 C101 C102 122.5(3)
N11 C101 Ce3 58.31(14)
N12 C101 Ce3 59.12(15)
C102 C101 Ce3 172.1(3)
C103 C102 C101 172.9(4)
C102 C103 C104 174.2(4)
C103 C104 C105 118.5(4)
C103 C104 C106 116.9(4)
C105 C104 C106 58.4(3)
C106 C105 C104 61.1(3)
C105 C106 C104 60.5(3)
N11 C107 C112 108.4(3)
N11 C107 C108 111.5(3)
C112 C107 C108 111.1(3)
C109 C108 C107 111.2(4)
C110 C109 C108 111.2(4)
C109 C110 C111 109.7(4)
C110 C111 C112 110.7(4)
C107 C112 C111 111.4(3)
N12 C113 C118 109.7(3)
N12 C113 C114 112.6(3)
C118 C113 C114 109.9(3)
C115 C114 C113 111.0(3)
C116 C115 C114 111.9(3)
C115 C116 C117 111.3(4)
C116 C117 C118 112.1(4)
C117 C118 C113 111.4(3)
N14 C119 N13 119.0(3)
N14 C119 C120 119.9(3)
N13 C119 C120 121.0(3)
N14 C119 Ce3 59.86(15)
N13 C119 Ce3 61.14(15)
C120 C119 Ce3 161.8(3)
C121 C120 C119 175.5(4)
C120 C121 C122 177.9(5)
C121 C122 C124 119.7(4)
C121 C122 C123 119.0(4)
C124 C122 C123 58.8(3)
C124 C123 C122 60.5(3)
C123 C124 C122 60.7(3)
N13 C125 C130 110.4(3)
N13 C125 C126 111.6(3)
C130 C125 C126 110.1(4)
C125 C126 C127 110.7(4)
C128 C127 C126 110.9(5)
C129 C128 C127 111.8(4)
C128 C129 C130 111.6(4)
C125 C130 C129 110.0(4)
N14 C131 C136 111.7(3)
N14 C131 C132 111.0(3)
C136 C131 C132 110.6(3)
C131 C132 C133 110.2(4)
C134 C133 C132 111.6(4)
C133 C134 C135 111.4(4)
C134 C135 C136 111.8(4)
C131 C136 C135 109.9(3)
N15 C137 N16 118.4(3)
N15 C137 C138 121.0(3)
N16 C137 C138 120.6(3)
N15 C137 Ce4 60.25(15)
N16 C137 Ce4 58.19(15)
C138 C137 Ce4 177.4(3)
C139 C138 C137 179.5(5)
C138 C139 C140 178.6(5)
C139 C140 C141 117.9(4)
C139 C140 C142 118.1(4)
C141 C140 C142 58.3(3)
C142 C141 C140 61.1(3)
C141 C142 C140 60.6(3)
N15 C143 C148 111.6(3)
N15 C143 C144 109.9(3)
C148 C143 C144 110.2(4)
C145 C144 C143 111.9(4)
C146 C145 C144 110.6(4)
C147 C146 C145 111.4(4)
C146 C147 C148 111.3(4)
C143 C148 C147 112.2(4)
N16 C149 C154 110.7(3)
N16 C149 C150 108.8(3)
C154 C149 C150 110.3(3)
C151 C150 C149 112.4(3)
C152 C151 C150 111.7(4)
C153 C152 C151 110.5(4)
C152 C153 C154 110.8(3)
C153 C154 C149 111.1(3)
N17 C155 N18 117.3(3)
N17 C155 C156 122.1(4)
N18 C155 C156 120.6(4)
N17 C155 Ce4 59.15(17)
N18 C155 Ce4 58.16(15)
C156 C155 Ce4 177.5(3)
C157 C156 C155 177.2(5)
C156 C157 C158 175.3(5)
C157 C158 C160 117.4(4)
C157 C158 C159 118.1(4)
C160 C158 C159 59.8(3)
C160 C159 C158 59.8(3)
C159 C160 C158 60.4(3)
N18 C161 C162 113.4(3)
N18 C161 C166 108.7(3)
C162 C161 C166 110.3(4)
C161 C162 C163 110.0(4)
C164 C163 C162 111.2(4)
C165 C164 C163 110.4(4)
C164 C165 C166 111.7(4)
C165 C166 C161 111.2(4)
C172 C167 N17 115.9(4)
C172 C167 C168 116.0(5)
N17 C167 C168 114.1(4)
C167 C168 C169 114.0(5)
C170 C169 C168 116.1(6)
C169 C170 C171 110.3(6)
C172 C171 C170 106.4(6)
C167 C172 C171 115.2(6)
C180 C173 C174 133.6(4)
C180 C173 Ce4 76.2(3)
C174 C173 Ce4 76.0(3)
C180 C173 Ce3 75.1(2)
C174 C173 Ce3 75.5(2)
Ce4 C173 Ce3 102.29(14)
C175 C174 C173 135.6(4)
C175 C174 Ce4 75.8(3)
C173 C174 Ce4 75.7(3)
C175 C174 Ce3 77.4(2)
C173 C174 Ce3 76.4(2)
Ce4 C174 Ce3 102.49(14)
C174 C175 C176 135.0(4)
C174 C175 Ce4 76.3(2)
C176 C175 Ce4 76.3(2)
C174 C175 Ce3 74.9(2)
C176 C175 Ce3 76.7(2)
Ce4 C175 Ce3 101.84(12)
C177 C176 C175 133.7(4)
C177 C176 Ce4 76.0(2)
C175 C176 Ce4 75.1(2)
C177 C176 Ce3 75.8(2)
C175 C176 Ce3 75.2(2)
Ce4 C176 Ce3 101.00(13)
C176 C177 C178 136.7(4)
C176 C177 Ce4 76.5(2)
C178 C177 Ce4 77.6(2)
C176 C177 Ce3 77.1(2)
C178 C177 Ce3 74.9(2)
Ce4 C177 Ce3 101.55(13)
C177 C178 C179 134.5(4)
C177 C178 Ce3 77.5(2)
C179 C178 Ce3 76.0(2)
C177 C178 Ce4 74.7(2)
C179 C178 Ce4 75.2(2)
Ce3 C178 Ce4 101.46(14)
C180 C179 C178 134.5(4)
C180 C179 Ce3 75.4(2)
C178 C179 Ce3 75.7(2)
C180 C179 Ce4 75.6(2)
C178 C179 Ce4 76.8(2)
Ce3 C179 Ce4 101.84(12)
C179 C180 C173 136.1(4)
C179 C180 Ce3 76.9(2)
C173 C180 Ce3 76.8(2)
C179 C180 Ce4 76.8(3)
C173 C180 Ce4 75.6(3)
Ce3 C180 Ce4 102.62(14)

loop_
_geom_bond_atom_site_label_1
_geom_bond_atom_site_label_2
_geom_bond_distance
Ce1 N4 2.438(4)
Ce1 N2 2.470(4)
Ce1 N1 2.504(4)
Ce1 N3 2.528(4)
Ce1 C80 2.872(4)
Ce1 C74 2.873(4)
Ce1 C73 2.879(4)
Ce1 C19 2.886(4)
Ce1 C1 2.890(5)
Ce1 C79 2.894(4)
Ce1 C75 2.901(4)
Ce1 C78 2.908(4)
Ce2 N5 2.484(3)
Ce2 N8 2.502(4)
Ce2 N7 2.504(4)
Ce2 N6 2.527(4)
Ce2 C73 2.852(4)
Ce2 C79 2.874(4)
Ce2 C75 2.877(4)
Ce2 C80 2.881(4)
Ce2 C74 2.887(4)
Ce2 C55 2.899(4)
Ce2 C77 2.904(4)
Ce2 C76 2.904(4)
Ce3 N11 2.479(3)
Ce3 N14 2.497(3)
Ce3 N12 2.498(3)
Ce3 N13 2.526(4)
Ce3 C180 2.883(4)
Ce3 C119 2.883(4)
Ce3 C174 2.894(4)
Ce3 C178 2.897(4)
Ce3 C179 2.901(4)
Ce3 C101 2.904(4)
Ce3 C173 2.905(4)
Ce3 C175 2.926(4)
Ce4 N16 2.476(4)
Ce4 N18 2.486(4)
Ce4 N17 2.510(4)
Ce4 N15 2.525(3)
Ce4 C175 2.885(4)
Ce4 C173 2.887(5)
Ce4 C174 2.890(4)
Ce4 C177 2.893(4)
Ce4 C180 2.896(5)
Ce4 C176 2.900(4)
Ce4 C137 2.905(4)
Ce4 C179 2.910(4)
N1 C1 1.290(6)
N1 C7 1.476(6)
N2 C1 1.336(6)
N2 C13 1.456(6)
N3 C19 1.333(6)
N3 C25 1.448(5)
N4 C19 1.323(6)
N4 C31 1.450(5)
N5 C37 1.329(5)
N5 C43 1.461(5)
N6 C37 1.324(5)
N6 C49 1.458(5)
N7 C55 1.331(6)
N7 C67 1.477(5)
N8 C55 1.334(6)
N8 C61 1.469(5)
N11 C101 1.334(4)
N11 C107 1.462(4)
N12 C101 1.335(4)
N12 C113 1.467(4)
N13 C119 1.328(4)
N13 C125 1.481(4)
N14 C119 1.323(4)
N14 C131 1.463(4)
N15 C137 1.324(4)
N15 C143 1.460(4)
N16 C137 1.335(4)
N16 C149 1.463(4)
N17 C155 1.323(4)
N17 C167 1.471(5)
N18 C155 1.336(4)
N18 C161 1.468(4)
C1 C2 1.468(6)
C2 C3 1.188(6)
C3 C4 1.437(6)
C4 C6 1.507(6)
C4 C5 1.514(6)
C5 C6 1.481(6)
C7 C8 1.462(7)
C7 C12 1.524(6)
C8 C9 1.569(8)
C9 C10 1.538(8)
C10 C11 1.496(8)
C11 C12 1.536(7)
C13 C18 1.488(6)
C13 C14 1.527(6)
C14 C15 1.511(7)
C15 C16 1.505(8)
C16 C17 1.521(7)
C17 C18 1.533(7)
C19 C20 1.466(6)
C20 C21 1.178(6)
C21 C22 1.442(6)
C22 C24 1.470(7)
C22 C23 1.485(6)
C23 C24 1.454(7)
C25 C26 1.515(6)
C25 C30 1.538(6)
C26 C27 1.525(7)
C27 C28 1.538(8)
C28 C29 1.507(8)
C29 C30 1.534(7)
C31 C36 1.515(6)
C31 C32 1.535(5)
C32 C33 1.525(6)
C33 C34 1.536(6)
C34 C35 1.513(6)
C35 C36 1.524(6)
C37 C38 1.449(6)
C38 C39 1.200(6)
C39 C40 1.423(6)
C40 C42 1.501(7)
C40 C41 1.503(7)
C41 C42 1.472(9)
C43 C44 1.523(6)
C43 C48 1.528(5)
C44 C45 1.524(6)
C45 C46 1.518(7)
C46 C47 1.518(7)
C47 C48 1.521(6)
C49 C50 1.520(5)
C49 C54 1.521(6)
C50 C51 1.533(6)
C51 C52 1.523(6)
C52 C53 1.530(6)
C53 C54 1.541(6)
C55 C56 1.440(6)
C56 C57 1.201(6)
C57 C58 1.423(7)
C58 C60 1.479(7)
C58 C59 1.484(8)
C59 C60 1.462(9)
C61 C62 1.527(5)
C61 C66 1.529(6)
C62 C63 1.531(7)
C63 C64 1.510(7)
C64 C65 1.505(6)
C65 C66 1.521(6)
C67 C72 1.519(5)
C67 C68 1.524(6)
C68 C69 1.522(6)
C69 C70 1.527(7)
C70 C71 1.522(7)
C71 C72 1.525(6)
C73 C80 1.402(7)
C73 C74 1.401(7)
C74 C75 1.406(7)
C75 C76 1.394(7)
C76 C77 1.393(7)
C77 C78 1.416(7)
C78 C79 1.405(7)
C79 C80 1.402(7)
C101 C102 1.457(5)
C102 C103 1.177(5)
C103 C104 1.439(5)
C104 C105 1.501(6)
C104 C106 1.510(6)
C105 C106 1.468(7)
C107 C112 1.525(5)
C107 C108 1.531(5)
C108 C109 1.526(6)
C109 C110 1.519(7)
C110 C111 1.531(6)
C111 C112 1.537(6)
C113 C118 1.521(5)
C113 C114 1.531(5)
C114 C115 1.531(6)
C115 C116 1.503(6)
C116 C117 1.518(6)
C117 C118 1.520(6)
C119 C120 1.458(6)
C120 C121 1.203(6)
C121 C122 1.427(6)
C122 C124 1.501(7)
C122 C123 1.503(7)
C123 C124 1.475(7)
C125 C130 1.511(6)
C125 C126 1.511(6)
C126 C127 1.533(6)
C127 C128 1.497(8)
C128 C129 1.489(7)
C129 C130 1.527(6)
C131 C136 1.522(6)
C131 C132 1.527(5)
C132 C133 1.530(6)
C133 C134 1.518(7)
C134 C135 1.520(6)
C135 C136 1.528(6)
C137 C138 1.454(6)
C138 C139 1.186(6)
C139 C140 1.435(6)
C140 C141 1.514(7)
C140 C142 1.521(7)
C141 C142 1.479(7)
C143 C148 1.517(6)
C143 C144 1.530(6)
C144 C145 1.520(7)
C145 C146 1.518(8)
C146 C147 1.511(7)
C147 C148 1.519(7)
C149 C154 1.530(5)
C149 C150 1.532(5)
C150 C151 1.525(6)
C151 C152 1.521(6)
C152 C153 1.515(6)
C153 C154 1.522(6)
C155 C156 1.457(6)
C156 C157 1.195(6)
C157 C158 1.432(6)
C158 C160 1.486(6)
C158 C159 1.494(6)
C159 C160 1.486(6)
C161 C162 1.516(5)
C161 C166 1.539(6)
C162 C163 1.538(6)
C163 C164 1.529(7)
C164 C165 1.507(6)
C165 C166 1.519(6)
C167 C172 1.401(8)
C167 C168 1.491(6)
C168 C169 1.502(8)
C169 C170 1.391(10)
C170 C171 1.591(11)
C171 C172 1.516(8)
C173 C180 1.408(7)
C173 C174 1.411(7)
C174 C175 1.393(7)
C175 C176 1.425(7)
C176 C177 1.377(6)
C177 C178 1.392(7)
C178 C179 1.415(6)
C179 C180 1.385(7)

loop_
_geom_torsion_atom_site_label_1
_geom_torsion_atom_site_label_2
_geom_torsion_atom_site_label_3
_geom_torsion_atom_site_label_4
_geom_torsion
N4 Ce1 N1 C1 114.7(3)
N2 Ce1 N1 C1 -1.4(2)
N3 Ce1 N1 C1 68.2(3)
C80 Ce1 N1 C1 -92.1(3)
C74 Ce1 N1 C1 -146.1(3)
C73 Ce1 N1 C1 -119.1(3)
C19 Ce1 N1 C1 95.7(3)
C79 Ce1 N1 C1 -77.5(3)
C75 Ce1 N1 C1 -160.7(2)
C78 Ce1 N1 C1 -78.9(3)
N4 Ce1 N1 C7 -68.3(5)
N2 Ce1 N1 C7 175.6(5)
N3 Ce1 N1 C7 -114.8(5)
C80 Ce1 N1 C7 84.8(5)
C74 Ce1 N1 C7 30.9(5)
C73 Ce1 N1 C7 57.8(5)
C19 Ce1 N1 C7 -87.3(5)
C1 Ce1 N1 C7 177.0(6)
C79 Ce1 N1 C7 99.5(5)
C75 Ce1 N1 C7 16.3(5)
C78 Ce1 N1 C7 98.1(5)
N4 Ce1 N2 C1 -74.5(3)
N1 Ce1 N2 C1 1.3(2)
N3 Ce1 N2 C1 -128.8(3)
C80 Ce1 N2 C1 86.4(3)
C74 Ce1 N2 C1 47.2(3)
C73 Ce1 N2 C1 62.2(3)
C19 Ce1 N2 C1 -103.1(3)
C79 Ce1 N2 C1 114.4(3)
C75 Ce1 N2 C1 53.1(4)
C78 Ce1 N2 C1 136.5(2)
N4 Ce1 N2 C13 99.4(5)
N1 Ce1 N2 C13 175.2(5)
N3 Ce1 N2 C13 45.1(5)
C80 Ce1 N2 C13 -99.7(5)
C74 Ce1 N2 C13 -138.9(4)
C73 Ce1 N2 C13 -124.0(4)
C19 Ce1 N2 C13 70.7(5)
C1 Ce1 N2 C13 173.8(6)
C79 Ce1 N2 C13 -71.7(5)
C75 Ce1 N2 C13 -133.0(4)
C78 Ce1 N2 C13 -49.7(5)
N4 Ce1 N3 C19 4.8(2)
N2 Ce1 N3 C19 117.3(3)
N1 Ce1 N3 C19 67.7(3)
C80 Ce1 N3 C19 -147.7(3)
C74 Ce1 N3 C19 -58.0(3)
C73 Ce1 N3 C19 -92.8(4)
C1 Ce1 N3 C19 94.3(3)
C79 Ce1 N3 C19 -149.0(3)
C75 Ce1 N3 C19 -63.5(3)
C78 Ce1 N3 C19 -134.2(3)
N4 Ce1 N3 C25 175.6(6)
N2 Ce1 N3 C25 -71.8(6)
N1 Ce1 N3 C25 -121.5(6)
C80 Ce1 N3 C25 23.1(7)
C74 Ce1 N3 C25 112.8(6)
C73 Ce1 N3 C25 78.1(7)
C19 Ce1 N3 C25 170.9(7)
C1 Ce1 N3 C25 -94.8(6)
C79 Ce1 N3 C25 21.8(6)
C75 Ce1 N3 C25 107.3(6)
C78 Ce1 N3 C25 36.6(6)
N2 Ce1 N4 C19 -87.0(3)
N1 Ce1 N4 C19 -138.6(3)
N3 Ce1 N4 C19 -4.9(2)
C80 Ce1 N4 C19 139.2(3)
C74 Ce1 N4 C19 136.6(3)
C73 Ce1 N4 C19 148.4(2)
C1 Ce1 N4 C19 -114.1(3)
C79 Ce1 N4 C19 70.7(4)
C75 Ce1 N4 C19 112.8(3)
C78 Ce1 N4 C19 53.5(3)
N2 Ce1 N4 C31 97.1(5)
N1 Ce1 N4 C31 45.5(5)
N3 Ce1 N4 C31 179.3(5)
C80 Ce1 N4 C31 -36.7(6)
C74 Ce1 N4 C31 -39.3(5)
C73 Ce1 N4 C31 -27.5(5)
C19 Ce1 N4 C31 -175.8(6)
C1 Ce1 N4 C31 70.1(5)
C79 Ce1 N4 C31 -105.1(5)
C75 Ce1 N4 C31 -63.1(5)
C78 Ce1 N4 C31 -122.3(5)
N8 Ce2 N5 C37 71.4(3)
N7 Ce2 N5 C37 121.5(2)
N6 Ce2 N5 C37 -3.9(2)
C73 Ce2 N5 C37 -63.7(3)
C79 Ce2 N5 C37 -81.7(3)
C75 Ce2 N5 C37 -155.6(2)
C80 Ce2 N5 C37 -65.1(3)
C74 Ce2 N5 C37 -113.6(4)
C55 Ce2 N5 C37 101.1(2)
C77 Ce2 N5 C37 -135.3(3)
C76 Ce2 N5 C37 -152.2(2)
N8 Ce2 N5 C43 -95.1(5)
N7 Ce2 N5 C43 -45.0(5)
N6 Ce2 N5 C43 -170.4(5)
C73 Ce2 N5 C43 129.8(5)
C79 Ce2 N5 C43 111.8(5)
C75 Ce2 N5 C43 37.9(6)
C80 Ce2 N5 C43 128.4(5)
C74 Ce2 N5 C43 79.9(6)
C55 Ce2 N5 C43 -65.4(5)
C77 Ce2 N5 C43 58.2(5)
C76 Ce2 N5 C43 41.3(5)
N5 Ce2 N6 C37 3.9(2)
N8 Ce2 N6 C37 -119.6(2)
N7 Ce2 N6 C37 -67.4(3)
C73 Ce2 N6 C37 151.3(2)
C79 Ce2 N6 C37 102.1(3)
C75 Ce2 N6 C37 136.2(3)
C80 Ce2 N6 C37 130.5(3)
C74 Ce2 N6 C37 158.8(2)
C55 Ce2 N6 C37 -97.7(3)
C77 Ce2 N6 C37 66.0(3)
C76 Ce2 N6 C37 75.3(3)
N5 Ce2 N6 C49 -179.8(5)
N8 Ce2 N6 C49 56.6(5)
N7 Ce2 N6 C49 108.9(5)
C73 Ce2 N6 C49 -32.4(5)
C79 Ce2 N6 C49 -81.6(5)
C75 Ce2 N6 C49 -47.6(7)
C80 Ce2 N6 C49 -53.3(5)
C74 Ce2 N6 C49 -24.9(5)
C55 Ce2 N6 C49 78.5(5)
C77 Ce2 N6 C49 -117.7(5)
C76 Ce2 N6 C49 -108.5(5)
N5 Ce2 N7 C55 -135.6(3)
N8 Ce2 N7 C55 -9.7(2)
N6 Ce2 N7 C55 -85.4(3)
C73 Ce2 N7 C55 48.2(3)
C79 Ce2 N7 C55 120.8(3)
C75 Ce2 N7 C55 84.9(3)
C80 Ce2 N7 C55 56.7(4)
C74 Ce2 N7 C55 60.9(3)
C77 Ce2 N7 C55 133.9(3)
C76 Ce2 N7 C55 112.9(3)
N5 Ce2 N7 C67 67.4(5)
N8 Ce2 N7 C67 -166.8(6)
N6 Ce2 N7 C67 117.5(5)
C73 Ce2 N7 C67 -108.9(5)
C79 Ce2 N7 C67 -36.2(7)
C75 Ce2 N7 C67 -72.1(5)
C80 Ce2 N7 C67 -100.4(5)
C74 Ce2 N7 C67 -96.1(5)
C55 Ce2 N7 C67 -157.1(7)
C77 Ce2 N7 C67 -23.2(5)
C76 Ce2 N7 C67 -44.2(5)
N5 Ce2 N8 C55 80.7(3)
N7 Ce2 N8 C55 9.7(2)
N6 Ce2 N8 C55 132.7(3)
C73 Ce2 N8 C55 -124.6(3)
C79 Ce2 N8 C55 -142.5(2)
C75 Ce2 N8 C55 -71.0(3)
C80 Ce2 N8 C55 -141.3(2)
C74 Ce2 N8 C55 -97.5(3)
C77 Ce2 N8 C55 -54.7(3)
C76 Ce2 N8 C55 -55.5(3)
N5 Ce2 N8 C61 -119.8(5)
N7 Ce2 N8 C61 169.2(6)
N6 Ce2 N8 C61 -67.8(5)
C73 Ce2 N8 C61 34.8(5)
C79 Ce2 N8 C61 17.0(6)
C75 Ce2 N8 C61 88.5(5)
C80 Ce2 N8 C61 18.2(6)
C74 Ce2 N8 C61 61.9(5)
C55 Ce2 N8 C61 159.5(7)
C77 Ce2 N8 C61 104.8(5)
C76 Ce2 N8 C61 104.0(5)
N14 Ce3 N11 C101 -70.4(2)
N12 Ce3 N11 C101 3.72(16)
N13 Ce3 N11 C101 -120.26(18)
C180 Ce3 N11 C101 153.9(2)
C119 Ce3 N11 C101 -99.37(18)
C174 Ce3 N11 C101 136.59(18)
C178 Ce3 N11 C101 64.6(2)
C179 Ce3 N11 C101 107.7(3)
C173 Ce3 N11 C101 153.17(19)
C175 Ce3 N11 C101 110.39(19)
N14 Ce3 N11 C107 101.9(4)
N12 Ce3 N11 C107 176.0(4)
N13 Ce3 N11 C107 52.0(4)
C180 Ce3 N11 C107 -33.8(5)
C119 Ce3 N11 C107 72.9(4)
C174 Ce3 N11 C107 -51.1(4)
C178 Ce3 N11 C107 -123.1(3)
C179 Ce3 N11 C107 -80.0(5)
C101 Ce3 N11 C107 172.3(5)
C173 Ce3 N11 C107 -34.5(4)
C175 Ce3 N11 C107 -77.3(4)
N11 Ce3 N12 C101 -3.72(16)
N14 Ce3 N12 C101 119.01(18)
N13 Ce3 N12 C101 67.5(2)
C180 Ce3 N12 C101 -139.9(3)
C119 Ce3 N12 C101 97.19(18)
C174 Ce3 N12 C101 -65.6(2)
C178 Ce3 N12 C101 -148.52(18)
C179 Ce3 N12 C101 -157.42(18)
C173 Ce3 N12 C101 -77.3(2)
C175 Ce3 N12 C101 -76.56(18)
N11 Ce3 N12 C113 -180.0(5)
N14 Ce3 N12 C113 -57.3(4)
N13 Ce3 N12 C113 -108.8(4)
C180 Ce3 N12 C113 43.8(5)
C119 Ce3 N12 C113 -79.1(4)
C174 Ce3 N12 C113 118.2(4)
C178 Ce3 N12 C113 35.2(4)
C179 Ce3 N12 C113 26.3(5)
C101 Ce3 N12 C113 -176.3(6)
C173 Ce3 N12 C113 106.4(4)
C175 Ce3 N12 C113 107.2(4)
N11 Ce3 N13 C119 133.85(18)
N14 Ce3 N13 C119 9.16(16)
N12 Ce3 N13 C119 83.4(2)
C180 Ce3 N13 C119 -84.71(18)
C174 Ce3 N13 C119 -135.21(18)
C178 Ce3 N13 C119 -50.1(2)
C179 Ce3 N13 C119 -61.99(18)
C101 Ce3 N13 C119 109.54(17)
C173 Ce3 N13 C119 -112.96(18)
C175 Ce3 N13 C119 -145.33(19)
N11 Ce3 N13 C125 -72.0(4)
N14 Ce3 N13 C125 163.3(5)
N12 Ce3 N13 C125 -122.5(4)
C180 Ce3 N13 C125 69.4(4)
C119 Ce3 N13 C125 154.2(6)
C174 Ce3 N13 C125 18.9(5)
C178 Ce3 N13 C125 104.0(4)
C179 Ce3 N13 C125 92.2(4)
C101 Ce3 N13 C125 -96.3(4)
C173 Ce3 N13 C125 41.2(4)
C175 Ce3 N13 C125 8.8(5)
N11 Ce3 N14 C119 -79.7(2)
N12 Ce3 N14 C119 -131.51(19)
N13 Ce3 N14 C119 -9.20(16)
C180 Ce3 N14 C119 74.53(19)
C174 Ce3 N14 C119 54.5(3)
C178 Ce3 N14 C119 127.58(18)
C179 Ce3 N14 C119 100.99(18)
C101 Ce3 N14 C119 -106.62(18)
C173 Ce3 N14 C119 57.0(2)
C175 Ce3 N14 C119 98.1(3)
N11 Ce3 N14 C131 120.9(4)
N12 Ce3 N14 C131 69.1(4)
N13 Ce3 N14 C131 -168.6(5)
C180 Ce3 N14 C131 -84.9(4)
C119 Ce3 N14 C131 -159.4(6)
C174 Ce3 N14 C131 -104.9(4)
C178 Ce3 N14 C131 -31.8(4)
C179 Ce3 N14 C131 -58.4(4)
C101 Ce3 N14 C131 94.0(4)
C173 Ce3 N14 C131 -102.4(4)
C175 Ce3 N14 C131 -61.3(6)
N16 Ce4 N15 C137 -1.21(16)
N18 Ce4 N15 C137 -115.76(18)
N17 Ce4 N15 C137 -68.1(2)
C175 Ce4 N15 C137 135.98(19)
C173 Ce4 N15 C137 82.46(19)
C174 Ce4 N15 C137 109.8(2)
C177 Ce4 N15 C137 149.7(2)
C180 Ce4 N15 C137 66.41(19)
C176 Ce4 N15 C137 151.48(19)
C179 Ce4 N15 C137 65.5(2)
N16 Ce4 N15 C143 178.7(5)
N18 Ce4 N15 C143 64.1(4)
N17 Ce4 N15 C143 111.8(4)
C175 Ce4 N15 C143 -44.1(4)
C173 Ce4 N15 C143 -97.6(4)
C174 Ce4 N15 C143 -70.3(4)
C177 Ce4 N15 C143 -30.4(5)
C180 Ce4 N15 C143 -113.7(4)
C176 Ce4 N15 C143 -28.6(4)
C137 Ce4 N15 C143 179.9(6)
C179 Ce4 N15 C143 -114.6(4)
N18 Ce4 N16 C137 80.0(2)
N17 Ce4 N16 C137 133.02(19)
N15 Ce4 N16 C137 1.20(16)
C175 Ce4 N16 C137 -54.9(2)
C173 Ce4 N16 C137 -89.32(19)
C174 Ce4 N16 C137 -66.35(19)
C177 Ce4 N16 C137 -131.2(3)
C180 Ce4 N16 C137 -117.64(19)
C176 Ce4 N16 C137 -66.5(3)
C179 Ce4 N16 C137 -139.03(18)
N18 Ce4 N16 C149 -96.3(4)
N17 Ce4 N16 C149 -43.3(4)
N15 Ce4 N16 C149 -175.1(5)
C175 Ce4 N16 C149 128.8(4)
C173 Ce4 N16 C149 94.3(4)
C174 Ce4 N16 C149 117.3(4)
C177 Ce4 N16 C149 52.5(5)
C180 Ce4 N16 C149 66.0(4)
C176 Ce4 N16 C149 117.2(4)
C137 Ce4 N16 C149 -176.3(6)
C179 Ce4 N16 C149 44.6(4)
N16 Ce4 N17 C155 -115.11(19)
N18 Ce4 N17 C155 -0.97(16)
N15 Ce4 N17 C155 -66.5(2)
C175 Ce4 N17 C155 74.8(2)
C173 Ce4 N17 C155 160.4(2)
C174 Ce4 N17 C155 118.6(3)
C177 Ce4 N17 C155 90.04(19)
C180 Ce4 N17 C155 159.05(18)
C176 Ce4 N17 C155 74.32(19)
C137 Ce4 N17 C155 -93.80(18)
C179 Ce4 N17 C155 143.08(18)
N16 Ce4 N17 C167 70.2(4)
N18 Ce4 N17 C167 -175.7(5)
N15 Ce4 N17 C167 118.8(4)
C175 Ce4 N17 C167 -99.9(4)
C173 Ce4 N17 C167 -14.3(5)
C174 Ce4 N17 C167 -56.1(5)
C177 Ce4 N17 C167 -84.7(4)
C180 Ce4 N17 C167 -15.7(4)
C176 Ce4 N17 C167 -100.4(4)
C137 Ce4 N17 C167 91.5(4)
C179 Ce4 N17 C167 -31.6(4)
N16 Ce4 N18 C155 80.45(19)
N17 Ce4 N18 C155 0.96(16)
N15 Ce4 N18 C155 133.51(18)
C175 Ce4 N18 C155 -137.25(18)
C173 Ce4 N18 C155 -135.7(3)
C174 Ce4 N18 C155 -149.5(2)
C177 Ce4 N18 C155 -86.79(18)
C180 Ce4 N18 C155 -51.5(3)
C176 Ce4 N18 C155 -114.27(19)
C137 Ce4 N18 C155 108.34(18)
C179 Ce4 N18 C155 -47.6(2)
N16 Ce4 N18 C161 -106.4(4)
N17 Ce4 N18 C161 174.1(5)
N15 Ce4 N18 C161 -53.4(4)
C175 Ce4 N18 C161 35.9(4)
C173 Ce4 N18 C161 37.4(6)
C174 Ce4 N18 C161 23.7(5)
C177 Ce4 N18 C161 86.3(4)
C180 Ce4 N18 C161 121.6(4)
C176 Ce4 N18 C161 58.8(4)
C137 Ce4 N18 C161 -78.6(4)
C179 Ce4 N18 C161 125.5(4)
C7 N1 C1 N2 -175.5(4)
Ce1 N1 C1 N2 2.3(4)
C7 N1 C1 C2 2.9(6)
Ce1 N1 C1 C2 -179.3(4)
C7 N1 C1 Ce1 -177.8(5)
C13 N2 C1 N1 -178.0(4)
Ce1 N2 C1 N1 -2.3(4)
C13 N2 C1 C2 3.6(6)
Ce1 N2 C1 C2 179.2(3)
C13 N2 C1 Ce1 -175.6(4)
N4 Ce1 C1 N1 -68.6(3)
N2 Ce1 C1 N1 177.6(4)
N3 Ce1 C1 N1 -125.1(3)
C80 Ce1 C1 N1 85.6(3)
C74 Ce1 C1 N1 35.3(3)
C73 Ce1 C1 N1 57.5(3)
C19 Ce1 C1 N1 -95.3(3)
C79 Ce1 C1 N1 109.4(3)
C75 Ce1 C1 N1 25.4(3)
C78 Ce1 C1 N1 123.3(3)
N4 Ce1 C1 N2 113.8(3)
N1 Ce1 C1 N2 -177.6(4)
N3 Ce1 C1 N2 57.3(3)
C80 Ce1 C1 N2 -92.0(3)
C74 Ce1 C1 N2 -142.3(3)
C73 Ce1 C1 N2 -120.1(3)
C19 Ce1 C1 N2 87.1(3)
C79 Ce1 C1 N2 -68.2(3)
C75 Ce1 C1 N2 -152.2(2)
C78 Ce1 C1 N2 -54.3(3)
N4 Ce1 C1 C2 99(6)
N2 Ce1 C1 C2 -14(6)
N1 Ce1 C1 C2 168(6)
N3 Ce1 C1 C2 43(6)
C80 Ce1 C1 C2 -106(6)
C74 Ce1 C1 C2 -157(6)
C73 Ce1 C1 C2 -134(6)
C19 Ce1 C1 C2 73(6)
C79 Ce1 C1 C2 -83(6)
C75 Ce1 C1 C2 -167(6)
C78 Ce1 C1 C2 -69(6)
N1 C1 C2 C3 179(100)
N2 C1 C2 C3 -3(6)
Ce1 C1 C2 C3 11(11)
C1 C2 C3 C4 -1(10)
C2 C3 C4 C6 11(6)
C2 C3 C4 C5 -56(6)
C3 C4 C5 C6 106.3(4)
C3 C4 C6 C5 -107.4(4)
C1 N1 C7 C8 64.6(6)
Ce1 N1 C7 C8 -111.8(6)
C1 N1 C7 C12 -73.6(6)
Ce1 N1 C7 C12 110.0(5)
N1 C7 C8 C9 166.5(5)
C12 C7 C8 C9 -56.3(6)
C7 C8 C9 C10 59.5(7)
C8 C9 C10 C11 -59.2(8)
C9 C10 C11 C12 53.8(7)
C8 C7 C12 C11 51.0(6)
N1 C7 C12 C11 -170.8(5)
C10 C11 C12 C7 -48.1(7)
C1 N2 C13 C18 -150.2(4)
Ce1 N2 C13 C18 37.1(6)
C1 N2 C13 C14 85.8(5)
Ce1 N2 C13 C14 -86.9(5)
N2 C13 C14 C15 177.2(4)
C18 C13 C14 C15 53.2(6)
C13 C14 C15 C16 -54.6(6)
C14 C15 C16 C17 56.2(7)
C15 C16 C17 C18 -55.9(6)
N2 C13 C18 C17 -179.9(4)
C14 C13 C18 C17 -55.1(5)
C16 C17 C18 C13 56.9(6)
C31 N4 C19 N3 -174.4(4)
Ce1 N4 C19 N3 8.5(4)
C31 N4 C19 C20 7.5(6)
Ce1 N4 C19 C20 -169.6(3)
C31 N4 C19 Ce1 177.1(4)
C25 N3 C19 N4 177.2(4)
Ce1 N3 C19 N4 -8.2(4)
C25 N3 C19 C20 -4.7(6)
Ce1 N3 C19 C20 169.9(4)
C25 N3 C19 Ce1 -174.6(4)
N2 Ce1 C19 N4 103.1(3)
N1 Ce1 C19 N4 45.5(3)
N3 Ce1 C19 N4 171.4(4)
C80 Ce1 C19 N4 -108.9(4)
C74 Ce1 C19 N4 -50.3(3)
C73 Ce1 C19 N4 -50.4(4)
C1 Ce1 C19 N4 74.1(3)
C79 Ce1 C19 N4 -144.4(3)
C75 Ce1 C19 N4 -67.0(3)
C78 Ce1 C19 N4 -138.5(3)
N4 Ce1 C19 N3 -171.4(4)
N2 Ce1 C19 N3 -68.3(3)
N1 Ce1 C19 N3 -125.9(3)
C80 Ce1 C19 N3 79.7(5)
C74 Ce1 C19 N3 138.3(3)
C73 Ce1 C19 N3 138.1(3)
C1 Ce1 C19 N3 -97.3(3)
C79 Ce1 C19 N3 44.2(3)
C75 Ce1 C19 N3 121.5(3)
C78 Ce1 C19 N3 50.1(3)
N4 Ce1 C19 C20 78.2(18)
N2 Ce1 C19 C20 -178.7(18)
N1 Ce1 C19 C20 123.7(18)
N3 Ce1 C19 C20 -110.4(19)
C80 Ce1 C19 C20 -31(2)
C74 Ce1 C19 C20 27.9(19)
C73 Ce1 C19 C20 27.8(19)
C1 Ce1 C19 C20 152.3(18)
C79 Ce1 C19 C20 -66.2(19)
C75 Ce1 C19 C20 11.2(18)
C78 Ce1 C19 C20 -60.3(19)
N4 C19 C20 C21 28(5)
N3 C19 C20 C21 -150(5)
Ce1 C19 C20 C21 -44(6)
C19 C20 C21 C22 75(54)
C20 C21 C22 C24 100(53)
C20 C21 C22 C23 31(54)
C21 C22 C23 C24 108.7(6)
C21 C22 C24 C23 -107.9(5)
C19 N3 C25 C26 160.1(4)
Ce1 N3 C25 C26 -9.5(8)
C19 N3 C25 C30 -76.8(5)
Ce1 N3 C25 C30 113.7(5)
N3 C25 C26 C27 178.5(4)
C30 C25 C26 C27 54.9(6)
C25 C26 C27 C28 -55.4(6)
C26 C27 C28 C29 56.3(6)
C27 C28 C29 C30 -57.9(6)
C28 C29 C30 C25 57.5(6)
N3 C25 C30 C29 -178.3(4)
C26 C25 C30 C29 -55.2(6)
C19 N4 C31 C36 -160.0(4)
Ce1 N4 C31 C36 15.2(6)
C19 N4 C31 C32 78.0(5)
Ce1 N4 C31 C32 -106.8(5)
N4 C31 C32 C33 177.2(3)
C36 C31 C32 C33 55.0(5)
C31 C32 C33 C34 -57.8(5)
C32 C33 C34 C35 57.6(5)
C33 C34 C35 C36 -55.2(5)
N4 C31 C36 C35 -174.0(4)
C32 C31 C36 C35 -52.8(5)
C34 C35 C36 C31 53.8(5)
C49 N6 C37 N5 175.6(3)
Ce2 N6 C37 N5 -6.6(4)
C49 N6 C37 C38 -7.8(6)
Ce2 N6 C37 C38 170.0(3)
C49 N6 C37 Ce2 -177.7(4)
C43 N5 C37 N6 177.9(4)
Ce2 N5 C37 N6 6.8(4)
C43 N5 C37 C38 1.2(6)
Ce2 N5 C37 C38 -169.9(3)
C43 N5 C37 Ce2 171.1(4)
N5 Ce2 C37 N6 -173.1(4)
N8 Ce2 C37 N6 66.3(3)
N7 Ce2 C37 N6 123.6(2)
C73 Ce2 C37 N6 -35.2(3)
C79 Ce2 C37 N6 -75.1(3)
C75 Ce2 C37 N6 -116.9(4)
C80 Ce2 C37 N6 -50.4(3)
C74 Ce2 C37 N6 -39.1(4)
C55 Ce2 C37 N6 95.4(3)
C77 Ce2 C37 N6 -125.3(2)
C76 Ce2 C37 N6 -135.4(2)
N8 Ce2 C37 N5 -120.6(3)
N7 Ce2 C37 N5 -63.3(3)
N6 Ce2 C37 N5 173.1(4)
C73 Ce2 C37 N5 137.8(2)
C79 Ce2 C37 N5 97.9(3)
C75 Ce2 C37 N5 56.2(5)
C80 Ce2 C37 N5 122.6(2)
C74 Ce2 C37 N5 134.0(3)
C55 Ce2 C37 N5 -91.5(3)
C77 Ce2 C37 N5 47.8(3)
C76 Ce2 C37 N5 37.6(3)
N5 Ce2 C37 C38 80.2(19)
N8 Ce2 C37 C38 -40.4(19)
N7 Ce2 C37 C38 16.9(19)
N6 Ce2 C37 C38 -106.7(19)
C73 Ce2 C37 C38 -142.0(19)
C79 Ce2 C37 C38 178.2(19)
C75 Ce2 C37 C38 136.4(18)
C80 Ce2 C37 C38 -157.1(19)
C74 Ce2 C37 C38 -145.8(18)
C55 Ce2 C37 C38 -11.3(19)
C77 Ce2 C37 C38 128.0(19)
C76 Ce2 C37 C38 117.9(19)
N6 C37 C38 C39 -143(2)
N5 C37 C38 C39 33(3)
Ce2 C37 C38 C39 -42(4)
C37 C38 C39 C40 2(8)
C38 C39 C40 C42 13(6)
C38 C39 C40 C41 -55(6)
C39 C40 C41 C42 106.6(5)
C39 C40 C42 C41 -108.3(5)
C37 N5 C43 C44 -88.8(5)
Ce2 N5 C43 C44 75.7(5)
C37 N5 C43 C48 147.3(4)
Ce2 N5 C43 C48 -48.2(6)
N5 C43 C44 C45 -177.0(4)
C48 C43 C44 C45 -53.1(5)
C43 C44 C45 C46 53.1(6)
C44 C45 C46 C47 -54.5(6)
C45 C46 C47 C48 56.7(5)
C46 C47 C48 C43 -56.7(5)
N5 C43 C48 C47 178.7(4)
C44 C43 C48 C47 54.7(5)
C37 N6 C49 C50 85.9(5)
Ce2 N6 C49 C50 -89.9(5)
C37 N6 C49 C54 -151.0(4)
Ce2 N6 C49 C54 33.3(6)
N6 C49 C50 C51 179.4(3)
C54 C49 C50 C51 56.4(4)
C49 C50 C51 C52 -55.4(5)
C50 C51 C52 C53 54.3(5)
C51 C52 C53 C54 -54.6(5)
N6 C49 C54 C53 178.3(3)
C50 C49 C54 C53 -57.2(4)
C52 C53 C54 C49 56.5(5)
C67 N7 C55 N8 -176.9(4)
Ce2 N7 C55 N8 16.7(4)
C67 N7 C55 C56 5.3(6)
Ce2 N7 C55 C56 -161.1(3)
C67 N7 C55 Ce2 166.4(4)
C61 N8 C55 N7 175.5(4)
Ce2 N8 C55 N7 -16.7(4)
C61 N8 C55 C56 -6.6(6)
Ce2 N8 C55 C56 161.2(3)
C61 N8 C55 Ce2 -167.8(4)
N5 Ce2 C55 N7 49.5(3)
N8 Ce2 C55 N7 162.7(4)
N6 Ce2 C55 N7 109.1(3)
C73 Ce2 C55 N7 -139.9(3)
C79 Ce2 C55 N7 -123.9(3)
C75 Ce2 C55 N7 -90.8(3)
C80 Ce2 C55 N7 -147.1(2)
C74 Ce2 C55 N7 -119.1(3)
C77 Ce2 C55 N7 -54.8(3)
C76 Ce2 C55 N7 -67.2(3)
N5 Ce2 C55 N8 -113.2(3)
N7 Ce2 C55 N8 -162.7(4)
N6 Ce2 C55 N8 -53.6(3)
C73 Ce2 C55 N8 57.4(3)
C79 Ce2 C55 N8 73.4(4)
C75 Ce2 C55 N8 106.5(3)
C80 Ce2 C55 N8 50.2(3)
C74 Ce2 C55 N8 78.1(3)
C77 Ce2 C55 N8 142.5(3)
C76 Ce2 C55 N8 130.0(3)
N5 Ce2 C55 C56 150.9(10)
N8 Ce2 C55 C56 -95.9(11)
N7 Ce2 C55 C56 101.4(11)
N6 Ce2 C55 C56 -149.5(10)
C73 Ce2 C55 C56 -38.5(11)
C79 Ce2 C55 C56 -22.5(12)
C75 Ce2 C55 C56 10.6(10)
C80 Ce2 C55 C56 -45.7(11)
C74 Ce2 C55 C56 -17.8(10)
C77 Ce2 C55 C56 46.6(11)
C76 Ce2 C55 C56 34.1(11)
N7 C55 C56 C57 105(11)
N8 C55 C56 C57 -72(11)
Ce2 C55 C56 C57 14(11)
C55 C56 C57 C58 91(37)
C56 C57 C58 C60 139(35)
C56 C57 C58 C59 -151(35)
C57 C58 C59 C60 -110.4(6)
C57 C58 C60 C59 107.8(6)
C55 N8 C61 C62 -88.6(5)
Ce2 N8 C61 C62 114.6(5)
C55 N8 C61 C66 149.8(4)
Ce2 N8 C61 C66 -7.1(7)
N8 C61 C62 C63 178.8(4)
C66 C61 C62 C63 -58.0(5)
C61 C62 C63 C64 56.4(6)
C62 C63 C64 C65 -54.3(6)
C63 C64 C65 C66 56.1(6)
C64 C65 C66 C61 -58.3(5)
N8 C61 C66 C65 -179.7(4)
C62 C61 C66 C65 58.0(5)
C55 N7 C67 C72 79.0(5)
Ce2 N7 C67 C72 -126.8(5)
C55 N7 C67 C68 -158.4(4)
Ce2 N7 C67 C68 -4.2(7)
N7 C67 C68 C69 -176.3(4)
C72 C67 C68 C69 -53.8(5)
C67 C68 C69 C70 54.2(5)
C68 C69 C70 C71 -54.9(6)
C69 C70 C71 C72 56.0(6)
N7 C67 C72 C71 178.5(4)
C68 C67 C72 C71 55.6(5)
C70 C71 C72 C67 -57.3(6)
N5 Ce2 C73 C80 -2.6(4)
N8 Ce2 C73 C80 -145.5(3)
N7 Ce2 C73 C80 171.2(2)
N6 Ce2 C73 C80 -48.4(3)
C79 Ce2 C73 C80 19.9(2)
C75 Ce2 C73 C80 123.8(3)
C74 Ce2 C73 C80 143.6(4)
C55 Ce2 C73 C80 -168.3(2)
C77 Ce2 C73 C80 72.2(2)
C76 Ce2 C73 C80 99.9(3)
N5 Ce2 C73 C74 -146.3(2)
N8 Ce2 C73 C74 70.8(3)
N7 Ce2 C73 C74 27.5(3)
N6 Ce2 C73 C74 168.0(2)
C79 Ce2 C73 C74 -123.7(3)
C75 Ce2 C73 C74 -19.8(2)
C80 Ce2 C73 C74 -143.6(4)
C55 Ce2 C73 C74 48.0(3)
C77 Ce2 C73 C74 -71.4(3)
C76 Ce2 C73 C74 -43.8(3)
N5 Ce2 C73 Ce1 -74.4(2)
N8 Ce2 C73 Ce1 142.70(16)
N7 Ce2 C73 Ce1 99.39(16)
N6 Ce2 C73 Ce1 -120.15(14)
C79 Ce2 C73 Ce1 -51.84(14)
C75 Ce2 C73 Ce1 52.08(16)
C80 Ce2 C73 Ce1 -71.8(2)
C74 Ce2 C73 Ce1 71.9(3)
C55 Ce2 C73 Ce1 119.90(14)
C77 Ce2 C73 Ce1 0.48(15)
C76 Ce2 C73 Ce1 28.10(15)
N4 Ce1 C73 C80 -171.2(2)
N2 Ce1 C73 C80 60.0(3)
N1 Ce1 C73 C80 107.0(3)
N3 Ce1 C73 C80 -89.3(4)
C74 Ce1 C73 C80 -145.9(4)
C19 Ce1 C73 C80 -145.6(3)
C1 Ce1 C73 C80 84.1(3)
C79 Ce1 C73 C80 -21.0(2)
C75 Ce1 C73 C80 -124.8(3)
C78 Ce1 C73 C80 -45.1(3)
N4 Ce1 C73 C74 -25.3(3)
N2 Ce1 C73 C74 -154.0(2)
N1 Ce1 C73 C74 -107.1(3)
N3 Ce1 C73 C74 56.6(5)
C80 Ce1 C73 C74 145.9(4)
C19 Ce1 C73 C74 0.3(4)
C1 Ce1 C73 C74 -130.0(3)
C79 Ce1 C73 C74 124.9(3)
C75 Ce1 C73 C74 21.2(2)
C78 Ce1 C73 C74 100.8(3)
N4 Ce1 C73 Ce2 -98.37(17)
N2 Ce1 C73 Ce2 132.85(14)
N1 Ce1 C73 Ce2 179.82(17)
N3 Ce1 C73 Ce2 -16.5(4)
C80 Ce1 C73 Ce2 72.8(3)
C74 Ce1 C73 Ce2 -73.1(3)
C19 Ce1 C73 Ce2 -72.8(3)
C1 Ce1 C73 Ce2 156.93(16)
C79 Ce1 C73 Ce2 51.78(15)
C75 Ce1 C73 Ce2 -51.95(15)
C78 Ce1 C73 Ce2 27.70(14)
C80 C73 C74 C75 -4.9(9)
Ce2 C73 C74 C75 50.9(5)
Ce1 C73 C74 C75 -55.9(5)
C80 C73 C74 Ce1 51.0(5)
Ce2 C73 C74 Ce1 106.87(10)
C80 C73 C74 Ce2 -55.8(5)
Ce1 C73 C74 Ce2 -106.87(10)
N4 Ce1 C74 C73 159.4(3)
N2 Ce1 C74 C73 32.4(3)
N1 Ce1 C74 C73 68.0(3)
N3 Ce1 C74 C73 -153.4(2)
C80 Ce1 C74 C73 -19.2(2)
C19 Ce1 C74 C73 -179.8(2)
C1 Ce1 C74 C73 53.0(3)
C79 Ce1 C74 C73 -43.7(2)
C75 Ce1 C74 C73 -142.3(4)
C78 Ce1 C74 C73 -71.8(3)
N4 Ce1 C74 C75 -58.3(3)
N2 Ce1 C74 C75 174.7(2)
N1 Ce1 C74 C75 -149.7(3)
N3 Ce1 C74 C75 -11.1(3)
C80 Ce1 C74 C75 123.1(3)
C73 Ce1 C74 C75 142.3(4)
C19 Ce1 C74 C75 -37.5(3)
C1 Ce1 C74 C75 -164.7(2)
C79 Ce1 C74 C75 98.6(3)
C78 Ce1 C74 C75 70.5(3)
N4 Ce1 C74 Ce2 -130.16(15)
N2 Ce1 C74 Ce2 102.84(17)
N1 Ce1 C74 Ce2 138.49(16)
N3 Ce1 C74 Ce2 -83.0(2)
C80 Ce1 C74 Ce2 51.29(15)
C73 Ce1 C74 Ce2 70.5(2)
C19 Ce1 C74 Ce2 -109.33(15)
C1 Ce1 C74 Ce2 123.49(15)
C79 Ce1 C74 Ce2 26.79(14)
C75 Ce1 C74 Ce2 -71.8(2)
C78 Ce1 C74 Ce2 -1.32(15)
N5 Ce2 C74 C73 78.6(5)
N8 Ce2 C74 C73 -105.8(3)
N7 Ce2 C74 C73 -156.9(3)
N6 Ce2 C74 C73 -15.5(3)
C79 Ce2 C74 C73 44.8(2)
C75 Ce2 C74 C73 144.8(4)
C80 Ce2 C74 C73 20.5(2)
C55 Ce2 C74 C73 -133.1(3)
C77 Ce2 C74 C73 101.5(3)
C76 Ce2 C74 C73 124.8(3)
N5 Ce2 C74 C75 -66.2(5)
N8 Ce2 C74 C75 109.4(3)
N7 Ce2 C74 C75 58.3(3)
N6 Ce2 C74 C75 -160.3(2)
C73 Ce2 C74 C75 -144.8(4)
C79 Ce2 C74 C75 -100.0(3)
C80 Ce2 C74 C75 -124.3(3)
C55 Ce2 C74 C75 82.1(3)
C77 Ce2 C74 C75 -43.3(3)
C76 Ce2 C74 C75 -20.0(2)
N5 Ce2 C74 Ce1 6.8(5)
N8 Ce2 C74 Ce1 -177.58(17)
N7 Ce2 C74 Ce1 131.34(14)
N6 Ce2 C74 Ce1 -87.22(18)
C73 Ce2 C74 Ce1 -71.8(2)
C79 Ce2 C74 Ce1 -26.97(14)
C75 Ce2 C74 Ce1 73.0(3)
C80 Ce2 C74 Ce1 -51.29(14)
C55 Ce2 C74 Ce1 155.12(16)
C77 Ce2 C74 Ce1 29.70(14)
C76 Ce2 C74 Ce1 53.05(15)
C73 C74 C75 C76 4.1(9)
Ce1 C74 C75 C76 -51.6(5)
Ce2 C74 C75 C76 54.7(5)
C73 C74 C75 Ce2 -50.6(5)
Ce1 C74 C75 Ce2 -106.23(11)
C73 C74 C75 Ce1 55.6(5)
Ce2 C74 C75 Ce1 106.23(11)
N5 Ce2 C75 C76 6.8(3)
N8 Ce2 C75 C76 148.1(3)
N7 Ce2 C75 C76 94.4(3)
N6 Ce2 C75 C76 -105.9(4)
C73 Ce2 C75 C76 -124.4(3)
C79 Ce2 C75 C76 -71.6(3)
C80 Ce2 C75 C76 -99.9(3)
C74 Ce2 C75 C76 -144.2(4)
C55 Ce2 C75 C76 122.0(3)
C77 Ce2 C75 C76 -18.9(2)
N5 Ce2 C75 C74 151.0(3)
N8 Ce2 C75 C74 -67.7(3)
N7 Ce2 C75 C74 -121.4(3)
N6 Ce2 C75 C74 38.3(5)
C73 Ce2 C75 C74 19.8(2)
C79 Ce2 C75 C74 72.6(3)
C80 Ce2 C75 C74 44.3(3)
C55 Ce2 C75 C74 -93.8(3)
C77 Ce2 C75 C74 125.3(3)
C76 Ce2 C75 C74 144.2(4)
N5 Ce2 C75 Ce1 80.0(2)
N8 Ce2 C75 Ce1 -138.69(16)
N7 Ce2 C75 Ce1 167.58(16)
N6 Ce2 C75 Ce1 -32.7(4)
C73 Ce2 C75 Ce1 -51.19(13)
C79 Ce2 C75 Ce1 1.63(15)
C80 Ce2 C75 Ce1 -26.72(15)
C74 Ce2 C75 Ce1 -71.0(2)
C55 Ce2 C75 Ce1 -164.84(16)
C77 Ce2 C75 Ce1 54.32(15)
C76 Ce2 C75 Ce1 73.2(3)
N4 Ce1 C75 C76 -91.8(2)
N2 Ce1 C75 C76 135.7(3)
N1 Ce1 C75 C76 177.8(2)
N3 Ce1 C75 C76 -42.3(3)
C80 Ce1 C75 C76 100.4(3)
C74 Ce1 C75 C76 145.7(4)
C73 Ce1 C75 C76 124.6(3)
C19 Ce1 C75 C76 -66.8(2)
C1 Ce1 C75 C76 166.2(2)
C79 Ce1 C75 C76 72.0(2)
C78 Ce1 C75 C76 43.8(2)
N4 Ce1 C75 C74 122.4(3)
N2 Ce1 C75 C74 -10.0(4)
N1 Ce1 C75 C74 32.1(3)
N3 Ce1 C75 C74 171.9(2)
C80 Ce1 C75 C74 -45.3(3)
C73 Ce1 C75 C74 -21.2(2)
C19 Ce1 C75 C74 147.4(3)
C1 Ce1 C75 C74 20.4(3)
C79 Ce1 C75 C74 -73.8(3)
C78 Ce1 C75 C74 -102.0(3)
N4 Ce1 C75 Ce2 -165.41(17)
N2 Ce1 C75 Ce2 62.1(4)
N1 Ce1 C75 Ce2 104.21(15)
N3 Ce1 C75 Ce2 -115.92(14)
C80 Ce1 C75 Ce2 26.85(15)
C74 Ce1 C75 Ce2 72.1(2)
C73 Ce1 C75 Ce2 50.99(13)
C19 Ce1 C75 Ce2 -140.43(15)
C1 Ce1 C75 Ce2 92.6(2)
C79 Ce1 C75 Ce2 -1.62(15)
C78 Ce1 C75 Ce2 -29.82(14)
C74 C75 C76 C77 -3.7(9)
Ce2 C75 C76 C77 50.7(5)
Ce1 C75 C76 C77 -54.6(5)
C74 C75 C76 Ce2 -54.4(5)
Ce1 C75 C76 Ce2 -105.36(10)
C74 C75 C76 Ce1 51.0(5)
Ce2 C75 C76 Ce1 105.36(10)
N5 Ce2 C76 C77 38.5(3)
N8 Ce2 C76 C77 178.9(2)
N7 Ce2 C76 C77 131.4(3)
N6 Ce2 C76 C77 -17.1(4)
C73 Ce2 C76 C77 -101.9(3)
C79 Ce2 C76 C77 -45.2(3)
C75 Ce2 C76 C77 -146.3(4)
C80 Ce2 C76 C77 -73.4(3)
C74 Ce2 C76 C77 -126.0(3)
C55 Ce2 C76 C77 156.5(3)
N5 Ce2 C76 C75 -175.3(2)
N8 Ce2 C76 C75 -34.8(3)
N7 Ce2 C76 C75 -82.3(3)
N6 Ce2 C76 C75 129.1(3)
C73 Ce2 C76 C75 44.4(2)
C79 Ce2 C76 C75 101.1(3)
C80 Ce2 C76 C75 72.8(3)
C74 Ce2 C76 C75 20.2(2)
C55 Ce2 C76 C75 -57.2(3)
C77 Ce2 C76 C75 146.3(4)
N5 Ce2 C76 Ce1 112.85(14)
N8 Ce2 C76 Ce1 -106.72(15)
N7 Ce2 C76 Ce1 -154.20(15)
N6 Ce2 C76 Ce1 57.3(3)
C73 Ce2 C76 Ce1 -27.51(14)
C79 Ce2 C76 Ce1 29.20(14)
C75 Ce2 C76 Ce1 -71.9(2)
C80 Ce2 C76 Ce1 0.94(15)
C74 Ce2 C76 Ce1 -51.65(14)
C55 Ce2 C76 Ce1 -129.09(14)
C77 Ce2 C76 Ce1 74.4(3)
N4 Ce1 C76 C77 -129.9(3)
N2 Ce1 C76 C77 27.3(5)
N1 Ce1 C76 C77 141.4(2)
N3 Ce1 C76 C77 -75.3(3)
C80 Ce1 C76 C77 72.2(3)
C74 Ce1 C76 C77 125.1(3)
C73 Ce1 C76 C77 100.4(3)
C19 Ce1 C76 C77 -102.7(3)
C1 Ce1 C76 C77 114.8(4)
C79 Ce1 C76 C77 44.0(3)
C75 Ce1 C76 C77 144.4(4)
C78 Ce1 C76 C77 19.8(2)
N4 Ce1 C76 C75 85.7(2)
N2 Ce1 C76 C75 -117.2(4)
N1 Ce1 C76 C75 -3.0(3)
N3 Ce1 C76 C75 140.2(2)
C80 Ce1 C76 C75 -72.3(3)
C74 Ce1 C76 C75 -19.4(2)
C73 Ce1 C76 C75 -44.0(2)
C19 Ce1 C76 C75 112.9(2)
C1 Ce1 C76 C75 -29.6(5)
C79 Ce1 C76 C75 -100.4(2)
C78 Ce1 C76 C75 -124.7(3)
N4 Ce1 C76 Ce2 157.03(15)
N2 Ce1 C76 Ce2 -45.8(4)
N1 Ce1 C76 Ce2 68.3(2)
N3 Ce1 C76 Ce2 -148.40(15)
C80 Ce1 C76 Ce2 -0.94(15)
C74 Ce1 C76 Ce2 51.97(14)
C73 Ce1 C76 Ce2 27.32(14)
C19 Ce1 C76 Ce2 -175.77(15)
C1 Ce1 C76 Ce2 41.7(4)
C79 Ce1 C76 Ce2 -29.06(13)
C75 Ce1 C76 Ce2 71.4(2)
C78 Ce1 C76 Ce2 -53.30(14)
C75 C76 C77 C78 4.1(8)
Ce2 C76 C77 C78 54.5(4)
Ce1 C76 C77 C78 -49.9(5)
C75 C76 C77 Ce2 -50.4(5)
Ce1 C76 C77 Ce2 -104.33(10)
C75 C76 C77 Ce1 54.0(5)
Ce2 C76 C77 Ce1 104.33(10)
N5 Ce2 C77 C76 -144.7(3)
N8 Ce2 C77 C76 -1.6(4)
N7 Ce2 C77 C76 -50.1(3)
N6 Ce2 C77 C76 169.7(2)
C73 Ce2 C77 C76 71.1(3)
C79 Ce2 C77 C76 123.4(3)
C75 Ce2 C77 C76 19.0(2)
C80 Ce2 C77 C76 99.4(3)
C74 Ce2 C77 C76 42.9(3)
C55 Ce2 C77 C76 -27.5(3)
N5 Ce2 C77 C78 72.6(3)
N8 Ce2 C77 C78 -144.2(3)
N7 Ce2 C77 C78 167.3(2)
N6 Ce2 C77 C78 27.1(3)
C73 Ce2 C77 C78 -71.5(3)
C79 Ce2 C77 C78 -19.3(2)
C75 Ce2 C77 C78 -123.7(3)
C80 Ce2 C77 C78 -43.2(3)
C74 Ce2 C77 C78 -99.7(3)
C55 Ce2 C77 C78 -170.1(2)
C76 Ce2 C77 C78 -142.6(4)
N5 Ce2 C77 Ce1 143.71(15)
N8 Ce2 C77 Ce1 -73.1(2)
N7 Ce2 C77 Ce1 -121.65(14)
N6 Ce2 C77 Ce1 98.14(16)
C73 Ce2 C77 Ce1 -0.46(15)
C79 Ce2 C77 Ce1 51.82(14)
C75 Ce2 C77 Ce1 -52.59(13)
C80 Ce2 C77 Ce1 27.83(15)
C74 Ce2 C77 Ce1 -28.62(14)
C55 Ce2 C77 Ce1 -99.03(15)
C76 Ce2 C77 Ce1 -71.6(2)
N4 Ce1 C77 C76 51.8(3)
N2 Ce1 C77 C76 -167.7(2)
N1 Ce1 C77 C76 -71.5(4)
N3 Ce1 C77 C76 101.9(3)
C80 Ce1 C77 C76 -100.7(3)
C74 Ce1 C77 C76 -43.8(2)
C73 Ce1 C77 C76 -72.2(3)
C19 Ce1 C77 C76 75.9(3)
C1 Ce1 C77 C76 -133.3(3)
C79 Ce1 C77 C76 -124.6(3)
C75 Ce1 C77 C76 -20.0(2)
C78 Ce1 C77 C76 -145.0(4)
N4 Ce1 C77 C78 -163.2(2)
N2 Ce1 C77 C78 -22.7(3)
N1 Ce1 C77 C78 73.4(4)
N3 Ce1 C77 C78 -113.2(3)
C80 Ce1 C77 C78 44.3(2)
C74 Ce1 C77 C78 101.2(3)
C73 Ce1 C77 C78 72.8(3)
C19 Ce1 C77 C78 -139.1(3)
C1 Ce1 C77 C78 11.7(4)
C79 Ce1 C77 C78 20.4(2)
C75 Ce1 C77 C78 125.0(3)
N4 Ce1 C77 Ce2 124.45(14)
N2 Ce1 C77 Ce2 -95.02(19)
N1 Ce1 C77 Ce2 1.1(4)
N3 Ce1 C77 Ce2 174.52(16)
C80 Ce1 C77 Ce2 -28.02(15)
C74 Ce1 C77 Ce2 28.86(14)
C73 Ce1 C77 Ce2 0.46(15)
C19 Ce1 C77 Ce2 148.57(15)
C1 Ce1 C77 Ce2 -60.6(4)
C79 Ce1 C77 Ce2 -51.94(14)
C75 Ce1 C77 Ce2 52.66(14)
C78 Ce1 C77 Ce2 -72.3(2)
C76 C77 C78 C79 -4.2(9)
Ce2 C77 C78 C79 50.3(5)
Ce1 C77 C78 C79 -54.2(5)
C76 C77 C78 Ce2 -54.5(5)
Ce1 C77 C78 Ce2 -104.54(11)
C76 C77 C78 Ce1 50.0(5)
Ce2 C77 C78 Ce1 104.54(11)
N5 Ce2 C78 C79 109.1(3)
N8 Ce2 C78 C79 -70.0(4)
N7 Ce2 C78 C79 -162.1(2)
N6 Ce2 C78 C79 57.1(3)
C73 Ce2 C78 C79 -44.4(2)
C75 Ce2 C78 C79 -101.1(3)
C80 Ce2 C78 C79 -20.1(2)
C74 Ce2 C78 C79 -72.8(3)
C55 Ce2 C78 C79 -129.4(3)
C77 Ce2 C78 C79 -145.7(4)
C76 Ce2 C78 C79 -124.9(3)
N5 Ce2 C78 C77 -105.2(3)
N8 Ce2 C78 C77 75.7(4)
N7 Ce2 C78 C77 -16.4(3)
N6 Ce2 C78 C77 -157.1(3)
C73 Ce2 C78 C77 101.4(3)
C79 Ce2 C78 C77 145.7(4)
C75 Ce2 C78 C77 44.6(3)
C80 Ce2 C78 C77 125.6(3)
C74 Ce2 C78 C77 72.9(3)
C55 Ce2 C78 C77 16.3(4)
C76 Ce2 C78 C77 20.8(2)
N5 Ce2 C78 Ce1 -179.38(16)
N8 Ce2 C78 Ce1 1.5(4)
N7 Ce2 C78 Ce1 -90.59(18)
N6 Ce2 C78 Ce1 128.64(14)
C73 Ce2 C78 Ce1 27.14(14)
C79 Ce2 C78 Ce1 71.5(2)
C75 Ce2 C78 Ce1 -29.61(13)
C80 Ce2 C78 Ce1 51.41(15)
C74 Ce2 C78 Ce1 -1.30(14)
C55 Ce2 C78 Ce1 -57.9(3)
C77 Ce2 C78 Ce1 -74.2(2)
C76 Ce2 C78 Ce1 -53.43(14)
N4 Ce1 C78 C79 165.1(2)
N2 Ce1 C78 C79 -53.1(3)
N1 Ce1 C78 C79 2.9(3)
N3 Ce1 C78 C79 -151.0(3)
C80 Ce1 C78 C79 19.4(2)
C74 Ce1 C78 C79 72.3(3)
C73 Ce1 C78 C79 44.0(3)
C19 Ce1 C78 C79 -171.7(2)
C1 Ce1 C78 C79 -29.9(3)
C75 Ce1 C78 C79 100.4(3)
N4 Ce1 C78 C77 21.4(3)
N2 Ce1 C78 C77 163.1(2)
N1 Ce1 C78 C77 -140.8(3)
N3 Ce1 C78 C77 65.3(3)
C80 Ce1 C78 C77 -124.4(3)
C74 Ce1 C78 C77 -71.5(3)
C73 Ce1 C78 C77 -99.7(3)
C19 Ce1 C78 C77 44.5(3)
C1 Ce1 C78 C77 -173.7(2)
C79 Ce1 C78 C77 -143.7(4)
C75 Ce1 C78 C77 -43.4(2)
N4 Ce1 C78 Ce2 94.18(17)
N2 Ce1 C78 Ce2 -124.08(14)
N1 Ce1 C78 Ce2 -68.0(2)
N3 Ce1 C78 Ce2 138.09(15)
C80 Ce1 C78 Ce2 -51.58(15)
C74 Ce1 C78 Ce2 1.30(14)
C73 Ce1 C78 Ce2 -26.94(13)
C19 Ce1 C78 Ce2 117.32(14)
C1 Ce1 C78 Ce2 -100.88(17)
C79 Ce1 C78 Ce2 -70.9(2)
C75 Ce1 C78 Ce2 29.41(13)
C77 C78 C79 C80 3.6(9)
Ce2 C78 C79 C80 54.2(5)
Ce1 C78 C79 C80 -51.4(5)
C77 C78 C79 Ce2 -50.7(5)
Ce1 C78 C79 Ce2 -105.65(10)
C77 C78 C79 Ce1 55.0(5)
Ce2 C78 C79 Ce1 105.65(10)
N5 Ce2 C79 C80 146.6(3)
N8 Ce2 C79 C80 2.3(3)
N7 Ce2 C79 C80 -109.1(4)
N6 Ce2 C79 C80 93.4(3)
C73 Ce2 C79 C80 -20.0(2)
C75 Ce2 C79 C80 -72.8(3)
C74 Ce2 C79 C80 -44.5(3)
C55 Ce2 C79 C80 -39.5(4)
C77 Ce2 C79 C80 -125.0(3)
C76 Ce2 C79 C80 -100.8(3)
N5 Ce2 C79 C78 -69.1(2)
N8 Ce2 C79 C78 146.6(2)
N7 Ce2 C79 C78 35.1(4)
N6 Ce2 C79 C78 -122.3(3)
C73 Ce2 C79 C78 124.3(3)
C75 Ce2 C79 C78 71.4(2)
C80 Ce2 C79 C78 144.3(4)
C74 Ce2 C79 C78 99.8(3)
C55 Ce2 C79 C78 104.8(3)
C77 Ce2 C79 C78 19.3(2)
C76 Ce2 C79 C78 43.5(2)
N5 Ce2 C79 Ce1 -142.23(15)
N8 Ce2 C79 Ce1 73.5(2)
N7 Ce2 C79 Ce1 -37.9(4)
N6 Ce2 C79 Ce1 164.65(16)
C73 Ce2 C79 Ce1 51.21(15)
C75 Ce2 C79 Ce1 -1.64(15)
C80 Ce2 C79 Ce1 71.2(2)
C74 Ce2 C79 Ce1 26.74(14)
C55 Ce2 C79 Ce1 31.7(4)
C77 Ce2 C79 Ce1 -53.77(15)
C76 Ce2 C79 Ce1 -29.56(14)
N4 Ce1 C79 C80 116.6(4)
N2 Ce1 C79 C80 -83.9(3)
N1 Ce1 C79 C80 -32.3(3)
N3 Ce1 C79 C80 178.4(3)
C74 Ce1 C79 C80 45.2(3)
C73 Ce1 C79 C80 21.1(2)
C19 Ce1 C79 C80 157.3(2)
C1 Ce1 C79 C80 -58.6(3)
C75 Ce1 C79 C80 73.7(3)
C78 Ce1 C79 C80 145.6(4)
N4 Ce1 C79 C78 -29.0(5)
N2 Ce1 C79 C78 130.5(3)
N1 Ce1 C79 C78 -177.9(2)
N3 Ce1 C79 C78 32.8(3)
C80 Ce1 C79 C78 -145.6(4)
C74 Ce1 C79 C78 -100.5(3)
C73 Ce1 C79 C78 -124.5(3)
C19 Ce1 C79 C78 11.7(3)
C1 Ce1 C79 C78 155.8(3)
C75 Ce1 C79 C78 -71.9(3)
N4 Ce1 C79 Ce2 44.6(4)
N2 Ce1 C79 Ce2 -155.99(15)
N1 Ce1 C79 Ce2 -104.34(15)
N3 Ce1 C79 Ce2 106.39(15)
C80 Ce1 C79 Ce2 -72.1(3)
C74 Ce1 C79 Ce2 -26.90(14)
C73 Ce1 C79 Ce2 -50.98(14)
C19 Ce1 C79 Ce2 85.3(2)
C1 Ce1 C79 Ce2 -130.65(15)
C75 Ce1 C79 Ce2 1.63(15)
C78 Ce1 C79 Ce2 73.6(2)
C74 C73 C80 C79 4.5(9)
Ce2 C73 C80 C79 -51.5(5)
Ce1 C73 C80 C79 55.5(5)
C74 C73 C80 Ce1 -51.1(5)
Ce2 C73 C80 Ce1 -106.97(11)
C74 C73 C80 Ce2 55.9(5)
Ce1 C73 C80 Ce2 106.97(11)
C78 C79 C80 C73 -3.4(9)
Ce2 C79 C80 C73 51.2(5)
Ce1 C79 C80 C73 -55.3(5)
C78 C79 C80 Ce1 51.9(5)
Ce2 C79 C80 Ce1 106.45(11)
C78 C79 C80 Ce2 -54.6(5)
Ce1 C79 C80 Ce2 -106.45(11)
N4 Ce1 C80 C73 16.0(4)
N2 Ce1 C80 C73 -122.0(3)
N1 Ce1 C80 C73 -68.0(3)
N3 Ce1 C80 C73 140.1(3)
C74 Ce1 C80 C73 19.2(2)
C19 Ce1 C80 C73 88.2(5)
C1 Ce1 C80 C73 -94.5(3)
C79 Ce1 C80 C73 142.5(4)
C75 Ce1 C80 C73 43.8(3)
C78 Ce1 C80 C73 123.2(3)
N4 Ce1 C80 C79 -126.5(3)
N2 Ce1 C80 C79 95.5(3)
N1 Ce1 C80 C79 149.4(3)
N3 Ce1 C80 C79 -2.4(4)
C74 Ce1 C80 C79 -123.3(3)
C73 Ce1 C80 C79 -142.5(4)
C19 Ce1 C80 C79 -54.3(5)
C1 Ce1 C80 C79 122.9(3)
C75 Ce1 C80 C79 -98.7(3)
C78 Ce1 C80 C79 -19.3(2)
N4 Ce1 C80 Ce2 -54.7(3)
N2 Ce1 C80 Ce2 167.33(16)
N1 Ce1 C80 Ce2 -138.71(16)
N3 Ce1 C80 Ce2 69.4(3)
C74 Ce1 C80 Ce2 -51.49(15)
C73 Ce1 C80 Ce2 -70.7(3)
C19 Ce1 C80 Ce2 17.6(5)
C1 Ce1 C80 Ce2 -165.21(17)
C79 Ce1 C80 Ce2 71.9(3)
C75 Ce1 C80 Ce2 -26.88(15)
C78 Ce1 C80 Ce2 52.56(14)
N5 Ce2 C80 C73 178.3(2)
N8 Ce2 C80 C73 37.1(3)
N7 Ce2 C80 C73 -15.2(4)
N6 Ce2 C80 C73 132.8(3)
C79 Ce2 C80 C73 -144.5(4)
C75 Ce2 C80 C73 -44.7(3)
C74 Ce2 C80 C73 -20.4(2)
C55 Ce2 C80 C73 15.0(3)
C77 Ce2 C80 C73 -100.7(3)
C76 Ce2 C80 C73 -72.7(3)
N5 Ce2 C80 C79 -37.2(3)
N8 Ce2 C80 C79 -178.4(2)
N7 Ce2 C80 C79 129.4(3)
N6 Ce2 C80 C79 -82.7(3)
C73 Ce2 C80 C79 144.5(4)
C75 Ce2 C80 C79 99.8(3)
C74 Ce2 C80 C79 124.1(3)
C55 Ce2 C80 C79 159.5(2)
C77 Ce2 C80 C79 43.8(3)
C76 Ce2 C80 C79 71.8(3)
N5 Ce2 C80 Ce1 -109.96(15)
N8 Ce2 C80 Ce1 108.90(15)
N7 Ce2 C80 Ce1 56.6(3)
N6 Ce2 C80 Ce1 -155.41(16)
C73 Ce2 C80 Ce1 71.8(2)
C79 Ce2 C80 Ce1 -72.7(2)
C75 Ce2 C80 Ce1 27.08(16)
C74 Ce2 C80 Ce1 51.35(15)
C55 Ce2 C80 Ce1 86.76(18)
C77 Ce2 C80 Ce1 -28.90(15)
C76 Ce2 C80 Ce1 -0.96(15)
C107 N11 C101 N12 178.6(2)
Ce3 N11 C101 N12 -6.4(3)
C107 N11 C101 C102 -4.2(4)
Ce3 N11 C101 C102 170.9(3)
C107 N11 C101 Ce3 -175.1(3)
C113 N12 C101 N11 -175.9(2)
Ce3 N12 C101 N11 6.3(3)
C113 N12 C101 C102 6.9(4)
Ce3 N12 C101 C102 -170.9(3)
C113 N12 C101 Ce3 177.8(3)
N14 Ce3 C101 N11 120.6(2)
N12 Ce3 C101 N11 -173.4(3)
N13 Ce3 C101 N11 63.9(2)
C180 Ce3 C101 N11 -63.2(5)
C119 Ce3 C101 N11 92.03(18)
C174 Ce3 C101 N11 -46.86(18)
C178 Ce3 C101 N11 -135.49(18)
C179 Ce3 C101 N11 -133.8(2)
C173 Ce3 C101 N11 -37.1(2)
C175 Ce3 C101 N11 -67.81(18)
N11 Ce3 C101 N12 173.4(3)
N14 Ce3 C101 N12 -66.0(2)
N13 Ce3 C101 N12 -122.7(2)
C180 Ce3 C101 N12 110.2(4)
C119 Ce3 C101 N12 -94.58(19)
C174 Ce3 C101 N12 126.53(19)
C178 Ce3 C101 N12 37.9(2)
C179 Ce3 C101 N12 39.6(3)
C173 Ce3 C101 N12 136.24(19)
C175 Ce3 C101 N12 105.58(19)
N11 Ce3 C101 C102 -83(2)
N14 Ce3 C101 C102 38(2)
N12 Ce3 C101 C102 104(2)
N13 Ce3 C101 C102 -19(2)
C180 Ce3 C101 C102 -145.9(19)
C119 Ce3 C101 C102 9(2)
C174 Ce3 C101 C102 -130(2)
C178 Ce3 C101 C102 142(2)
C179 Ce3 C101 C102 143.4(19)
C173 Ce3 C101 C102 -120(2)
C175 Ce3 C101 C102 -151(2)
N11 C101 C102 C103 -53(4)
N12 C101 C102 C103 124(3)
Ce3 C101 C102 C103 25(5)
C101 C102 C103 C104 27(7)
C102 C103 C104 C105 45(4)
C102 C103 C104 C106 -22(4)
C103 C104 C105 C106 -105.7(4)
C103 C104 C106 C105 108.4(4)
C101 N11 C107 C112 -148.2(3)
Ce3 N11 C107 C112 40.6(4)
C101 N11 C107 C108 89.2(3)
Ce3 N11 C107 C108 -82.0(4)
N11 C107 C108 C109 175.5(3)
C112 C107 C108 C109 54.5(5)
C107 C108 C109 C110 -57.0(5)
C108 C109 C110 C111 58.4(5)
C109 C110 C111 C112 -57.8(5)
N11 C107 C112 C111 -177.1(3)
C108 C107 C112 C111 -54.2(5)
C110 C111 C112 C107 56.2(5)
C101 N12 C113 C118 148.5(3)
Ce3 N12 C113 C118 -35.8(5)
C101 N12 C113 C114 -88.8(3)
Ce3 N12 C113 C114 86.9(4)
N12 C113 C114 C115 -178.9(3)
C118 C113 C114 C115 -56.3(4)
C113 C114 C115 C116 55.9(5)
C114 C115 C116 C117 -54.1(5)
C115 C116 C117 C118 53.9(5)
C116 C117 C118 C113 -55.5(5)
N12 C113 C118 C117 -179.5(3)
C114 C113 C118 C117 56.2(4)
C131 N14 C119 N13 -176.1(2)
Ce3 N14 C119 N13 16.4(3)
C131 N14 C119 C120 8.6(4)
Ce3 N14 C119 C120 -159.0(3)
C131 N14 C119 Ce3 167.6(4)
C125 N13 C119 N14 178.1(3)
Ce3 N13 C119 N14 -16.1(3)
C125 N13 C119 C120 -6.7(4)
Ce3 N13 C119 C120 159.1(3)
C125 N13 C119 Ce3 -165.8(3)
N11 Ce3 C119 N14 113.0(2)
N12 Ce3 C119 N14 53.9(2)
N13 Ce3 C119 N14 163.7(3)
C180 Ce3 C119 N14 -103.9(2)
C174 Ce3 C119 N14 -142.91(19)
C178 Ce3 C119 N14 -56.2(2)
C179 Ce3 C119 N14 -76.5(2)
C101 Ce3 C119 N14 83.54(19)
C173 Ce3 C119 N14 -128.83(19)
C175 Ce3 C119 N14 -138.2(2)
N11 Ce3 C119 N13 -50.7(2)
N14 Ce3 C119 N13 -163.7(3)
N12 Ce3 C119 N13 -109.8(2)
C180 Ce3 C119 N13 92.42(18)
C174 Ce3 C119 N13 53.4(2)
C178 Ce3 C119 N13 140.13(18)
C179 Ce3 C119 N13 119.87(18)
C101 Ce3 C119 N13 -80.13(18)
C173 Ce3 C119 N13 67.51(18)
C175 Ce3 C119 N13 58.2(3)
N11 Ce3 C119 C120 -152.6(9)
N14 Ce3 C119 C120 94.4(9)
N12 Ce3 C119 C120 148.3(9)
N13 Ce3 C119 C120 -101.9(9)
C180 Ce3 C119 C120 -9.5(9)
C174 Ce3 C119 C120 -48.5(10)
C178 Ce3 C119 C120 38.2(9)
C179 Ce3 C119 C120 18.0(9)
C101 Ce3 C119 C120 178.0(9)
C173 Ce3 C119 C120 -34.4(9)
C175 Ce3 C119 C120 -43.7(10)
N14 C119 C120 C121 91(6)
N13 C119 C120 C121 -85(6)
Ce3 C119 C120 C121 7(6)
C119 C120 C121 C122 -27(18)
C120 C121 C122 C124 146(14)
C120 C121 C122 C123 77(14)
C121 C122 C123 C124 109.0(5)
C121 C122 C124 C123 -108.0(5)
C119 N13 C125 C130 156.6(3)
Ce3 N13 C125 C130 5.5(6)
C119 N13 C125 C126 -80.6(4)
Ce3 N13 C125 C126 128.3(4)
N13 C125 C126 C127 179.4(4)
C130 C125 C126 C127 -57.6(6)
C125 C126 C127 C128 55.9(6)
C126 C127 C128 C129 -54.8(7)
C127 C128 C129 C130 55.6(6)
N13 C125 C130 C129 -178.6(3)
C126 C125 C130 C129 57.7(5)
C128 C129 C130 C125 -56.9(6)
C119 N14 C131 C136 -146.7(3)
Ce3 N14 C131 C136 9.9(5)
C119 N14 C131 C132 89.3(4)
Ce3 N14 C131 C132 -114.1(4)
N14 C131 C132 C133 -177.2(3)
C136 C131 C132 C133 58.1(5)
C131 C132 C133 C134 -55.8(5)
C132 C133 C134 C135 54.0(5)
C133 C134 C135 C136 -54.4(5)
N14 C131 C136 C135 177.4(3)
C132 C131 C136 C135 -58.3(5)
C134 C135 C136 C131 56.5(5)
C143 N15 C137 N16 -177.9(3)
Ce4 N15 C137 N16 2.1(3)
C143 N15 C137 C138 2.8(4)
Ce4 N15 C137 C138 -177.3(3)
C143 N15 C137 Ce4 -179.9(3)
C149 N16 C137 N15 175.5(3)
Ce4 N16 C137 N15 -2.1(3)
C149 N16 C137 C138 -5.1(4)
Ce4 N16 C137 C138 177.3(3)
C149 N16 C137 Ce4 177.6(4)
N16 Ce4 C137 N15 177.9(3)
N18 Ce4 C137 N15 68.6(2)
N17 Ce4 C137 N15 125.6(2)
C175 Ce4 C137 N15 -46.61(19)
C173 Ce4 C137 N15 -94.95(18)
C174 Ce4 C137 N15 -66.96(19)
C177 Ce4 C137 N15 -65.1(4)
C180 Ce4 C137 N15 -119.44(18)
C176 Ce4 C137 N15 -38.6(2)
C179 Ce4 C137 N15 -133.33(18)
N18 Ce4 C137 N16 -109.2(2)
N17 Ce4 C137 N16 -52.2(2)
N15 Ce4 C137 N16 -177.9(3)
C175 Ce4 C137 N16 135.53(19)
C173 Ce4 C137 N16 87.19(19)
C174 Ce4 C137 N16 115.18(19)
C177 Ce4 C137 N16 117.1(3)
C180 Ce4 C137 N16 62.70(19)
C176 Ce4 C137 N16 143.52(19)
C179 Ce4 C137 N16 48.8(2)
N16 Ce4 C137 C138 -64(7)
N18 Ce4 C137 C138 -173(7)
N17 Ce4 C137 C138 -116(7)
N15 Ce4 C137 C138 119(7)
C175 Ce4 C137 C138 72(7)
C173 Ce4 C137 C138 24(7)
C174 Ce4 C137 C138 52(7)
C177 Ce4 C137 C138 53(7)
C180 Ce4 C137 C138 -1(7)
C176 Ce4 C137 C138 80(7)
C179 Ce4 C137 C138 -15(7)
N15 C137 C138 C139 107(60)
N16 C137 C138 C139 -72(60)
Ce4 C137 C138 C139 -10(65)
C137 C138 C139 C140 77(66)
C138 C139 C140 C141 -2(18)
C138 C139 C140 C142 -69(18)
C139 C140 C141 C142 -107.4(4)
C139 C140 C142 C141 107.1(5)
C137 N15 C143 C148 -154.5(3)
Ce4 N15 C143 C148 25.7(5)
C137 N15 C143 C144 82.9(4)
Ce4 N15 C143 C144 -97.0(4)
N15 C143 C144 C145 178.5(4)
C148 C143 C144 C145 55.1(5)
C143 C144 C145 C146 -56.1(6)
C144 C145 C146 C147 56.0(6)
C145 C146 C147 C148 -55.4(6)
N15 C143 C148 C147 -176.7(3)
C144 C143 C148 C147 -54.3(5)
C146 C147 C148 C143 55.0(6)
C137 N16 C149 C154 -78.4(4)
Ce4 N16 C149 C154 97.4(4)
C137 N16 C149 C150 160.2(3)
Ce4 N16 C149 C150 -24.0(5)
N16 C149 C150 C151 174.5(3)
C154 C149 C150 C151 52.9(5)
C149 C150 C151 C152 -53.4(5)
C150 C151 C152 C153 55.3(5)
C151 C152 C153 C154 -57.9(5)
C152 C153 C154 C149 58.5(5)
N16 C149 C154 C153 -175.8(3)
C150 C149 C154 C153 -55.3(5)
C167 N17 C155 N18 178.3(3)
Ce4 N17 C155 N18 1.6(3)
C167 N17 C155 C156 -0.9(5)
Ce4 N17 C155 C156 -177.5(3)
C167 N17 C155 Ce4 176.6(4)
C161 N18 C155 N17 -177.4(3)
Ce4 N18 C155 N17 -1.7(3)
C161 N18 C155 C156 1.7(4)
Ce4 N18 C155 C156 177.5(3)
C161 N18 C155 Ce4 -175.7(3)
N16 Ce4 C155 N17 69.5(2)
N18 Ce4 C155 N17 178.3(3)
N15 Ce4 C155 N17 126.8(2)
C175 Ce4 C155 N17 -128.21(19)
C173 Ce4 C155 N17 -44.6(5)
C174 Ce4 C155 N17 -124.0(3)
C177 Ce4 C155 N17 -89.04(19)
C180 Ce4 C155 N17 -28.1(2)
C176 Ce4 C155 N17 -113.19(19)
C137 Ce4 C155 N17 97.52(19)
C179 Ce4 C155 N17 -39.18(19)
N16 Ce4 C155 N18 -108.8(2)
N17 Ce4 C155 N18 -178.3(3)
N15 Ce4 C155 N18 -51.5(2)
C175 Ce4 C155 N18 53.5(2)
C173 Ce4 C155 N18 137.2(3)
C174 Ce4 C155 N18 57.8(3)
C177 Ce4 C155 N18 92.69(18)
C180 Ce4 C155 N18 153.67(18)
C176 Ce4 C155 N18 68.53(18)
C137 Ce4 C155 N18 -80.75(18)
C179 Ce4 C155 N18 142.54(18)
N16 Ce4 C155 C156 -169(7)
N18 Ce4 C155 C156 -61(7)
N17 Ce4 C155 C156 121(7)
N15 Ce4 C155 C156 -112(7)
C175 Ce4 C155 C156 -7(7)
C173 Ce4 C155 C156 77(7)
C174 Ce4 C155 C156 -3(7)
C177 Ce4 C155 C156 32(7)
C180 Ce4 C155 C156 93(7)
C176 Ce4 C155 C156 8(7)
C137 Ce4 C155 C156 -141(7)
C179 Ce4 C155 C156 82(7)
N17 C155 C156 C157 -9(9)
N18 C155 C156 C157 172(100)
Ce4 C155 C156 C157 -129(9)
C155 C156 C157 C158 -9(14)
C156 C157 C158 C160 -56(6)
C156 C157 C158 C159 13(6)
C157 C158 C159 C160 -107.0(5)
C157 C158 C160 C159 108.2(5)
C155 N18 C161 C162 -85.6(4)
Ce4 N18 C161 C162 102.2(4)
C155 N18 C161 C166 151.3(3)
Ce4 N18 C161 C166 -20.9(5)
N18 C161 C162 C163 -179.2(3)
C166 C161 C162 C163 -57.0(5)
C161 C162 C163 C164 57.8(5)
C162 C163 C164 C165 -56.6(6)
C163 C164 C165 C166 55.6(6)
C164 C165 C166 C161 -55.8(5)
N18 C161 C166 C165 -178.7(3)
C162 C161 C166 C165 56.4(5)
C155 N17 C167 C172 -133.0(6)
Ce4 N17 C167 C172 40.9(8)
C155 N17 C167 C168 88.2(5)
Ce4 N17 C167 C168 -97.8(5)
C172 C167 C168 C169 36.8(8)
N17 C167 C168 C169 175.5(5)
C167 C168 C169 C170 -42.4(9)
C168 C169 C170 C171 53.9(9)
C169 C170 C171 C172 -58.2(9)
N17 C167 C172 C171 175.2(6)
C168 C167 C172 C171 -46.9(10)
C170 C171 C172 C167 55.4(10)
N16 Ce4 C173 C180 -92.0(2)
N18 Ce4 C173 C180 121.4(3)
N17 Ce4 C173 C180 -2.7(3)
N15 Ce4 C173 C180 -146.5(2)
C175 Ce4 C173 C180 123.2(3)
C174 Ce4 C173 C180 142.4(4)
C177 Ce4 C173 C180 71.1(3)
C176 Ce4 C173 C180 98.8(3)
C137 Ce4 C173 C180 -119.5(3)
C179 Ce4 C173 C180 19.1(2)
N16 Ce4 C173 C174 125.6(2)
N18 Ce4 C173 C174 -21.1(5)
N17 Ce4 C173 C174 -145.2(2)
N15 Ce4 C173 C174 71.1(2)
C175 Ce4 C173 C174 -19.2(2)
C177 Ce4 C173 C174 -71.3(3)
C180 Ce4 C173 C174 -142.4(4)
C176 Ce4 C173 C174 -43.6(2)
C137 Ce4 C173 C174 98.1(3)
C179 Ce4 C173 C174 -123.3(3)
N16 Ce4 C173 Ce3 -163.02(14)
N18 Ce4 C173 Ce3 50.3(4)
N17 Ce4 C173 Ce3 -73.76(18)
N15 Ce4 C173 Ce3 142.46(13)
C175 Ce4 C173 Ce3 52.19(14)
C174 Ce4 C173 Ce3 71.4(2)
C177 Ce4 C173 Ce3 0.08(13)
C180 Ce4 C173 Ce3 -71.0(2)
C176 Ce4 C173 Ce3 27.79(13)
C137 Ce4 C173 Ce3 169.51(16)
C179 Ce4 C173 Ce3 -51.92(14)
N11 Ce3 C173 C180 179.1(2)
N14 Ce3 C173 C180 39.6(3)
N12 Ce3 C173 C180 -122.7(3)
N13 Ce3 C173 C180 87.6(3)
C119 Ce3 C173 C180 62.4(3)
C174 Ce3 C173 C180 -143.7(4)
C178 Ce3 C173 C180 -44.0(3)
C179 Ce3 C173 C180 -19.7(2)
C101 Ce3 C173 C180 -163.4(2)
C175 Ce3 C173 C180 -123.7(3)
N11 Ce3 C173 C174 -37.2(3)
N14 Ce3 C173 C174 -176.6(2)
N12 Ce3 C173 C174 21.0(4)
N13 Ce3 C173 C174 -128.6(3)
C180 Ce3 C173 C174 143.7(4)
C119 Ce3 C173 C174 -153.9(3)
C178 Ce3 C173 C174 99.7(3)
C179 Ce3 C173 C174 124.0(3)
C101 Ce3 C173 C174 -19.7(3)
C175 Ce3 C173 C174 20.1(2)
N11 Ce3 C173 Ce4 -108.99(12)
N14 Ce3 C173 Ce4 111.58(12)
N12 Ce3 C173 Ce4 -50.8(3)
N13 Ce3 C173 Ce4 159.59(13)
C180 Ce3 C173 Ce4 71.9(3)
C119 Ce3 C173 Ce4 134.34(14)
C174 Ce3 C173 Ce4 -71.8(3)
C178 Ce3 C173 Ce4 27.91(14)
C179 Ce3 C173 Ce4 52.22(14)
C101 Ce3 C173 Ce4 -91.47(19)
C175 Ce3 C173 Ce4 -51.71(15)
C180 C173 C174 C175 -3.3(9)
Ce4 C173 C174 C175 51.6(5)
Ce3 C173 C174 C175 -55.4(5)
C180 C173 C174 Ce4 -54.8(5)
Ce3 C173 C174 Ce4 -106.93(11)
C180 C173 C174 Ce3 52.1(5)
Ce4 C173 C174 Ce3 106.93(11)
N16 Ce4 C174 C175 159.6(2)
N18 Ce4 C174 C175 25.4(3)
N17 Ce4 C174 C175 -74.9(4)
N15 Ce4 C174 C175 109.4(2)
C173 Ce4 C174 C175 -145.6(4)
C177 Ce4 C174 C175 -44.5(2)
C180 Ce4 C174 C175 -124.5(3)
C176 Ce4 C174 C175 -20.5(2)
C137 Ce4 C174 C175 134.8(3)
C179 Ce4 C174 C175 -100.7(3)
N16 Ce4 C174 C173 -54.8(2)
N18 Ce4 C174 C173 171.0(2)
N17 Ce4 C174 C173 70.7(4)
N15 Ce4 C174 C173 -105.0(2)
C175 Ce4 C174 C173 145.6(4)
C177 Ce4 C174 C173 101.1(3)
C180 Ce4 C174 C173 21.1(2)
C176 Ce4 C174 C173 125.1(3)
C137 Ce4 C174 C173 -79.6(3)
C179 Ce4 C174 C173 44.9(2)
N16 Ce4 C174 Ce3 -127.00(12)
N18 Ce4 C174 Ce3 98.77(15)
N17 Ce4 C174 Ce3 -1.5(4)
N15 Ce4 C174 Ce3 -177.23(16)
C175 Ce4 C174 Ce3 73.4(2)
C173 Ce4 C174 Ce3 -72.2(2)
C177 Ce4 C174 Ce3 28.89(14)
C180 Ce4 C174 Ce3 -51.13(15)
C176 Ce4 C174 Ce3 52.93(14)
C137 Ce4 C174 Ce3 -151.83(16)
C179 Ce4 C174 Ce3 -27.34(14)
N11 Ce3 C174 C175 -69.8(2)
N14 Ce3 C174 C175 148.8(2)
N12 Ce3 C174 C175 -24.0(3)
N13 Ce3 C174 C175 -163.0(2)
C180 Ce3 C174 C175 123.5(3)
C119 Ce3 C174 C175 174.7(2)
C178 Ce3 C174 C175 71.2(3)
C179 Ce3 C174 C175 99.6(3)
C101 Ce3 C174 C175 -50.3(3)
C173 Ce3 C174 C175 143.9(4)
N11 Ce3 C174 C173 146.3(3)
N14 Ce3 C174 C173 4.9(3)
N12 Ce3 C174 C173 -167.9(2)
N13 Ce3 C174 C173 53.1(3)
C180 Ce3 C174 C173 -20.4(2)
C119 Ce3 C174 C173 30.8(3)
C178 Ce3 C174 C173 -72.7(3)
C179 Ce3 C174 C173 -44.3(3)
C101 Ce3 C174 C173 165.8(2)
C175 Ce3 C174 C173 -143.9(4)
N11 Ce3 C174 Ce4 -141.98(13)
N14 Ce3 C174 Ce4 76.65(19)
N12 Ce3 C174 Ce4 -96.14(14)
N13 Ce3 C174 Ce4 124.86(12)
C180 Ce3 C174 Ce4 51.36(16)
C119 Ce3 C174 Ce4 102.55(16)
C178 Ce3 C174 Ce4 -1.00(16)
C179 Ce3 C174 Ce4 27.42(14)
C101 Ce3 C174 Ce4 -122.46(14)
C173 Ce3 C174 Ce4 71.7(3)
C175 Ce3 C174 Ce4 -72.2(2)
C173 C174 C175 C176 2.4(9)
Ce4 C174 C175 C176 53.9(5)
Ce3 C174 C175 C176 -52.6(5)
C173 C174 C175 Ce4 -51.6(5)
Ce3 C174 C175 Ce4 -106.55(10)
C173 C174 C175 Ce3 55.0(5)
Ce4 C174 C175 Ce3 106.55(10)
N16 Ce4 C175 C174 -24.8(3)
N18 Ce4 C175 C174 -161.2(2)
N17 Ce4 C175 C174 143.1(2)
N15 Ce4 C175 C174 -67.3(2)
C173 Ce4 C175 C174 19.5(2)
C177 Ce4 C175 C174 123.8(3)
C180 Ce4 C175 C174 44.1(3)
C176 Ce4 C175 C174 144.0(4)
C137 Ce4 C175 C174 -47.9(3)
C179 Ce4 C175 C174 71.8(3)
N16 Ce4 C175 C176 -168.8(2)
N18 Ce4 C175 C176 54.9(2)
N17 Ce4 C175 C176 -0.9(3)
N15 Ce4 C175 C176 148.8(2)
C173 Ce4 C175 C176 -124.5(3)
C174 Ce4 C175 C176 -144.0(4)
C177 Ce4 C175 C176 -20.1(2)
C180 Ce4 C175 C176 -99.9(3)
C137 Ce4 C175 C176 168.1(2)
C179 Ce4 C175 C176 -72.2(3)
N16 Ce4 C175 Ce3 -95.85(13)
N18 Ce4 C175 Ce3 127.84(11)
N17 Ce4 C175 Ce3 72.07(19)
N15 Ce4 C175 Ce3 -138.26(13)
C173 Ce4 C175 Ce3 -51.55(15)
C174 Ce4 C175 Ce3 -71.0(3)
C177 Ce4 C175 Ce3 52.84(14)
C180 Ce4 C175 Ce3 -26.92(14)
C176 Ce4 C175 Ce3 73.0(2)
C137 Ce4 C175 Ce3 -118.92(14)
C179 Ce4 C175 Ce3 0.80(15)
N11 Ce3 C175 C174 108.1(3)
N14 Ce3 C175 C174 -69.9(4)
N12 Ce3 C175 C174 160.1(2)
N13 Ce3 C175 C174 21.6(3)
C180 Ce3 C175 C174 -44.9(3)
C119 Ce3 C175 C174 -8.8(4)
C178 Ce3 C175 C174 -101.3(3)
C179 Ce3 C175 C174 -72.9(3)
C101 Ce3 C175 C174 133.6(3)
C173 Ce3 C175 C174 -20.4(2)
N11 Ce3 C175 C176 -107.1(2)
N14 Ce3 C175 C176 74.8(4)
N12 Ce3 C175 C176 -55.2(2)
N13 Ce3 C175 C176 166.4(2)
C180 Ce3 C175 C176 99.8(3)
C119 Ce3 C175 C176 136.0(3)
C174 Ce3 C175 C176 144.8(4)
C178 Ce3 C175 C176 43.4(2)
C179 Ce3 C175 C176 71.9(2)
C101 Ce3 C175 C176 -81.7(2)
C173 Ce3 C175 C176 124.3(3)
N11 Ce3 C175 Ce4 -179.81(14)
N14 Ce3 C175 Ce4 2.1(4)
N12 Ce3 C175 Ce4 -127.88(12)
N13 Ce3 C175 Ce4 93.68(14)
C180 Ce3 C175 Ce4 27.12(15)
C119 Ce3 C175 Ce4 63.3(3)
C174 Ce3 C175 Ce4 72.1(2)
C178 Ce3 C175 Ce4 -29.25(14)
C179 Ce3 C175 Ce4 -0.80(15)
C101 Ce3 C175 Ce4 -154.38(15)
C173 Ce3 C175 Ce4 51.65(15)
C174 C175 C176 C177 -0.9(9)
Ce4 C175 C176 C177 53.0(4)
Ce3 C175 C176 C177 -52.9(4)
C174 C175 C176 Ce4 -53.9(5)
Ce3 C175 C176 Ce4 -105.92(10)
C174 C175 C176 Ce3 52.0(5)
Ce4 C175 C176 Ce3 105.92(10)
N16 Ce4 C176 C177 -123.3(2)
N18 Ce4 C176 C177 87.4(2)
N17 Ce4 C176 C177 35.9(3)
N15 Ce4 C176 C177 -177.5(2)
C175 Ce4 C176 C177 -143.5(4)
C173 Ce4 C176 C177 -99.4(3)
C174 Ce4 C176 C177 -123.4(3)
C180 Ce4 C176 C177 -71.0(2)
C137 Ce4 C176 C177 -159.6(2)
C179 Ce4 C176 C177 -43.3(2)
N16 Ce4 C176 C175 20.2(4)
N18 Ce4 C176 C175 -129.1(2)
N17 Ce4 C176 C175 179.4(2)
N15 Ce4 C176 C175 -34.0(3)
C173 Ce4 C176 C175 44.0(2)
C174 Ce4 C176 C175 20.0(2)
C177 Ce4 C176 C175 143.5(4)
C180 Ce4 C176 C175 72.5(3)
C137 Ce4 C176 C175 -16.2(3)
C179 Ce4 C176 C175 100.2(3)
N16 Ce4 C176 Ce3 -51.1(3)
N18 Ce4 C176 Ce3 159.63(11)
N17 Ce4 C176 Ce3 108.08(11)
N15 Ce4 C176 Ce3 -105.30(11)
C175 Ce4 C176 Ce3 -71.3(2)
C173 Ce4 C176 Ce3 -27.24(13)
C174 Ce4 C176 Ce3 -51.24(14)
C177 Ce4 C176 Ce3 72.2(2)
C180 Ce4 C176 Ce3 1.22(15)
C137 Ce4 C176 Ce3 -87.44(18)
C179 Ce4 C176 Ce3 28.89(13)
N11 Ce3 C176 C177 -145.7(2)
N14 Ce3 C176 C177 -3.6(3)
N12 Ce3 C176 C177 -91.7(2)
N13 Ce3 C176 C177 117.0(3)
C180 Ce3 C176 C177 71.1(2)
C119 Ce3 C176 C177 41.9(4)
C174 Ce3 C176 C177 123.9(3)
C178 Ce3 C176 C177 18.8(2)
C179 Ce3 C176 C177 43.2(2)
C101 Ce3 C176 C177 -118.6(2)
C173 Ce3 C176 C177 99.5(2)
C175 Ce3 C176 C177 143.5(4)
N11 Ce3 C176 C175 70.7(2)
N14 Ce3 C176 C175 -147.2(2)
N12 Ce3 C176 C175 124.8(2)
N13 Ce3 C176 C175 -26.5(4)
C180 Ce3 C176 C175 -72.5(3)
C119 Ce3 C176 C175 -101.6(4)
C174 Ce3 C176 C175 -19.6(2)
C178 Ce3 C176 C175 -124.8(3)
C179 Ce3 C176 C175 -100.3(3)
C101 Ce3 C176 C175 97.8(2)
C173 Ce3 C176 C175 -44.0(2)
N11 Ce3 C176 Ce4 141.96(11)
N14 Ce3 C176 Ce4 -75.92(16)
N12 Ce3 C176 Ce4 -163.99(13)
N13 Ce3 C176 Ce4 44.7(3)
C180 Ce3 C176 Ce4 -1.22(15)
C119 Ce3 C176 Ce4 -30.4(4)
C174 Ce3 C176 Ce4 51.61(14)
C178 Ce3 C176 Ce4 -53.53(14)
C179 Ce3 C176 Ce4 -29.09(13)
C101 Ce3 C176 Ce4 169.08(14)
C173 Ce3 C176 Ce4 27.21(13)
C175 Ce3 C176 Ce4 71.2(2)
C175 C176 C177 C178 2.1(8)
Ce4 C176 C177 C178 54.9(5)
Ce3 C176 C177 C178 -50.6(5)
C175 C176 C177 Ce4 -52.8(4)
Ce3 C176 C177 Ce4 -105.44(10)
C175 C176 C177 Ce3 52.7(4)
Ce4 C176 C177 Ce3 105.44(10)
N16 Ce4 C177 C176 115.9(3)
N18 Ce4 C177 C176 -92.7(2)
N17 Ce4 C177 C176 -146.7(2)
N15 Ce4 C177 C176 3.6(3)
C175 Ce4 C177 C176 20.9(2)
C173 Ce4 C177 C176 73.4(3)
C174 Ce4 C177 C176 45.1(3)
C180 Ce4 C177 C176 101.6(3)
C137 Ce4 C177 C176 43.1(5)
C179 Ce4 C177 C176 125.5(3)
N16 Ce4 C177 C178 -29.1(4)
N18 Ce4 C177 C178 122.3(2)
N17 Ce4 C177 C178 68.3(2)
N15 Ce4 C177 C178 -141.4(2)
C175 Ce4 C177 C178 -124.1(3)
C173 Ce4 C177 C178 -71.6(3)
C174 Ce4 C177 C178 -99.9(3)
C180 Ce4 C177 C178 -43.4(3)
C176 Ce4 C177 C178 -145.0(4)
C137 Ce4 C177 C178 -101.9(4)
C179 Ce4 C177 C178 -19.5(2)
N16 Ce4 C177 Ce3 42.4(3)
N18 Ce4 C177 Ce3 -166.21(11)
N17 Ce4 C177 Ce3 139.75(11)
N15 Ce4 C177 Ce3 -69.92(17)
C175 Ce4 C177 Ce3 -52.66(14)
C173 Ce4 C177 Ce3 -0.08(13)
C174 Ce4 C177 Ce3 -28.40(14)
C180 Ce4 C177 Ce3 28.12(13)
C176 Ce4 C177 Ce3 -73.5(2)
C137 Ce4 C177 Ce3 -30.4(4)
C179 Ce4 C177 Ce3 52.02(14)
N11 Ce3 C177 C176 37.4(2)
N14 Ce3 C177 C176 177.5(2)
N12 Ce3 C177 C176 84.7(2)
N13 Ce3 C177 C176 -124.7(2)
C180 Ce3 C177 C176 -101.4(2)
C119 Ce3 C177 C176 -159.8(2)
C174 Ce3 C177 C176 -44.6(2)
C178 Ce3 C177 C176 -146.7(4)
C179 Ce3 C177 C176 -125.6(3)
C101 Ce3 C177 C176 62.8(2)
C173 Ce3 C177 C176 -73.0(2)
C175 Ce3 C177 C176 -20.7(2)
N11 Ce3 C177 C178 -175.9(2)
N14 Ce3 C177 C178 -35.7(3)
N12 Ce3 C177 C178 -128.5(2)
N13 Ce3 C177 C178 22.1(4)
C180 Ce3 C177 C178 45.3(2)
C119 Ce3 C177 C178 -13.1(3)
C174 Ce3 C177 C178 102.1(3)
C179 Ce3 C177 C178 21.1(2)
C101 Ce3 C177 C178 -150.4(2)
C173 Ce3 C177 C178 73.7(3)
C175 Ce3 C177 C178 126.0(3)
N11 Ce3 C177 Ce4 110.50(10)
N14 Ce3 C177 Ce4 -109.37(10)
N12 Ce3 C177 Ce4 157.83(12)
N13 Ce3 C177 Ce4 -51.6(3)
C180 Ce3 C177 Ce4 -28.32(13)
C119 Ce3 C177 Ce4 -86.71(17)
C174 Ce3 C177 Ce4 28.47(14)
C178 Ce3 C177 Ce4 -73.6(2)
C179 Ce3 C177 Ce4 -52.52(13)
C101 Ce3 C177 Ce4 135.95(12)
C173 Ce3 C177 Ce4 0.08(13)
C175 Ce3 C177 Ce4 52.36(14)
C176 C177 C178 C179 -4.4(9)
Ce4 C177 C178 C179 50.2(5)
Ce3 C177 C178 C179 -55.6(5)
C176 C177 C178 Ce3 51.3(5)
Ce4 C177 C178 Ce3 105.76(10)
C176 C177 C178 Ce4 -54.5(5)
Ce3 C177 C178 Ce4 -105.76(10)
N11 Ce3 C178 C177 5.9(3)
N14 Ce3 C178 C177 147.9(2)
N12 Ce3 C178 C177 52.3(2)
N13 Ce3 C178 C177 -168.0(2)
C180 Ce3 C178 C177 -122.9(3)
C119 Ce3 C178 C177 170.3(2)
C174 Ce3 C178 C177 -70.3(3)
C179 Ce3 C178 C177 -142.7(4)
C101 Ce3 C178 C177 35.6(3)
C173 Ce3 C178 C177 -98.7(3)
C175 Ce3 C178 C177 -42.6(2)
N11 Ce3 C178 C179 148.6(2)
N14 Ce3 C178 C179 -69.4(2)
N12 Ce3 C178 C179 -165.0(2)
N13 Ce3 C178 C179 -25.3(3)
C180 Ce3 C178 C179 19.8(2)
C119 Ce3 C178 C179 -47.0(3)
C174 Ce3 C178 C179 72.4(3)
C101 Ce3 C178 C179 178.3(2)
C173 Ce3 C178 C179 44.0(2)
C175 Ce3 C178 C179 100.1(3)
N11 Ce3 C178 Ce4 77.22(17)
N14 Ce3 C178 Ce4 -140.81(12)
N12 Ce3 C178 Ce4 123.58(11)
N13 Ce3 C178 Ce4 -96.66(13)
C180 Ce3 C178 Ce4 -51.61(14)
C119 Ce3 C178 Ce4 -118.41(13)
C174 Ce3 C178 Ce4 0.99(16)
C179 Ce3 C178 Ce4 -71.4(2)
C101 Ce3 C178 Ce4 106.91(14)
C173 Ce3 C178 Ce4 -27.39(14)
C175 Ce3 C178 Ce4 28.72(14)
N16 Ce4 C178 C177 164.5(2)
N18 Ce4 C178 C177 -60.6(3)
N17 Ce4 C178 C177 -108.5(2)
N15 Ce4 C178 C177 76.7(3)
C175 Ce4 C178 C177 44.3(3)
C173 Ce4 C178 C177 101.1(3)
C174 Ce4 C178 C177 72.5(3)
C180 Ce4 C178 C177 125.2(3)
C176 Ce4 C178 C177 19.5(2)
C137 Ce4 C178 C177 136.1(3)
C179 Ce4 C178 C177 145.5(4)
N16 Ce4 C178 C179 19.0(3)
N18 Ce4 C178 C179 153.9(2)
N17 Ce4 C178 C179 105.9(2)
N15 Ce4 C178 C179 -68.9(4)
C175 Ce4 C178 C179 -101.2(3)
C173 Ce4 C178 C179 -44.4(2)
C174 Ce4 C178 C179 -73.0(3)
C177 Ce4 C178 C179 -145.5(4)
C180 Ce4 C178 C179 -20.3(2)
C176 Ce4 C178 C179 -126.0(3)
C137 Ce4 C178 C179 -9.4(4)
N16 Ce4 C178 Ce3 91.04(14)
N18 Ce4 C178 Ce3 -134.06(10)
N17 Ce4 C178 Ce3 177.99(14)
N15 Ce4 C178 Ce3 3.2(3)
C175 Ce4 C178 Ce3 -29.15(14)
C173 Ce4 C178 Ce3 27.61(14)
C174 Ce4 C178 Ce3 -0.99(16)
C177 Ce4 C178 Ce3 -73.5(3)
C180 Ce4 C178 Ce3 51.73(14)
C176 Ce4 C178 Ce3 -53.95(14)
C137 Ce4 C178 Ce3 62.6(3)
C179 Ce4 C178 Ce3 72.1(2)
C177 C178 C179 C180 4.0(9)
Ce3 C178 C179 C180 -52.1(5)
Ce4 C178 C179 C180 54.0(5)
C177 C178 C179 Ce3 56.1(5)
Ce4 C178 C179 Ce3 106.11(10)
C177 C178 C179 Ce4 -50.0(5)
Ce3 C178 C179 Ce4 -106.11(10)
N11 Ce3 C179 C180 75.1(4)
N14 Ce3 C179 C180 -106.6(2)
N12 Ce3 C179 C180 163.2(2)
N13 Ce3 C179 C180 -55.8(2)
C119 Ce3 C179 C180 -79.8(3)
C174 Ce3 C179 C180 44.4(3)
C178 Ce3 C179 C180 144.4(4)
C101 Ce3 C179 C180 141.5(3)
C173 Ce3 C179 C180 20.0(2)
C175 Ce3 C179 C180 72.4(3)
N11 Ce3 C179 C178 -69.3(4)
N14 Ce3 C179 C178 109.0(2)
N12 Ce3 C179 C178 18.7(3)
N13 Ce3 C179 C178 159.7(2)
C180 Ce3 C179 C178 -144.4(4)
C119 Ce3 C179 C178 135.7(3)
C174 Ce3 C179 C178 -100.0(3)
C101 Ce3 C179 C178 -3.0(4)
C173 Ce3 C179 C178 -124.4(3)
C175 Ce3 C179 C178 -72.1(3)
N11 Ce3 C179 Ce4 3.5(4)
N14 Ce3 C179 Ce4 -178.17(13)
N12 Ce3 C179 Ce4 91.60(13)
N13 Ce3 C179 Ce4 -127.40(10)
C180 Ce3 C179 Ce4 -71.6(2)
C119 Ce3 C179 Ce4 -151.40(14)
C174 Ce3 C179 Ce4 -27.15(14)
C178 Ce3 C179 Ce4 72.9(2)
C101 Ce3 C179 Ce4 69.9(3)
C173 Ce3 C179 Ce4 -51.53(15)
C175 Ce3 C179 Ce4 0.79(15)
N16 Ce4 C179 C180 51.6(2)
N18 Ce4 C179 C180 -176.5(2)
N17 Ce4 C179 C180 146.0(2)
N15 Ce4 C179 C180 1.8(3)
C175 Ce4 C179 C180 -72.2(3)
C173 Ce4 C179 C180 -19.5(2)
C174 Ce4 C179 C180 -44.2(2)
C177 Ce4 C179 C180 -124.2(3)
C176 Ce4 C179 C180 -100.9(3)
C137 Ce4 C179 C180 30.9(3)
N16 Ce4 C179 C178 -165.0(2)
N18 Ce4 C179 C178 -33.1(3)
N17 Ce4 C179 C178 -70.5(2)
N15 Ce4 C179 C178 145.3(2)
C175 Ce4 C179 C178 71.2(3)
C173 Ce4 C179 C178 123.9(3)
C174 Ce4 C179 C178 99.2(3)
C177 Ce4 C179 C178 19.2(2)
C180 Ce4 C179 C178 143.4(4)
C176 Ce4 C179 C178 42.6(2)
C137 Ce4 C179 C178 174.4(2)
N16 Ce4 C179 Ce3 122.96(10)
N18 Ce4 C179 Ce3 -105.15(12)
N17 Ce4 C179 Ce3 -142.58(12)
N15 Ce4 C179 Ce3 73.22(16)
C175 Ce4 C179 Ce3 -0.80(15)
C173 Ce4 C179 Ce3 51.90(14)
C174 Ce4 C179 Ce3 27.20(14)
C177 Ce4 C179 Ce3 -52.84(13)
C180 Ce4 C179 Ce3 71.4(2)
C176 Ce4 C179 Ce3 -29.47(13)
C137 Ce4 C179 Ce3 102.32(14)
C178 C179 C180 C173 -2.2(10)
Ce3 C179 C180 C173 -54.5(5)
Ce4 C179 C180 C173 52.1(5)
C178 C179 C180 Ce3 52.2(5)
Ce4 C179 C180 Ce3 106.58(10)
C178 C179 C180 Ce4 -54.4(5)
Ce3 C179 C180 Ce4 -106.58(10)
C174 C173 C180 C179 2.3(9)
Ce4 C173 C180 C179 -52.5(5)
Ce3 C173 C180 C179 54.5(5)
C174 C173 C180 Ce3 -52.2(5)
Ce4 C173 C180 Ce3 -106.99(11)
C174 C173 C180 Ce4 54.7(5)
Ce3 C173 C180 Ce4 106.99(11)
N11 Ce3 C180 C179 -146.0(2)
N14 Ce3 C180 C179 71.5(2)
N12 Ce3 C180 C179 -30.8(4)
N13 Ce3 C180 C179 125.4(2)
C119 Ce3 C180 C179 97.9(3)
C174 Ce3 C180 C179 -124.2(3)
C178 Ce3 C180 C179 -20.2(2)
C101 Ce3 C180 C179 -104.9(4)
C173 Ce3 C180 C179 -144.6(4)
C175 Ce3 C180 C179 -100.0(3)
N11 Ce3 C180 C173 -1.4(4)
N14 Ce3 C180 C173 -143.9(3)
N12 Ce3 C180 C173 113.8(3)
N13 Ce3 C180 C173 -90.0(3)
C119 Ce3 C180 C173 -117.5(3)
C174 Ce3 C180 C173 20.4(3)
C178 Ce3 C180 C173 124.4(3)
C179 Ce3 C180 C173 144.6(4)
C101 Ce3 C180 C173 39.6(6)
C175 Ce3 C180 C173 44.5(3)
N11 Ce3 C180 Ce4 -73.0(2)
N14 Ce3 C180 Ce4 144.43(13)
N12 Ce3 C180 Ce4 42.2(3)
N13 Ce3 C180 Ce4 -161.66(13)
C119 Ce3 C180 Ce4 170.85(16)
C174 Ce3 C180 Ce4 -51.26(15)
C178 Ce3 C180 Ce4 52.79(15)
C179 Ce3 C180 Ce4 72.9(2)
C101 Ce3 C180 Ce4 -32.0(5)
C173 Ce3 C180 Ce4 -71.6(3)
C175 Ce3 C180 Ce4 -27.10(14)
N16 Ce4 C180 C179 -129.7(2)
N18 Ce4 C180 C179 6.7(4)
N17 Ce4 C180 C179 -36.3(2)
N15 Ce4 C180 C179 -178.7(2)
C175 Ce4 C180 C179 100.5(3)
C173 Ce4 C180 C179 145.6(4)
C174 Ce4 C180 C179 124.5(3)
C177 Ce4 C180 C179 44.3(2)
C176 Ce4 C180 C179 71.8(3)
C137 Ce4 C180 C179 -153.8(2)
N16 Ce4 C180 C173 84.7(2)
N18 Ce4 C180 C173 -138.9(2)
N17 Ce4 C180 C173 178.1(2)
N15 Ce4 C180 C173 35.7(3)
C175 Ce4 C180 C173 -45.1(2)
C174 Ce4 C180 C173 -21.1(2)
C177 Ce4 C180 C173 -101.3(3)
C176 Ce4 C180 C173 -73.8(2)
C137 Ce4 C180 C173 60.6(3)
C179 Ce4 C180 C173 -145.6(4)
N16 Ce4 C180 Ce3 157.31(14)
N18 Ce4 C180 Ce3 -66.4(3)
N17 Ce4 C180 Ce3 -109.37(12)
N15 Ce4 C180 Ce3 108.30(12)
C175 Ce4 C180 Ce3 27.44(14)
C173 Ce4 C180 Ce3 72.6(2)
C174 Ce4 C180 Ce3 51.44(14)
C177 Ce4 C180 Ce3 -28.75(14)
C176 Ce4 C180 Ce3 -1.25(15)
C137 Ce4 C180 Ce3 133.17(15)
C179 Ce4 C180 Ce3 -73.0(2)
